data_7131117
loop_
_publ_author_name
'Liu, Wei-Dong'
'Li, Guan-Jun'
'Xu, Han'
'Deng, Yong-Kai'
'Du, Ming-Hao'
'Long, La-Sheng'
'Zheng, Lan-Sun'
'Kong, Xiang-Jian'

_publ_section_title
;
 Circularly polarized luminescence and performance modulation of chiral
 europium-titanium (Eu<sub>2</sub>Ti<sub>4</sub>)-oxo clusters.
;
_journal_issue 3
_journal_name_full 'Chemical communications (Cambridge, England)'
_journal_page_first 346
_journal_page_last 349
_journal_paper_doi 10.1039/d2cc05816b
_journal_volume 59
_journal_year 2023
_chemical_absolute_configuration ad
_chemical_formula_moiety 'C144 H166 Eu2 N4 O26 Ti4'
_chemical_formula_sum 'C144 H166 Eu2 N4 O26 Ti4'
_chemical_formula_weight 2864.32
_space_group_crystal_system triclinic
_space_group_IT_number 1
_space_group_name_Hall 'P 1'
_space_group_name_H-M_alt 'P 1'
_atom_sites_solution_hydrogens geom
_audit_creation_date 2022-11-28
_audit_creation_method
;
Olex2 1.5
(compiled 2021.12.09 svn.r5202d8cf for OlexSys, GUI svn.r6439)
;
_audit_update_record
;
2022-11-29 deposited with the CCDC.	2022-11-30 downloaded from the CCDC.
;
_cell_angle_alpha 76.7580(10)
_cell_angle_beta 81.8710(10)
_cell_angle_gamma 78.6230(10)
_cell_formula_units_Z 2
_cell_length_a 16.46530(10)
_cell_length_b 18.56690(10)
_cell_length_c 26.3060(2)
_cell_measurement_reflns_used 156571
_cell_measurement_temperature 100.00(13)
_cell_measurement_theta_max 76.8280
_cell_measurement_theta_min 2.5160
_cell_volume 7635.24(9)
_computing_cell_refinement 'CrysAlisPro 1.171.41.119a (Rigaku OD, 2021)'
_computing_data_collection 'CrysAlisPro 1.171.41.119a (Rigaku OD, 2021)'
_computing_data_reduction 'CrysAlisPro 1.171.41.119a (Rigaku OD, 2021)'
_computing_molecular_graphics 'Olex2 1.5 (Dolomanov et al., 2009)'
_computing_publication_material 'Olex2 1.5 (Dolomanov et al., 2009)'
_computing_structure_refinement 'SHELXL 2018/3 (Sheldrick, 2015)'
_computing_structure_solution 'SHELXT 2018/2 (Sheldrick, 2018)'
_diffrn_ambient_environment N~2~
_diffrn_ambient_temperature 100.00(13)
_diffrn_detector 'Hybrid Pixel Array Detector'
_diffrn_detector_area_resol_mean 10.0000
_diffrn_detector_type HyPix
_diffrn_measured_fraction_theta_full 0.998
_diffrn_measured_fraction_theta_max 0.953
_diffrn_measurement_details
;
List of Runs (angles in degrees, time in seconds):

  # Type    Start    End  Width  t~exp~   \w     \q     \k     \f   Frames
#--------------------------------------------------------------------------
  1  \w    -12.00  14.00   0.50    0.20    --  -47.87  35.00-173.00   52
  2  \w   -103.00 -78.00   0.50    0.20    --  -47.87 -35.00  29.00   50
  3  \w     79.00 104.00   0.50    0.20    --   47.87  35.00-173.00   50
  4  \w    -25.00  29.00   0.50    0.20    --   47.87 -35.00  29.00  108
  5  \w   -136.00-110.00   0.50    0.60    --  -99.00 -35.00  29.00   52
  6  \w    124.00 174.00   0.50    0.60    --  105.19  35.00-173.00  100
  7  \w    -70.00  11.00   0.50    0.20    --    2.00 -41.00-146.54  162
  8  \w    -28.00  -3.00   0.50    0.20    --   10.00 111.00 -16.43   50
  9  \w    -58.00 -33.00   0.50    0.20    --   10.00 160.00  19.17   50
 10  \w    -11.00  15.00   0.50    0.20    --   22.00 101.00-130.98   52
 11  \w     -6.00  26.00   0.50    0.20    --   22.00  98.00 -31.74   64
 12  \w     13.00  42.00   0.50    0.20    --   38.00  88.00 107.90   58
 13  \w     10.00  39.00   0.50    0.20    --   38.00  90.00 -88.79   58
 14  \w     13.00  38.00   0.50    0.20    --   42.00  92.00  -0.14   50
 15  \w     13.00  38.00   0.50    0.20    --   42.00  92.00 -73.04   50
 16  \w     14.00  39.00   0.50    0.20    --   42.00  90.00 165.07   50
 17  \w    -53.00 -27.00   0.50    0.20    --  -47.87 -77.00  60.00   52
 18  \w    -93.00 -25.00   0.50    0.20    --  -47.87 125.00 -30.00  136
 19  \w    -17.00  70.00   0.50    0.20    --   47.87 -77.00-120.00  174
 20  \w     32.00  70.00   0.50    0.20    --   54.00  77.00-138.51   76
 21  \w     34.00  60.00   0.50    0.20    --   54.00  75.00 -44.23   52
 22  \w     32.00 117.00   0.50    0.20    --   54.00  77.00  39.52  170
 23  \w     85.00 111.00   0.50    0.20    --   54.00  75.00 -44.23   52
 24  \w     32.00  60.00   0.50    0.20    --   54.00  77.00 149.42   56
 25  \w     67.00  93.00   0.50    0.20    --   54.00  77.00 149.42   52
 26  \w    -63.00 -37.00   0.50    0.20    --  -58.00 -74.00  32.57   52
 27  \w    -63.00 -37.00   0.50    0.20    --  -58.00 -75.00  61.30   52
 28  \w     36.00  61.00   0.50    0.20    --   58.00  77.00  -9.22   50
 29  \w     37.00  62.00   0.50    0.20    --   58.00  76.00-169.05   50
 30  \w     37.00  63.00   0.50    0.20    --   58.00  75.00-118.16   52
 31  \w     38.00  65.00   0.50    0.20    --   58.00  74.00 -63.41   54
 32  \w     37.00  63.00   0.50    0.20    --   58.00  76.00 151.15   52
 33  \w    -97.00 -41.00   0.50    0.20    --  -62.00 -75.00 -29.25  112
 34  \w     40.00  82.00   0.50    0.20    --   62.00  77.00 -41.39   84
 35  \w     42.00  67.00   0.50    0.20    --   62.00  74.00 107.04   50
 36  \w    -69.00 -44.00   0.50    0.20    --  -66.00 -77.00-155.58   50
 37  \w     46.00  72.00   0.50    0.20    --   66.00  73.00  23.40   52
 38  \w     44.00  70.00   0.50    0.20    --   66.00  77.00-110.36   52
 39  \w     45.00  71.00   0.50    0.20    --   66.00  76.00  36.57   52
 40  \w     47.00  82.00   0.50    0.20    --   66.00  71.00-173.54   70
 41  \w    -74.00 -48.00   0.50    0.20    --  -70.00 -77.00  43.15   52
 42  \w    -77.00 -51.00   0.50    0.20    --  -70.00 -73.00-116.18   52
 43  \w    -73.00 -48.00   0.50    0.20    --  -70.00 -77.00-164.80   50
 44  \w     49.00  75.00   0.50    0.20    --   70.00  76.00 145.51   52
 45  \w     81.00 123.00   0.50    0.20    --   70.00  77.00-170.42   84
 46  \w     48.00  76.00   0.50    0.20    --   70.00  77.00-170.42   56
 47  \w     49.00  78.00   0.50    0.20    --   70.00  75.00 113.55   58
 48  \w    -80.00 -54.00   0.50    0.60    --  -74.00 -75.00 -39.29   52
 49  \w     53.00  79.00   0.50    0.20    --   74.00  76.00 -40.43   52
 50  \w    -83.00 -57.00   0.50    0.60    --  -78.00 -75.00 -84.38   52
 51  \w    -83.00 -57.00   0.50    0.60    --  -78.00 -74.00 117.83   52
 52  \w    -94.00 -56.00   0.50    0.60    --  -78.00 -77.00 -12.46   76
 53  \w    -83.00 -57.00   0.50    0.60    --  -78.00 -74.00 -76.02   52
 54  \w   -150.00-124.00   0.50    0.60    --  -82.00 -74.00 159.90   52
 55  \w    -87.00 -61.00   0.50    0.60    --  -82.00 -75.00  71.21   52
 56  \w    -86.00 -61.00   0.50    0.60    --  -82.00 -77.00  21.13   50
 57  \w    -88.00 -61.00   0.50    0.60    --  -82.00 -74.00-127.83   54
 58  \w    -92.00 -62.00   0.50    0.60    --  -82.00 -74.00 159.90   60
 59  \w    -97.00 -61.00   0.50    0.60    --  -82.00 -74.00 177.72   72
 60  \w    -88.00 -63.00   0.50    0.60    --  -82.00 -71.00 104.12   50
 61  \w    -86.00 -61.00   0.50    0.60    --  -82.00 -76.00  35.06   50
 62  \w    -91.00 -66.00   0.50    0.60    --  -86.00 -73.00  89.00   50
 63  \w   -100.00 -66.00   0.50    0.60    --  -86.00 -73.00-140.73   68
 64  \w   -136.00-111.00   0.50    0.60    --  -86.00 -73.00-140.73   50
 65  \w    -94.00 -66.00   0.50    0.60    --  -86.00 -72.00  49.62   56
 66  \w    -94.00 -68.00   0.50    0.60    --  -86.00 -73.00 -51.24   52
 67  \w    -97.00 -66.00   0.50    0.60    --  -86.00 -73.00 146.41   62
 68  \w    -92.00 -66.00   0.50    0.60    --  -86.00 -75.00-101.79   52
 69  \w   -107.00 -67.00   0.50    0.60    --  -86.00 -70.00  -1.98   80
 70  \w   -158.00-123.00   0.50    0.60    --  -86.00 -70.00  -1.98   70
 71  \w   -125.00 -66.00   0.50    0.60    --  -86.00 -74.00  12.98  118
 72  \w   -157.00-131.00   0.50    0.60    --  -86.00 -74.00  12.98   52
 73  \w    -97.00 -66.00   0.50    0.60    --  -86.00 -72.00-161.06   62
 74  \w    -96.00 -69.00   0.50    0.60    --  -90.00 -75.00 118.57   54
 75  \w   -148.00-119.00   0.50    0.60    --  -90.00 -75.00 118.57   58
 76  \w   -100.00 -70.00   0.50    0.60    --  -90.00 -72.00  43.63   60
 77  \w   -161.00-105.00   0.50    0.60    --  -90.00 -72.00  43.63  112
 78  \w    -95.00 -70.00   0.50    0.60    --  -90.00 -72.00 -66.67   50
 79  \w    -94.00 -69.00   0.50    0.60    --  -90.00 -74.00 -87.42   50
 80  \w   -157.00 -99.00   0.50    0.60    --  -90.00 -74.00 -87.42  116
 81  \w   -106.00 -70.00   0.50    0.60    --  -90.00 -75.00-142.73   72
 82  \w    -94.00 -69.00   0.50    0.60    --  -90.00 -75.00 -24.93   50
 83  \w   -157.00 -70.00   0.50    0.60    --  -90.00 -75.00  70.25  174
 84  \w   -161.00 -68.00   0.50    0.60    --  -90.00 -77.00-102.60  186
 85  \w   -158.00 -70.00   0.50    0.60    --  -90.00 -75.00 146.99  176
 86  \w    -99.00 -73.00   0.50    0.60    --  -94.00 -76.00 174.80   52
 87  \w   -145.00-119.00   0.50    0.60    --  -94.00 -76.00 174.80   52
 88  \w   -157.00 -77.00   0.50    0.60    --  -94.00 -67.00 -23.56  160
 89  \w   -166.00 -73.00   0.50    0.60    --  -94.00 -76.00 141.40  186
 90  \w   -132.00 -74.00   0.50    0.60    --  -94.00 -76.00   2.67  116
 91  \w   -165.00-139.00   0.50    0.60    --  -94.00 -76.00   2.67   52
 92  \w   -117.00 -75.00   0.50    0.60    --  -94.00 -69.00-125.68   84
 93  \w   -163.00-136.00   0.50    0.60    --  -94.00 -69.00-125.68   54
 94  \w   -171.00 -78.00   0.50    0.60    --  -99.00 -76.00 -26.80  186
 95  \w   -170.00 -79.00   0.50    0.60    --  -99.00 -76.00 108.36  182
 96  \w   -169.00 -80.00   0.50    0.60    --  -99.00 -73.00 -69.55  178
 97  \w   -170.00 -82.00   0.50    0.60    --  -99.00 -67.00  33.28  176
 98  \w   -135.00 -77.00   0.50    0.60    --  -99.00 -77.00   0.00  116
 99  \w   -169.00 -80.00   0.50    0.60    --  -99.00 -77.00 -60.00  178
100  \w   -168.00 -79.00   0.50    0.60    --  -99.00 -75.00  94.19  178
101  \w    -73.00 -37.00   0.50    0.60    --  -99.00 106.00  74.47   72
102  \w   -171.00 -80.00   0.50    0.60    --  -99.00 -70.00-175.14  182
103  \w   -107.00 -81.00   0.50    0.60    --  -99.00 106.00  74.47   52
104  \w   -171.00 -78.00   0.50    0.60    --  -99.00 -75.00-159.67  186
105  \w    -56.00 -31.00   0.50    0.60    --  -99.00 109.00 -73.20   50
106  \w   -108.00 -68.00   0.50    0.60    --  -99.00 109.00 -73.20   80
107  \w     33.00  73.00   0.50    0.60    --  105.19 -61.00 150.00   80
108  \w     39.00 105.00   0.50    0.60    --  105.19-125.00 -60.00  132
109  \w     33.00  72.00   0.50    0.60    --  105.19 -61.00  90.00   78
110  \w     34.00  67.00   0.50    0.60    --  105.19 -61.00 -30.00   66
111  \w     55.00 112.00   0.50    0.60    --  105.19-125.00 -90.00  114
112  \w     37.00 112.00   0.50    0.60    --  105.19-125.00  30.00  150
113  \w     82.00 107.00   0.50    0.60    --  105.19 -77.00 150.00   50
114  \w     36.00  68.00   0.50    0.60    --  105.19 -77.00 150.00   64
115  \w     36.00 112.00   0.50    0.60    --  105.19-125.00  60.00  152
116  \w     39.00  71.00   0.50    0.60    --  105.19 -61.00 120.00   64
117  \w     65.00 112.00   0.50    0.60    --  105.19-125.00-150.00   94
118  \w     36.00  84.00   0.50    0.60    --  105.19 -95.00 -60.00   96
119  \w     63.00 112.00   0.50    0.60    --  105.19-125.00   0.00   98
120  \w     42.00 112.00   0.50    0.60    --  105.19-125.00 150.00  140
121  \w     42.00 104.00   0.50    0.60    --  105.19 -95.00  60.00  124
122  \w     39.00  68.00   0.50    0.60    --  105.19 -61.00-180.00   58
;
_diffrn_measurement_device 'four-circle diffractometer'
_diffrn_measurement_device_type 'XtaLAB Synergy R, DW system, HyPix'
_diffrn_measurement_method '\w scans'
_diffrn_orient_matrix_type 'CrysAlisPro convention (1999,Acta A55,543-557)'
_diffrn_orient_matrix_UB_11 0.0914241000
_diffrn_orient_matrix_UB_12 -0.0381024000
_diffrn_orient_matrix_UB_13 -0.0084682000
_diffrn_orient_matrix_UB_21 -0.0246287000
_diffrn_orient_matrix_UB_22 -0.0768861000
_diffrn_orient_matrix_UB_23 0.0260368000
_diffrn_orient_matrix_UB_31 -0.0154043000
_diffrn_orient_matrix_UB_32 -0.0110309000
_diffrn_orient_matrix_UB_33 -0.0539176000
_diffrn_radiation_monochromator mirror
_diffrn_radiation_probe x-ray
_diffrn_radiation_type 'Cu K\a'
_diffrn_radiation_wavelength 1.54184
_diffrn_reflns_av_R_equivalents 0.0492
_diffrn_reflns_av_unetI/netI 0.0360
_diffrn_reflns_Laue_measured_fraction_full 0.998
_diffrn_reflns_Laue_measured_fraction_max 0.953
_diffrn_reflns_limit_h_max 20
_diffrn_reflns_limit_h_min -20
_diffrn_reflns_limit_k_max 22
_diffrn_reflns_limit_k_min -23
_diffrn_reflns_limit_l_max 29
_diffrn_reflns_limit_l_min -33
_diffrn_reflns_number 278762
_diffrn_reflns_point_group_measured_fraction_full 0.965
_diffrn_reflns_point_group_measured_fraction_max 0.891
_diffrn_reflns_theta_full 67.684
_diffrn_reflns_theta_max 77.262
_diffrn_reflns_theta_min 1.734
_diffrn_source 'Rotating-anode X-ray tube'
_diffrn_source_type 'Rigaku (Cu) X-ray Source'
_exptl_absorpt_coefficient_mu 7.996
_exptl_absorpt_correction_T_max 1.00000
_exptl_absorpt_correction_T_min 0.81372
_exptl_absorpt_correction_type multi-scan
_exptl_absorpt_process_details
;
CrysAlisPro 1.171.41.119a (Rigaku Oxford Diffraction, 2021)
Empirical absorption correction using spherical harmonics,
implemented in SCALE3 ABSPACK scaling algorithm.
;
_exptl_crystal_colour colourless
_exptl_crystal_colour_primary colourless
_exptl_crystal_density_diffrn 1.246
_exptl_crystal_description block
_exptl_crystal_F_000 2960
_exptl_crystal_size_max 0.2
_exptl_crystal_size_mid 0.1
_exptl_crystal_size_min 0.08
_refine_diff_density_max 0.751
_refine_diff_density_min -1.234
_refine_diff_density_rms 0.071
_refine_ls_abs_structure_details
;
 Refined as an inversion twin.
;
_refine_ls_abs_structure_Flack 0.054(3)
_refine_ls_extinction_method none
_refine_ls_goodness_of_fit_ref 1.088
_refine_ls_hydrogen_treatment constr
_refine_ls_matrix_type full
_refine_ls_number_parameters 3309
_refine_ls_number_reflns 57733
_refine_ls_number_restraints 3694
_refine_ls_restrained_S_all 1.073
_refine_ls_R_factor_all 0.0528
_refine_ls_R_factor_gt 0.0473
_refine_ls_shift/su_max 0.043
_refine_ls_shift/su_mean 0.000
_refine_ls_structure_factor_coef Fsqd
_refine_ls_weighting_details 'w=1/[\s^2^(Fo^2^)+(0.0640P)^2^+7.6767P] where P=(Fo^2^+2Fc^2^)/3'
_refine_ls_weighting_scheme calc
_refine_ls_wR_factor_gt 0.1205
_refine_ls_wR_factor_ref 0.1235
_reflns_Friedel_coverage 0.869
_reflns_Friedel_fraction_full 0.932
_reflns_Friedel_fraction_max 0.828
_reflns_number_gt 51655
_reflns_number_total 57733
_reflns_threshold_expression 'I > 2\s(I)'
_cod_data_source_file d2cc05816b2.cif
_cod_data_source_block 5
_cod_depositor_comments 'Adding full bibliography for 7131110--7131117.cif.'
_cod_original_cell_volume 7635.24(10)
_cod_database_code 7131117
_shelx_shelxl_version_number 2018/3
_chemical_oxdiff_formula 'Eu2 Ti4 C H O N'
_shelx_space_group_comment
;
The symmetry employed for this shelxl refinement is uniquely defined
by the following loop, which should always be used as a source of
symmetry information in preference to the above space-group names.
They are only intended as comments.
;
_shelx_estimated_absorpt_t_max 0.567
_shelx_estimated_absorpt_t_min 0.298
_olex2_refinement_description
;
1. Twinned data refinement
 Scales: 0.946(3)
 0.054(3)
2. Fixed Uiso
 At 1.2 times of:
  All C(H) groups, All C(H,H) groups
 At 1.5 times of:
  All C(H,H,H) groups
3. Restrained distances
 H26E-H303_$1
 2.12 with sigma of 0.01
4. Rigid bond restraints
 All non-hydrogen atoms
 with sigma for 1-2 distances of 0.01 and sigma for 1-3 distances of 0.01
5. Uiso/Uaniso restraints and constraints
All non-hydrogen atoms have similar U: within 2A with sigma of 0.01 and sigma
for terminal atoms of 0.02 within 2A
6.a Ternary CH refined with riding coordinates:
 C171(H171), C213(H213), C229(H229), C17(H17), C277(H277), C285(H285),
 C301(H301), C155(H155)
6.b Secondary CH2 refined with riding coordinates:
 C206(H20A,H20B), C278(H27G,H27H), C45(H45A,H45B), C129(H12J,H12K), C289(H28G,
 H28H), C73(H73A,H73B), C305(H30I,H30J), C309(H30D,H30E)
6.c Me refined with riding coordinates:
 C313(H31G,H31H,H31I)
6.d Aromatic/amide H refined with riding coordinates:
 C6(H6), C8(H8), C10(H10), C12(H12), C14(H14), C16(H16), C18(H18), C22(H22),
 C28(H28), C30(H30), C34(H34), C42(H42), C50(H50), C52(H52), C54(H54), C58(H58),
  C62(H62), C70(H70), C72(H72), C76(H76), C78(H78), C80(H80), C82(H82),
 C84(H84), C90(H90), C104(H104), C106(H106), C124(H124), C130(H130), C132(H132),
  C140(H140), C144(H144), C146(H146), C158(H158), C162(H162), C168(H168),
 C176(H176), C186(H186), C194(H194), C196(H196), C200(H200), C212(H212),
 C220(H220), C222(H222), C224(H224), C228(H228), C244(H244), C246(H246),
 C248(H248), C250(H250), C258(H258), C268(H268), C282(H282), C286(H286),
 C290(H290), C298(H298), C300(H300), C302(H302), C79(H79), C159(H159),
 C161(H161), C41(H41), C165(H165), C169(H169), C173(H173), C87(H87), C177(H177),
  C91(H91), C3(H3), C97(H97), C195(H195), C197(H197), C99(H99), C207(H207),
 C217(H217), C219(H219), C221(H221), C7(H7), C225(H225), C227(H227), C57(H57),
 C115(H115), C231(H231), C235(H235), C243(H243), C247(H247), C249(H249),
 C125(H125), C63(H63), C2(H2), C131(H131), C33(H33), C267(H267), C271(H271),
 C273(H273), C137(H137), C141(H141), C147(H147), C37(H37), C297(H297),
 C149(H149), C299(H299), C151(H151), C303(H303)
6.e Idealised Me refined as rotating group:
 C32(H32A,H32B,H32C), C100(H10D,H10E,H10F), C102(H10A,H10B,H10C), C110(H11A,
 H11B,H11C), C112(H11D,H11E,H11F), C114(H11G,H11H,H11I), C120(H12A,H12B,H12C),
 C122(H12D,H12E,H12F), C128(H12G,H12H,H12I), C150(H15D,H15E,H15F), C188(H18A,
 H18B,H18C), C202(H20F,H20G,H20H), C210(H21A,H21B,H21C), C218(H21G,H21H,H21I),
 C236(H23A,H23B,H23C), C240(H24A,H24B,H24C), C252(H25J,H25K,H25L), C260(H26M,
 H26N,H26O), C262(H26P,H26Q,H26R), C264(H26A,H26B,H26C), C270(H27A,H27B,H27C),
 C284(H28I,H28J,H28K), C288(H28A,H28B,H28C), C296(H29A,H29B,H29C), C304(H30F,
 H30G,H30H), C39(H39A,H39B,H39C), C81(H81A,H81B,H81C), C43(H43A,H43B,H43C),
 C11(H11J,H11K,H11L), C187(H18D,H18E,H18F), C47(H47A,H47B,H47C), C25(H25A,H25B,
 H25C), C101(H10G,H10H,H10I), C203(H20C,H20D,H20E), C209(H20I,H20J,H20K),
 C211(H21D,H21E,H21F), C53(H53A,H53B,H53C), C215(H21J,H21K,H21L), C113(H11M,
 H11N,H11O), C29(H29D,H29E,H29F), C121(H12L,H12M,H12N), C61(H61A,H61B,H61C),
 C31(H31A,H31B,H31C), C251(H25D,H25E,H25F), C253(H25M,H25N,H25O), C127(H12O,
 H12P,H12Q), C255(H25P,H25Q,H25R), C257(H25G,H25H,H25I), C259(H25S,H25T,H25U),
 C65(H65A,H65B,H65C), C261(H26D,H26E,H26F), C265(H26G,H26H,H26I), C133(H13A,
 H13B,H13C), C67(H67A,H67B,H67C), C269(H26J,H26K,H26L), C135(H13D,H13E,H13F),
 C275(H27I,H27J,H27K), C279(H27D,H27E,H27F), C283(H28D,H28E,H28F), C71(H71A,
 H71B,H71C), C143(H14A,H14B,H14C), C295(H29G,H29H,H29I), C75(H75A,H75B,H75C),
 C19(H19A,H19B,H19C), C153(H15A,H15B,H15C), C307(H30A,H30B,H30C), C311(H31D,
 H31E,H31F)
;
_platon_squeeze_special_details
;
A solvent mask was calculated and 227 electrons were 
found in a volume of 1218\%A^3^ in 5 voids per unit cell. 
This is consistent with the presence of 
2[C2H3N], 2[C2H3N], 3[C2H3N], 2[C2H3N], 1[C2H3N], 1[H2O] per Unit Cell 
which account for 230 electrons 
per unit cell.
;
_platon_squeeze_void_probe_radius 1.20
_olex2_submission_special_instructions 'No special instructions were received'
_oxdiff_exptl_absorpt_empirical_details
;
Empirical correction (ABSPACK) includes:
- Absorption correction using spherical harmonics
- Frame scaling
;
_oxdiff_exptl_absorpt_empirical_full_max 1.565
_oxdiff_exptl_absorpt_empirical_full_min 0.688

loop_
_space_group_symop_operation_xyz
'x, y, z'

loop_
_atom_site_label
_atom_site_type_symbol
_atom_site_fract_x
_atom_site_fract_y
_atom_site_fract_z
_atom_site_U_iso_or_equiv
_atom_site_adp_type
_atom_site_occupancy
_atom_site_site_symmetry_order
_atom_site_calc_flag
_atom_site_refinement_flags_posn
_atom_site_refinement_flags_adp
_atom_site_refinement_flags_occupancy
_atom_site_disorder_assembly
_atom_site_disorder_group
Eu1 Eu 0.71787(3) 0.75482(3) 0.14889(2) 0.03089(12) Uani 1 1 d . U . . .
Eu4 Eu 0.37719(2) 0.25506(2) 0.64792(2) 0.02625(11) Uani 1 1 d . U . . .
Eu2 Eu 0.17561(2) 0.23392(2) 0.85912(2) 0.02581(11) Uani 1 1 d . U . . .
Eu3 Eu 0.82906(3) 0.74508(3) 0.36233(2) 0.03209(12) Uani 1 1 d . U . . .
Ti1 Ti 0.17599(8) 0.20948(8) 0.72077(5) 0.0258(3) Uani 1 1 d . U . . .
Ti4 Ti 0.31664(8) 0.11973(8) 0.76985(5) 0.0261(3) Uani 1 1 d . U . . .
Ti6 Ti 0.77601(10) 0.62659(9) 0.27739(6) 0.0336(3) Uani 1 1 d . U . . .
Ti8 Ti 0.90406(9) 0.70847(9) 0.22483(6) 0.0345(3) Uani 1 1 d . U . . .
Ti2 Ti 0.64185(9) 0.79162(9) 0.28609(6) 0.0315(3) Uani 1 1 d . U . . .
Ti5 Ti 0.23592(8) 0.36986(8) 0.73723(5) 0.0259(3) Uani 1 1 d . U . . .
Ti3 Ti 0.37659(8) 0.27999(8) 0.78697(6) 0.0260(3) Uani 1 1 d . U . . .
Ti7 Ti 0.77046(10) 0.87340(9) 0.23450(6) 0.0334(3) Uani 1 1 d . U . . .
O1 O 0.6882(3) 0.8264(3) 0.2159(2) 0.0346(11) Uani 1 1 d . U . . .
O4 O 0.1624(3) 0.2335(3) 0.6428(2) 0.0351(12) Uani 1 1 d . U . . .
O6 O 0.2879(3) 0.4569(3) 0.7537(2) 0.0313(11) Uani 1 1 d . U . . .
O8 O 1.0118(3) 0.7312(3) 0.2454(2) 0.0379(12) Uani 1 1 d . U . . .
O10 O 0.5047(3) 0.2578(3) 0.7672(2) 0.0297(11) Uani 1 1 d . U . . .
O12 O 0.1556(3) 0.1044(3) 0.7145(2) 0.0297(11) Uani 1 1 d . U . . .
O14 O 0.2712(3) 0.1266(3) 0.8932(2) 0.0307(11) Uani 1 1 d . U . . .
O16 O 0.3464(3) 0.3218(3) 0.7175(2) 0.0263(10) Uani 1 1 d . U . . .
O18 O 0.7089(4) 0.6233(3) 0.1575(2) 0.0422(13) Uani 1 1 d . U . . .
O20 O 0.2635(3) 0.2705(3) 0.9117(2) 0.0307(11) Uani 1 1 d . U . . .
O22 O 0.3750(3) 0.1815(3) 0.7882(2) 0.0289(10) Uani 1 1 d . U . . .
N1 N 0.6133(4) 0.8672(4) 0.1039(3) 0.0374(14) Uani 1 1 d . U . . .
O24 O 0.3273(3) 0.0466(3) 0.8408(2) 0.0303(11) Uani 1 1 d . U . . .
O26 O 0.6994(3) 0.7850(3) 0.4110(2) 0.0350(12) Uani 1 1 d . U . . .
O28 O 0.1330(3) 0.4250(3) 0.7729(2) 0.0319(11) Uani 1 1 d . U . . .
O30 O 0.5742(3) 0.8992(3) 0.2863(2) 0.0376(12) Uani 1 1 d . U . . .
O32 O 0.2904(3) 0.1792(3) 0.70355(19) 0.0266(10) Uani 1 1 d . U . . .
C1 C 0.2118(5) 0.2152(5) 0.6033(3) 0.0323(15) Uani 1 1 d . U . . .
O34 O 0.1105(3) 0.3652(3) 0.8567(2) 0.0326(11) Uani 1 1 d . U . . .
O36 O 0.5874(3) 0.7347(3) 0.1907(2) 0.0392(12) Uani 1 1 d . U . . .
O38 O 0.7698(4) 0.6370(3) 0.4005(2) 0.0372(12) Uani 1 1 d . U . . .
O40 O 0.4205(3) 0.0664(3) 0.7346(2) 0.0316(11) Uani 1 1 d . U . . .
O42 O 0.6749(4) 0.9641(3) 0.2458(2) 0.0401(13) Uani 1 1 d . U . . .
O44 O 0.9472(4) 0.7221(3) 0.1473(2) 0.0393(13) Uani 1 1 d . U . . .
N4 N 0.1017(4) 0.1173(4) 0.8988(3) 0.0367(14) Uani 1 1 d . U . . .
O46 O 0.2625(3) 0.3107(3) 0.80353(19) 0.0264(10) Uani 1 1 d . U . . .
O48 O 0.7368(3) 0.8210(3) 0.3024(2) 0.0334(11) Uani 1 1 d . U . . .
O49 O 0.0537(3) 0.2599(3) 0.8181(2) 0.0340(11) Uani 1 1 d . U . . .
O25 O 0.4419(3) 0.1233(3) 0.6494(2) 0.0343(12) Uani 1 1 d . U . . .
O13 O 0.8625(3) 0.8089(3) 0.2187(2) 0.0359(11) Uani 1 1 d . U . . .
O27 O 0.8342(4) 0.9278(3) 0.2694(2) 0.0398(13) Uani 1 1 d . U . . .
C4 C 0.9952(6) 0.4704(6) 0.2284(4) 0.050(2) Uani 1 1 d . U . . .
O7 O 0.1780(3) 0.3081(3) 0.7194(2) 0.0265(10) Uani 1 1 d . U . . .
O29 O 0.7871(4) 0.9418(3) 0.1626(2) 0.0407(13) Uani 1 1 d . U . . .
O15 O 0.7115(4) 0.5713(3) 0.2432(2) 0.0406(13) Uani 1 1 d . U . . .
C6 C 0.3326(6) 0.5852(5) 0.7750(4) 0.046(2) Uani 1 1 d . U . . .
H6 H 0.296301 0.593790 0.748369 0.055 Uiso 1 1 calc R U . . .
O31 O 0.7623(4) 0.5573(3) 0.3497(2) 0.0388(12) Uani 1 1 d . U . . .
O2 O 0.5985(3) 0.7776(3) 0.3644(2) 0.0376(12) Uani 1 1 d . U . . .
O33 O 0.4982(3) 0.2277(3) 0.6906(2) 0.0339(12) Uani 1 1 d . U . . .
O17 O 0.3975(3) 0.3845(3) 0.7932(2) 0.0321(11) Uani 1 1 d . U . . .
O35 O 0.6846(3) 0.6918(3) 0.2931(2) 0.0332(11) Uani 1 1 d . U . . .
C8 C 0.2817(5) 0.4869(5) 0.5261(3) 0.0338(16) Uani 1 1 d . U . . .
H8 H 0.315699 0.440851 0.521245 0.041 Uiso 1 1 calc R U . . .
O9 O 0.2263(3) 0.4425(3) 0.6665(2) 0.0303(11) Uani 1 1 d . U . . .
O37 O 0.8101(3) 0.6797(3) 0.2095(2) 0.0333(11) Uani 1 1 d . U . . .
O19 O 0.8716(4) 0.5351(3) 0.2660(3) 0.0451(14) Uani 1 1 d . U . . .
O39 O 0.2065(3) 0.1677(3) 0.78940(19) 0.0253(10) Uani 1 1 d . U . . .
C10 C 0.9633(5) 0.6610(5) 0.0242(3) 0.0375(17) Uani 1 1 d . U . . .
H10 H 0.906621 0.674843 0.017157 0.045 Uiso 1 1 calc R U . . .
C12 C 0.0608(7) 0.1396(7) 0.5433(4) 0.059(2) Uani 1 1 d . U . . .
H12 H 0.006029 0.128316 0.551611 0.071 Uiso 1 1 calc R U . . .
C14 C 0.0828(6) 0.2893(6) 0.9717(4) 0.051(2) Uani 1 1 d . U . . .
H14 H 0.103173 0.333194 0.952543 0.061 Uiso 1 1 calc R U . . .
C16 C 0.5688(5) -0.0028(4) 0.6358(3) 0.0340(16) Uani 1 1 d . U . . .
H16 H 0.571348 0.042071 0.609963 0.041 Uiso 1 1 calc R U . . .
C18 C 0.7312(5) 0.0969(5) 0.6918(4) 0.0411(18) Uani 1 1 d . U . . .
H18 H 0.749362 0.066255 0.666593 0.049 Uiso 1 1 calc R U . . .
O5 O 0.2874(3) 0.2207(3) 0.5952(2) 0.0341(11) Uani 1 1 d . U . . .
C20 C 0.3346(5) -0.1204(5) 1.0199(3) 0.0383(17) Uani 1 1 d . U . . .
C22 C 0.8353(6) 1.0170(6) 0.3779(4) 0.0476(19) Uani 1 1 d . U . . .
H22 H 0.858204 0.974713 0.402765 0.057 Uiso 1 1 calc R U . . .
C24 C -0.2338(5) 0.3873(5) 0.7839(4) 0.0378(17) Uani 1 1 d . U . . .
C26 C 0.4865(6) 0.3227(6) 0.5308(4) 0.052(2) Uani 1 1 d . U . . .
C28 C 0.5204(6) 0.8701(6) 0.5207(4) 0.047(2) Uani 1 1 d . U . . .
H28 H 0.536794 0.879271 0.551497 0.057 Uiso 1 1 calc R U . . .
C30 C 0.3339(5) 0.6540(5) 0.2675(4) 0.0422(18) Uani 1 1 d . U . . .
H30 H 0.286376 0.657819 0.292462 0.051 Uiso 1 1 calc R U . . .
C32 C -0.3244(7) 0.5138(6) 0.7739(6) 0.072(3) Uani 1 1 d . U . . .
H32A H -0.289527 0.527994 0.795961 0.109 Uiso 1 1 calc R U . . .
H32B H -0.381609 0.540528 0.778858 0.109 Uiso 1 1 calc R U . . .
H32C H -0.302587 0.527263 0.736954 0.109 Uiso 1 1 calc R U . . .
C34 C 0.3530(6) 0.6462(5) 0.7907(4) 0.048(2) Uani 1 1 d . U . . .
H34 H 0.331874 0.695816 0.773420 0.057 Uiso 1 1 calc R U . . .
C36 C 0.9426(6) 0.5401(5) 0.2409(4) 0.0449(19) Uani 1 1 d . U . . .
O41 O 0.9721(4) 0.6008(4) 0.2258(3) 0.0432(13) Uani 1 1 d . U . . .
C38 C 0.2398(5) 0.4927(4) 0.5756(3) 0.0312(15) Uani 1 1 d . U . . .
C40 C 0.6240(5) 0.7929(4) 0.4038(3) 0.0316(15) Uani 1 1 d . U . . .
C42 C 0.8319(7) 1.1055(6) 0.0293(4) 0.053(2) Uani 1 1 d . U . . .
H42 H 0.853583 1.148394 0.031449 0.063 Uiso 1 1 calc R U . . .
C44 C 1.0126(5) 0.7664(5) 0.2811(3) 0.0364(16) Uani 1 1 d . U . . .
C46 C -0.0700(4) 0.3062(4) 0.7783(3) 0.0277(14) Uani 1 1 d . U . . .
C48 C 1.0830(5) 0.8075(5) 0.2787(3) 0.0356(16) Uani 1 1 d . U . . .
C50 C 0.5704(7) 1.0996(5) 0.2565(5) 0.056(2) Uani 1 1 d . U . . .
H50 H 0.617859 1.103046 0.231512 0.067 Uiso 1 1 calc R U . . .
C52 C -0.0192(6) 0.6207(5) 0.8027(4) 0.044(2) Uani 1 1 d . U . . .
H52 H -0.016917 0.667256 0.778633 0.053 Uiso 1 1 calc R U . . .
C54 C 0.1885(5) 0.5606(5) 0.5809(3) 0.0355(17) Uani 1 1 d . U . . .
H54 H 0.158617 0.565638 0.613889 0.043 Uiso 1 1 calc R U . . .
O56 O 0.0481(3) 0.2316(3) 0.7403(2) 0.0292(11) Uani 1 1 d . U . . .
N8 N 0.0926(4) 0.2292(4) 0.9495(3) 0.0374(14) Uani 1 1 d . U . . .
C58 C 0.0400(5) 0.5575(5) 0.7952(4) 0.0420(19) Uani 1 1 d . U . . .
H58 H 0.080922 0.561590 0.765798 0.050 Uiso 1 1 calc R U . . .
C60 C 0.1081(7) 0.1230(7) 0.4979(4) 0.061(2) Uani 1 1 d . U . . .
C62 C 0.3553(7) 0.3555(6) 1.0207(4) 0.055(2) Uani 1 1 d . U . . .
H62 H 0.320070 0.366090 1.050874 0.066 Uiso 1 1 calc R U . . .
N10 N 0.8700(4) 0.7508(5) 0.4514(3) 0.0429(15) Uani 1 1 d . U . . .
C64 C 0.9864(5) 0.6750(5) 0.0684(3) 0.0343(16) Uani 1 1 d . U . . .
C66 C 0.5996(5) 0.8749(5) 0.0532(3) 0.0381(16) Uani 1 1 d . U . . .
C68 C 0.4368(6) 0.8925(6) 0.5111(4) 0.050(2) Uani 1 1 d . U . . .
C70 C 0.3965(5) 0.6934(5) 0.2686(3) 0.0362(17) Uani 1 1 d . U . . .
H70 H 0.392581 0.721940 0.294869 0.043 Uiso 1 1 calc R U . . .
C72 C -0.1244(5) 0.3018(5) 0.7440(4) 0.0355(16) Uani 1 1 d . U . . .
H72 H -0.106299 0.272196 0.718168 0.043 Uiso 1 1 calc R U . . .
C74 C 0.2516(4) 0.4293(4) 0.6204(3) 0.0281(14) Uani 1 1 d . U . . .
C76 C 0.7876(7) 1.0703(6) 0.2936(4) 0.057(2) Uani 1 1 d . U . . .
H76 H 0.777700 1.065171 0.259953 0.068 Uiso 1 1 calc R U . . .
C78 C 0.3263(6) 0.3228(5) 0.9876(4) 0.046(2) Uani 1 1 d . U . . .
H78 H 0.271701 0.311041 0.995416 0.055 Uiso 1 1 calc R U . . .
O21 O 0.7852(4) 0.8597(3) 0.1123(2) 0.0388(12) Uani 1 1 d . U . . .
C80 C 0.4140(5) 0.5011(4) 0.8396(3) 0.0336(16) Uani 1 1 d . U . . .
H80 H 0.434527 0.451618 0.857425 0.040 Uiso 1 1 calc R U . . .
C82 C 0.0928(6) 0.1720(6) 0.5757(4) 0.048(2) Uani 1 1 d . U . . .
H82 H 0.059845 0.184381 0.606156 0.057 Uiso 1 1 calc R U . . .
C84 C 0.9152(6) 0.7646(7) 0.5462(4) 0.054(2) Uani 1 1 d . U . . .
H84 H 0.931328 0.768925 0.578501 0.065 Uiso 1 1 calc R U . . .
O86 O 0.9582(4) 0.7686(4) 0.3193(2) 0.0430(13) Uani 1 1 d . U . . .
C88 C 0.2698(6) 0.5646(6) 0.2298(4) 0.052(2) Uani 1 1 d . U . . .
C90 C 0.8252(7) 1.0489(5) 0.0736(4) 0.048(2) Uani 1 1 d . U . . .
H90 H 0.837406 1.055339 0.106374 0.058 Uiso 1 1 calc R U . . .
C92 C 0.4519(5) 0.0684(4) 0.6870(3) 0.0293(15) Uani 1 1 d . U . . .
O43 O 0.8345(4) 0.8755(3) 0.3554(2) 0.0396(12) Uani 1 1 d . U . . .
C94 C 0.4494(7) 1.1601(6) 0.3045(6) 0.069(3) Uani 1 1 d . U . . .
O11 O 0.8473(3) 0.7111(4) 0.1007(2) 0.0398(13) Uani 1 1 d . U . . .
N14 N 0.6734(4) 0.7481(4) 0.0601(3) 0.0344(13) Uani 1 1 d . U . . .
C96 C 0.0758(6) 0.1025(5) 0.9504(4) 0.0435(17) Uani 1 1 d . U . . .
O45 O 0.3882(3) 0.2576(3) 0.8656(2) 0.0296(11) Uani 1 1 d . U . . .
N15 N 0.4577(4) 0.2584(5) 0.5582(3) 0.0425(15) Uani 1 1 d . U . . .
C98 C 0.3656(5) 0.5115(4) 0.7985(3) 0.0344(16) Uani 1 1 d . U . . .
C100 C 0.1337(8) -0.2114(7) 0.6083(5) 0.066(3) Uani 1 1 d . U . . .
H10D H 0.104397 -0.164269 0.588745 0.098 Uiso 1 1 calc R U . . .
H10E H 0.114775 -0.253878 0.600127 0.098 Uiso 1 1 calc R U . . .
H10F H 0.193782 -0.214775 0.598326 0.098 Uiso 1 1 calc R U . . .
C102 C 0.9689(7) 0.3667(7) 0.4393(5) 0.072(3) Uani 1 1 d . U . . .
H10A H 0.951873 0.404205 0.461331 0.108 Uiso 1 1 calc R U . . .
H10B H 0.971292 0.316243 0.461471 0.108 Uiso 1 1 calc R U . . .
H10C H 0.928539 0.374242 0.413777 0.108 Uiso 1 1 calc R U . . .
O23 O 0.2857(3) 0.3654(3) 0.6128(2) 0.0327(11) Uani 1 1 d . U . . .
C104 C 0.5200(7) 1.1637(6) 0.2679(5) 0.067(3) Uani 1 1 d . U . . .
H104 H 0.533366 1.211329 0.250495 0.080 Uiso 1 1 calc R U . . .
C106 C 0.6507(5) 0.1374(4) 0.6935(3) 0.0335(16) Uani 1 1 d . U . . .
H106 H 0.614438 0.134252 0.669302 0.040 Uiso 1 1 calc R U . . .
C108 C 0.2044(5) 0.0418(4) 0.7282(3) 0.0306(15) Uani 1 1 d . U . . .
C110 C -0.2357(5) 0.6594(6) 0.8516(4) 0.053(2) Uani 1 1 d . U . . .
H11A H -0.235658 0.640042 0.819933 0.080 Uiso 1 1 calc R U . . .
H11B H -0.280159 0.702993 0.852141 0.080 Uiso 1 1 calc R U . . .
H11C H -0.245189 0.620124 0.882744 0.080 Uiso 1 1 calc R U . . .
C112 C 0.9297(6) 0.0740(6) 0.7583(6) 0.069(3) Uani 1 1 d . U . . .
H11D H 0.929012 0.128212 0.751768 0.103 Uiso 1 1 calc R U . . .
H11E H 0.986989 0.048059 0.752191 0.103 Uiso 1 1 calc R U . . .
H11F H 0.907902 0.056343 0.794764 0.103 Uiso 1 1 calc R U . . .
C114 C -0.0446(7) -0.0872(6) 0.8921(5) 0.066(3) Uani 1 1 d . U . . .
H11G H -0.059396 -0.055542 0.858295 0.099 Uiso 1 1 calc R U . . .
H11H H -0.051248 -0.055937 0.918266 0.099 Uiso 1 1 calc R U . . .
H11I H -0.081125 -0.124888 0.903527 0.099 Uiso 1 1 calc R U . . .
C116 C 0.7127(5) 0.5680(5) 0.1946(3) 0.0396(17) Uani 1 1 d . U . . .
C118 C 0.3489(5) 0.4476(4) 0.7812(3) 0.0300(14) Uani 1 1 d . U . . .
C120 C 1.1430(7) 0.4876(6) -0.0338(6) 0.069(3) Uani 1 1 d . U . . .
H12A H 1.146671 0.458779 0.002289 0.104 Uiso 1 1 calc R U . . .
H12B H 1.181047 0.460382 -0.057916 0.104 Uiso 1 1 calc R U . . .
H12C H 1.085855 0.494333 -0.042789 0.104 Uiso 1 1 calc R U . . .
C122 C 1.2472(8) 1.0152(6) 0.2682(6) 0.071(3) Uani 1 1 d . U . . .
H12D H 1.291052 1.043554 0.269211 0.107 Uiso 1 1 calc R U . . .
H12E H 1.202105 1.024455 0.295783 0.107 Uiso 1 1 calc R U . . .
H12F H 1.225375 1.031351 0.233895 0.107 Uiso 1 1 calc R U . . .
C124 C 0.2737(6) 0.5478(5) 0.4843(3) 0.0412(19) Uani 1 1 d . U . . .
H124 H 0.302860 0.542614 0.451102 0.049 Uiso 1 1 calc R U . . .
O126 O 0.2645(3) 0.0339(3) 0.7535(2) 0.0329(11) Uani 1 1 d . U . . .
C128 C 0.7199(7) 1.1874(7) -0.0844(5) 0.071(3) Uani 1 1 d . U . . .
H12G H 0.717507 1.231654 -0.113195 0.106 Uiso 1 1 calc R U . . .
H12H H 0.679739 1.198827 -0.054907 0.106 Uiso 1 1 calc R U . . .
H12I H 0.706117 1.145481 -0.096528 0.106 Uiso 1 1 calc R U . . .
C130 C 1.1432(6) 0.8911(5) 0.3144(4) 0.0462(19) Uani 1 1 d . U . . .
H130 H 1.140141 0.921274 0.339593 0.055 Uiso 1 1 calc R U . . .
C132 C 0.9441(6) 0.7015(6) 0.5272(4) 0.055(2) Uani 1 1 d . U . . .
H132 H 0.978621 0.660963 0.547280 0.066 Uiso 1 1 calc R U . . .
C136 C 0.0983(5) 0.4213(5) 0.8199(3) 0.0314(15) Uani 1 1 d . U . . .
C138 C 0.3749(5) 0.3054(5) 0.9418(3) 0.0341(16) Uani 1 1 d . U . . .
C140 C 0.4326(5) 0.5615(4) 0.8548(4) 0.0371(17) Uani 1 1 d . U . . .
H140 H 0.466669 0.552660 0.882602 0.045 Uiso 1 1 calc R U . . .
C142 C 0.8010(6) 0.9840(5) 0.0704(3) 0.0397(17) Uani 1 1 d . U . . .
C144 C 1.0801(5) 0.8514(5) 0.3162(3) 0.0385(17) Uani 1 1 d . U . . .
H144 H 1.034667 0.853653 0.342757 0.046 Uiso 1 1 calc R U . . .
C146 C 0.5898(5) 0.9278(5) 0.1262(4) 0.0433(18) Uani 1 1 d . U . . .
H146 H 0.595960 0.921956 0.162355 0.052 Uiso 1 1 calc R U . . .
C148 C 0.8202(6) 1.0080(5) 0.3293(4) 0.0411(17) Uani 1 1 d . U . . .
C150 C 0.1835(7) 0.6632(6) 0.3980(4) 0.056(2) Uani 1 1 d . U . . .
H15D H 0.127273 0.652445 0.410428 0.085 Uiso 1 1 calc R U . . .
H15E H 0.218517 0.618918 0.387291 0.085 Uiso 1 1 calc R U . . .
H15F H 0.180688 0.705681 0.367878 0.085 Uiso 1 1 calc R U . . .
C152 C 0.5091(5) -0.0032(4) 0.6787(3) 0.0294(15) Uani 1 1 d . U . . .
C154 C 0.5351(4) 0.2267(4) 0.7291(3) 0.0303(15) Uani 1 1 d . U . . .
C156 C 0.0397(5) 0.4896(4) 0.8299(3) 0.0328(16) Uani 1 1 d . U . . .
C158 C 1.1284(5) 0.6241(5) 0.0433(4) 0.0466(19) Uani 1 1 d . U . . .
H158 H 1.185043 0.612901 0.050331 0.056 Uiso 1 1 calc R U . . .
C160 C 0.7854(8) 1.1492(6) 0.3545(4) 0.063(2) Uani 1 1 d . U . . .
C162 C 1.0060(6) 0.5646(5) 0.4806(4) 0.051(2) Uani 1 1 d . U . . .
H162 H 1.015413 0.560745 0.515964 0.061 Uiso 1 1 calc R U . . .
C164 C 0.3376(5) 0.6091(5) 0.2314(4) 0.0383(17) Uani 1 1 d . U . . .
C166 C 0.4028(5) 0.6359(4) 0.8306(4) 0.0366(16) Uani 1 1 d . U . . .
C168 C 0.6245(5) -0.0673(4) 0.6305(3) 0.0346(16) Uani 1 1 d . U . . .
H168 H 0.665295 -0.066001 0.601079 0.042 Uiso 1 1 calc R U . . .
C170 C 0.1868(5) -0.0242(4) 0.7102(3) 0.0298(14) Uani 1 1 d . U . . .
C172 C 0.1741(5) 0.1872(5) 0.5643(3) 0.0383(17) Uani 1 1 d . U . . .
C174 C 0.1152(6) -0.2133(5) 0.6676(4) 0.0460(19) Uani 1 1 d . U . . .
C176 C 0.1113(5) 0.0610(5) 0.8733(3) 0.0414(18) Uani 1 1 d . U . . .
H176 H 0.127460 0.071643 0.836602 0.050 Uiso 1 1 calc R U . . .
C178 C -0.0808(5) 0.6167(5) 0.8443(3) 0.0370(17) Uani 1 1 d . U . . .
C180 C 0.9246(5) 0.6947(6) 0.4793(4) 0.0440(18) Uani 1 1 d . U . . .
C182 C 0.7636(5) 0.5746(5) 0.3944(3) 0.0364(16) Uani 1 1 d . U . . .
C184 C 0.0164(4) 0.2628(4) 0.7787(3) 0.0290(15) Uani 1 1 d . U . . .
C186 C 0.7772(6) 0.4580(6) 0.5316(4) 0.048(2) Uani 1 1 d . U . . .
H186 H 0.793171 0.463357 0.563709 0.058 Uiso 1 1 calc R U . . .
C188 C 0.2849(6) 0.9497(7) 0.5309(5) 0.069(3) Uani 1 1 d . U . . .
H18A H 0.267198 0.901244 0.534515 0.103 Uiso 1 1 calc R U . . .
H18B H 0.282455 0.977557 0.494501 0.103 Uiso 1 1 calc R U . . .
H18C H 0.247852 0.978758 0.554348 0.103 Uiso 1 1 calc R U . . .
O47 O 0.5330(3) 0.7686(3) 0.2666(2) 0.0339(11) Uani 1 1 d . U . . .
C192 C 0.7908(5) 0.9232(5) 0.1181(3) 0.0365(16) Uani 1 1 d . U . . .
C194 C 1.1082(6) 0.4100(7) 0.1782(6) 0.072(3) Uani 1 1 d . U . . .
H194 H 1.153756 0.413818 0.151723 0.087 Uiso 1 1 calc R U . . .
C196 C 0.4741(5) 0.8394(5) 0.4323(4) 0.0441(19) Uani 1 1 d . U . . .
H196 H 0.457599 0.828046 0.402261 0.053 Uiso 1 1 calc R U . . .
C198 C -0.1514(5) 0.6827(5) 0.8517(4) 0.0433(19) Uani 1 1 d . U . . .
C200 C 0.1807(6) 0.6208(5) 0.5384(3) 0.0403(18) Uani 1 1 d . U . . .
H200 H 0.144781 0.666286 0.542564 0.048 Uiso 1 1 calc R U . . .
C202 C 0.6846(6) -0.2248(5) 0.6089(4) 0.046(2) Uani 1 1 d . U . . .
H20F H 0.730240 -0.265873 0.603591 0.069 Uiso 1 1 calc R U . . .
H20G H 0.689747 -0.180961 0.580447 0.069 Uiso 1 1 calc R U . . .
H20H H 0.631223 -0.240708 0.609128 0.069 Uiso 1 1 calc R U . . .
C204 C 0.8081(6) 1.1657(5) -0.0667(4) 0.051(2) Uani 1 1 d . U . . .
C206 C 1.1618(7) 0.4324(7) 0.3919(5) 0.072(3) Uani 1 1 d . U . . .
H20A H 1.201843 0.403390 0.369118 0.086 Uiso 1 1 calc R U . . .
H20B H 1.184620 0.474743 0.398212 0.086 Uiso 1 1 calc R U . . .
C208 C 1.2114(6) 0.8881(5) 0.2766(4) 0.0443(18) Uani 1 1 d . U . . .
C210 C 0.3778(8) 0.8988(7) 0.6038(5) 0.075(3) Uani 1 1 d . U . . .
H21A H 0.346440 0.933548 0.625469 0.112 Uiso 1 1 calc R U . . .
H21B H 0.435808 0.885691 0.612012 0.112 Uiso 1 1 calc R U . . .
H21C H 0.353041 0.853171 0.611196 0.112 Uiso 1 1 calc R U . . .
C212 C 0.6967(5) 0.6857(5) 0.0416(3) 0.0396(17) Uani 1 1 d . U . . .
H212 H 0.731417 0.644954 0.061353 0.048 Uiso 1 1 calc R U . . .
C214 C 0.0993(5) -0.0121(5) 0.8966(4) 0.0471(18) Uani 1 1 d . U . . .
O3 O 0.8572(3) 0.6739(3) 0.2944(2) 0.0336(11) Uani 1 1 d . U . . .
C216 C 0.3748(6) 0.9365(6) 0.5454(5) 0.059(2) Uani 1 1 d . U . . .
C218 C 0.2504(6) -0.1965(6) 1.0910(4) 0.059(3) Uani 1 1 d . U . . .
H21G H 0.223980 -0.211162 1.064667 0.089 Uiso 1 1 calc R U . . .
H21H H 0.218253 -0.149567 1.099362 0.089 Uiso 1 1 calc R U . . .
H21I H 0.252047 -0.236075 1.122844 0.089 Uiso 1 1 calc R U . . .
C220 C -0.2054(5) 0.3408(5) 0.7474(4) 0.0395(18) Uani 1 1 d . U . . .
H220 H -0.242753 0.336029 0.724391 0.047 Uiso 1 1 calc R U . . .
C222 C 0.4803(6) 1.0260(6) 0.3187(5) 0.054(2) Uani 1 1 d . U . . .
H222 H 0.466580 0.978821 0.336793 0.065 Uiso 1 1 calc R U . . .
C224 C 0.4706(5) 0.6468(5) 0.1952(3) 0.0384(17) Uani 1 1 d . U . . .
H224 H 0.518004 0.643670 0.170053 0.046 Uiso 1 1 calc R U . . .
C226 C 0.8759(5) 0.0574(5) 0.7216(4) 0.051(2) Uani 1 1 d . U . . .
C228 C -0.0973(5) 0.3527(4) 0.8140(3) 0.0322(16) Uani 1 1 d . U . . .
H228 H -0.060471 0.356352 0.837669 0.039 Uiso 1 1 calc R U . . .
C230 C 0.1446(5) -0.1481(5) 0.6813(4) 0.0406(17) Uani 1 1 d . U . . .
C232 C 0.2210(7) 0.6829(5) 0.4424(4) 0.049(2) Uani 1 1 d . U . . .
C234 C 0.7221(6) 0.4937(5) 0.1828(3) 0.0418(17) Uani 1 1 d . U . . .
C236 C 0.1908(6) 0.5876(7) 0.2632(7) 0.083(4) Uani 1 1 d . U . . .
H23A H 0.203329 0.582694 0.299320 0.124 Uiso 1 1 calc R U . . .
H23B H 0.150623 0.555217 0.262963 0.124 Uiso 1 1 calc R U . . .
H23C H 0.167107 0.639980 0.249100 0.124 Uiso 1 1 calc R U . . .
C238 C 0.4677(8) 0.4117(7) 1.0485(5) 0.072(3) Uani 1 1 d . U . . .
C240 C 0.3878(8) -0.2581(6) 1.0558(5) 0.068(3) Uani 1 1 d . U . . .
H24A H 0.385364 -0.298645 1.087000 0.102 Uiso 1 1 calc R U . . .
H24B H 0.445999 -0.252790 1.044357 0.102 Uiso 1 1 calc R U . . .
H24C H 0.363214 -0.270021 1.027604 0.102 Uiso 1 1 calc R U . . .
C242 C 1.0289(5) 0.5166(5) 0.4017(4) 0.0510(18) Uani 1 1 d . U . . .
C244 C 0.8176(7) 1.0850(6) 0.3899(4) 0.057(2) Uani 1 1 d . U . . .
H244 H 0.827260 1.089813 0.423609 0.068 Uiso 1 1 calc R U . . .
C246 C 0.0287(8) 0.1613(8) 1.0278(5) 0.073(3) Uani 1 1 d . U . . .
H246 H 0.012998 0.115633 1.047655 0.088 Uiso 1 1 calc R U . . .
C248 C 0.3730(6) -0.1278(5) 0.9708(4) 0.0419(19) Uani 1 1 d . U . . .
H248 H 0.406406 -0.174412 0.966715 0.050 Uiso 1 1 calc R U . . .
C250 C 1.0693(5) 0.6578(5) 0.0770(4) 0.0425(18) Uani 1 1 d . U . . .
H250 H 1.085996 0.669417 0.106879 0.051 Uiso 1 1 calc R U . . .
C252 C 0.1553(7) -0.2896(5) 0.6966(5) 0.058(3) Uani 1 1 d . U . . .
H25J H 0.134167 -0.329100 0.685996 0.087 Uiso 1 1 calc R U . . .
H25K H 0.141754 -0.293131 0.734539 0.087 Uiso 1 1 calc R U . . .
H25L H 0.215844 -0.295776 0.688177 0.087 Uiso 1 1 calc R U . . .
C258 C 0.1158(5) -0.0739(5) 0.6559(4) 0.0397(18) Uani 1 1 d . U . . .
H258 H 0.082752 -0.065156 0.627589 0.048 Uiso 1 1 calc R U . . .
C260 C 0.6765(7) -0.2724(5) 0.7066(4) 0.053(2) Uani 1 1 d . U . . .
H26M H 0.623256 -0.287618 0.705220 0.080 Uiso 1 1 calc R U . . .
H26N H 0.676476 -0.258519 0.740395 0.080 Uiso 1 1 calc R U . . .
H26O H 0.722022 -0.314239 0.702844 0.080 Uiso 1 1 calc R U . . .
C262 C 0.5405(10) 0.3624(9) 1.0720(6) 0.096(4) Uani 1 1 d . U . . .
H26P H 0.589575 0.364411 1.046193 0.144 Uiso 1 1 calc R U . . .
H26Q H 0.529797 0.310681 1.082495 0.144 Uiso 1 1 calc R U . . .
H26R H 0.550436 0.379305 1.102863 0.144 Uiso 1 1 calc R U . . .
C264 C 1.0845(7) 0.3119(7) 0.3794(5) 0.075(3) Uani 1 1 d . U . . .
H26A H 1.096225 0.263729 0.404044 0.112 Uiso 1 1 calc R U . . .
H26B H 1.135103 0.321461 0.356335 0.112 Uiso 1 1 calc R U . . .
H26C H 1.040686 0.310397 0.358215 0.112 Uiso 1 1 calc R U . . .
C266 C 0.4544(6) 1.1170(6) 0.1032(4) 0.060(2) Uani 1 1 d . U . . .
C268 C 0.6739(6) 0.6759(6) -0.0044(4) 0.049(2) Uani 1 1 d . U . . .
H268 H 0.691172 0.629676 -0.015685 0.059 Uiso 1 1 calc R U . . .
C270 C 0.8674(6) 1.1378(6) -0.1113(4) 0.056(2) Uani 1 1 d . U . . .
H27A H 0.847017 1.097104 -0.120926 0.084 Uiso 1 1 calc R U . . .
H27B H 0.923149 1.119346 -0.099709 0.084 Uiso 1 1 calc R U . . .
H27C H 0.869995 1.179329 -0.141881 0.084 Uiso 1 1 calc R U . . .
C272 C 0.4656(5) 0.6911(4) 0.2311(3) 0.0331(15) Uani 1 1 d . U . . .
C274 C 0.6886(5) -0.2041(4) 0.6614(3) 0.0398(18) Uani 1 1 d . U . . .
C276 C 0.7538(7) 0.3917(6) 0.5292(4) 0.054(2) Uani 1 1 d . U . . .
C278 C 0.0640(7) -0.1086(6) 0.9755(4) 0.067(2) Uani 1 1 d . U . . .
H27G H 0.098816 -0.127343 1.005116 0.081 Uiso 1 1 calc R U . . .
H27H H 0.005188 -0.109456 0.989716 0.081 Uiso 1 1 calc R U . . .
C280 C 0.6225(4) 0.1821(4) 0.7298(3) 0.0288(15) Uani 1 1 d . U . . .
C282 C 0.7781(5) 0.5168(5) 0.4889(3) 0.0418(18) Uani 1 1 d . U . . .
H282 H 0.793861 0.561817 0.492439 0.050 Uiso 1 1 calc R U . . .
C284 C -0.1494(5) 0.7038(5) 0.9040(4) 0.0442(19) Uani 1 1 d . U . . .
H28I H -0.194748 0.745621 0.908395 0.066 Uiso 1 1 calc R U . . .
H28J H -0.095935 0.718973 0.904711 0.066 Uiso 1 1 calc R U . . .
H28K H -0.156354 0.660508 0.932599 0.066 Uiso 1 1 calc R U . . .
C286 C 0.1345(5) -0.0142(5) 0.6713(3) 0.0358(16) Uani 1 1 d . U . . .
H286 H 0.111165 0.035309 0.654982 0.043 Uiso 1 1 calc R U . . .
C288 C 0.6961(8) 0.3470(7) 0.6218(4) 0.072(3) Uani 1 1 d . U . . .
H28A H 0.639524 0.359860 0.611085 0.107 Uiso 1 1 calc R U . . .
H28B H 0.710517 0.390408 0.631635 0.107 Uiso 1 1 calc R U . . .
H28C H 0.698969 0.304589 0.651920 0.107 Uiso 1 1 calc R U . . .
C290 C 0.7570(5) 0.1444(5) 0.7633(4) 0.0412(18) Uani 1 1 d . U . . .
H290 H 0.793208 0.147506 0.787591 0.049 Uiso 1 1 calc R U . . .
C292 C 0.3190(5) -0.0003(4) 0.9327(3) 0.0307(15) Uani 1 1 d . U . . .
C294 C 0.6226(5) -0.1347(4) 0.6675(3) 0.0345(16) Uani 1 1 d . U . . .
C296 C 0.8463(8) 0.2226(7) 0.1650(6) 0.082(4) Uani 1 1 d . U . . .
H29A H 0.839511 0.215690 0.203288 0.123 Uiso 1 1 calc R U . . .
H29B H 0.895227 0.246311 0.150769 0.123 Uiso 1 1 calc R U . . .
H29C H 0.853906 0.173721 0.155153 0.123 Uiso 1 1 calc R U . . .
C298 C -0.0794(5) 0.5478(4) 0.8805(3) 0.0351(17) Uani 1 1 d . U . . .
H298 H -0.120124 0.543766 0.909997 0.042 Uiso 1 1 calc R U . . .
C300 C 0.7717(7) 0.3609(6) 0.2044(4) 0.058(2) Uani 1 1 d . U . . .
H300 H 0.795361 0.318100 0.228557 0.070 Uiso 1 1 calc R U . . .
C302 C 0.2898(5) -0.0489(5) 1.0248(4) 0.0435(19) Uani 1 1 d . U . . .
H302 H 0.263588 -0.041545 1.058265 0.052 Uiso 1 1 calc R U . . .
C304 C -0.3600(8) 0.4095(9) 0.8446(6) 0.094(5) Uani 1 1 d . U . . .
H30F H -0.359707 0.355229 0.853984 0.142 Uiso 1 1 calc R U . . .
H30G H -0.417425 0.436236 0.848351 0.142 Uiso 1 1 calc R U . . .
H30H H -0.326866 0.423373 0.867790 0.142 Uiso 1 1 calc R U . . .
C306 C 0.5464(6) 1.0063(5) 0.0452(3) 0.0497(18) Uani 1 1 d . U . . .
C308 C 0.3048(5) 0.0635(4) 0.8851(3) 0.0292(15) Uani 1 1 d . U . . .
C310 C 0.6262(5) 0.8067(5) 0.0315(3) 0.0382(16) Uani 1 1 d . U . . .
C312 C 0.3395(6) -0.1849(5) 1.0691(4) 0.046(2) Uani 1 1 d . U . . .
C39 C 0.0193(6) -0.2037(6) 0.6812(5) 0.058(2) Uani 1 1 d . U . . .
H39A H -0.007325 -0.158060 0.658576 0.087 Uiso 1 1 calc R U . . .
H39B H 0.005503 -0.199515 0.718032 0.087 Uiso 1 1 calc R U . . .
H39C H -0.000674 -0.247310 0.675659 0.087 Uiso 1 1 calc R U . . .
C157 C 0.5323(5) 0.7346(5) 0.2292(3) 0.0344(16) Uani 1 1 d . U . . .
C79 C 0.8400(6) 0.8113(6) 0.4718(3) 0.0453(19) Uani 1 1 d . U . . .
H79 H 0.800876 0.849458 0.453338 0.054 Uiso 1 1 calc R U . . .
C159 C 0.4551(6) 0.3211(5) 0.9328(4) 0.0425(18) Uani 1 1 d . U . . .
H159 H 0.490421 0.308804 0.903075 0.051 Uiso 1 1 calc R U . . .
C5 C 0.9218(5) 0.7056(5) 0.1082(3) 0.0378(17) Uani 1 1 d . U . . .
C161 C 0.4149(6) 0.8747(6) 0.4665(4) 0.052(2) Uani 1 1 d . U . . .
H161 H 0.358332 0.886833 0.459248 0.062 Uiso 1 1 calc R U . . .
C81 C -0.1430(6) 0.7531(5) 0.8084(4) 0.054(2) Uani 1 1 d . U . . .
H81A H -0.149557 0.742860 0.774433 0.081 Uiso 1 1 calc R U . . .
H81B H -0.087939 0.766393 0.807253 0.081 Uiso 1 1 calc R U . . .
H81C H -0.186146 0.794946 0.815984 0.081 Uiso 1 1 calc R U . . .
C163 C 0.8312(5) 0.9319(5) 0.3174(3) 0.0389(16) Uani 1 1 d . U . . .
C41 C 0.4084(5) 0.6064(5) 0.1946(4) 0.0388(17) Uani 1 1 d . U . . .
H41 H 0.413666 0.576615 0.169018 0.047 Uiso 1 1 calc R U . . .
C165 C 1.1494(5) 0.8057(5) 0.2405(4) 0.0412(18) Uani 1 1 d . U . . .
H165 H 1.151703 0.777180 0.214412 0.049 Uiso 1 1 calc R U . . .
C83 C 0.5147(5) 0.5031(5) 0.5620(4) 0.0502(18) Uani 1 1 d . U . . .
C167 C 0.8076(6) 1.1007(5) -0.0182(4) 0.0453(19) Uani 1 1 d . U . . .
C21 C 0.7568(5) 0.5121(5) 0.4412(3) 0.0369(16) Uani 1 1 d . U . . .
C169 C 0.7834(6) 0.9739(5) 0.0226(3) 0.0436(19) Uani 1 1 d . U . . .
H169 H 0.770037 0.927526 0.019851 0.052 Uiso 1 1 calc R U . . .
C85 C -0.3237(5) 0.4303(5) 0.7891(4) 0.047(2) Uani 1 1 d . U . . .
C171 C 1.0702(5) 0.4547(5) 0.3746(4) 0.059(2) Uani 1 1 d . U . . .
H171 H 1.064454 0.462850 0.336257 0.070 Uiso 1 1 calc R U . . .
C43 C 0.4780(13) 0.4881(8) 1.0222(6) 0.105(5) Uani 1 1 d . U . . .
H43A H 0.498457 0.512086 1.046297 0.157 Uiso 1 1 calc R U . . .
H43B H 0.424292 0.516975 1.011689 0.157 Uiso 1 1 calc R U . . .
H43C H 0.518183 0.486638 0.991055 0.157 Uiso 1 1 calc R U . . .
C173 C 0.0608(6) 0.0316(6) 0.9769(4) 0.054(2) Uani 1 1 d . U . . .
H173 H 0.041174 0.023483 1.013157 0.065 Uiso 1 1 calc R U . . .
C87 C 0.7694(8) 1.1397(6) 0.3066(5) 0.067(3) Uani 1 1 d . U . . .
H87 H 0.745426 1.181949 0.282131 0.080 Uiso 1 1 calc R U . . .
C175 C 0.3929(8) 1.2345(7) 0.3127(7) 0.086(3) Uani 1 1 d . U . . .
C11 C 0.0556(8) -0.1842(6) 0.8519(5) 0.083(3) Uani 1 1 d . U . . .
H11J H 0.015853 -0.218569 0.865813 0.124 Uiso 1 1 calc R U . . .
H11K H 0.112433 -0.212655 0.851835 0.124 Uiso 1 1 calc R U . . .
H11L H 0.044945 -0.158426 0.815915 0.124 Uiso 1 1 calc R U . . .
C177 C 1.0614(6) 0.4736(6) 0.1919(5) 0.057(2) Uani 1 1 d . U . . .
H177 H 1.075987 0.521082 0.175309 0.069 Uiso 1 1 calc R U . . .
C45 C 0.1727(8) -0.1407(6) 0.9045(6) 0.079(3) Uani 1 1 d . U . . .
H45A H 0.210072 -0.123510 0.923848 0.094 Uiso 1 1 calc R U . . .
H45B H 0.203099 -0.180821 0.886364 0.094 Uiso 1 1 calc R U . . .
C91 C 0.3645(5) -0.0694(5) 0.9273(4) 0.0384(18) Uani 1 1 d . U . . .
H91 H 0.389999 -0.076970 0.893744 0.046 Uiso 1 1 calc R U . . .
C183 C 0.6034(5) 0.9593(5) 0.2698(3) 0.0387(17) Uani 1 1 d . U . . .
C23 C 0.0456(7) -0.1265(6) 0.8861(4) 0.065(2) Uani 1 1 d . U . . .
C185 C 0.5583(5) 0.8209(5) 0.4424(3) 0.0376(17) Uani 1 1 d . U . . .
C93 C 1.0395(6) 0.5061(5) 0.4562(4) 0.056(2) Uani 1 1 d . U . . .
C187 C 0.3202(9) 1.2205(9) 0.3507(9) 0.128(6) Uani 1 1 d . U . . .
H18D H 0.337943 1.203535 0.386185 0.192 Uiso 1 1 calc R U . . .
H18E H 0.294922 1.181704 0.342252 0.192 Uiso 1 1 calc R U . . .
H18F H 0.279347 1.266958 0.349095 0.192 Uiso 1 1 calc R U . . .
C47 C 0.3938(7) 0.7773(5) 0.8154(5) 0.058(3) Uani 1 1 d . U . . .
H47A H 0.415687 0.816966 0.825302 0.087 Uiso 1 1 calc R U . . .
H47B H 0.333136 0.784798 0.823344 0.087 Uiso 1 1 calc R U . . .
H47C H 0.408076 0.778989 0.777748 0.087 Uiso 1 1 calc R U . . .
C95 C 1.1062(5) 0.6062(5) -0.0011(4) 0.0425(18) Uani 1 1 d . U . . .
C191 C 0.4322(6) 0.7006(5) 0.8464(4) 0.0454(19) Uani 1 1 d . U . . .
C3 C 0.0442(8) 0.2882(8) 1.0213(5) 0.073(3) Uani 1 1 d . U . . .
H3 H 0.036975 0.331077 1.036592 0.088 Uiso 1 1 calc R U . . .
C97 C 0.8622(6) 0.8226(6) 0.5185(4) 0.049(2) Uani 1 1 d . U . . .
H97 H 0.841745 0.867947 0.530544 0.058 Uiso 1 1 calc R U . . .
C195 C 0.2202(6) 0.1733(6) 0.5193(4) 0.0455(19) Uani 1 1 d . U . . .
H195 H 0.274788 0.185022 0.511184 0.055 Uiso 1 1 calc R U . . .
N11 N 0.4590(4) 0.3683(4) 0.6101(3) 0.0378(14) Uani 1 1 d . U . . .
C197 C 0.7855(6) 1.0333(5) -0.0220(4) 0.0459(19) Uani 1 1 d . U . . .
H197 H 0.771868 1.027368 -0.054551 0.055 Uiso 1 1 calc R U . . .
C99 C 0.5143(5) 0.4494(6) 0.5343(4) 0.050(2) Uani 1 1 d . U . . .
H99 H 0.533139 0.457583 0.497948 0.060 Uiso 1 1 calc R U . . .
C199 C 0.7680(8) 0.2734(7) 0.1423(5) 0.068(3) Uani 1 1 d . U . . .
C25 C 0.7382(13) 0.2539(8) 0.5639(5) 0.109(5) Uani 1 1 d . U . . .
H25A H 0.780821 0.237248 0.537122 0.163 Uiso 1 1 calc R U . . .
H25B H 0.683358 0.264578 0.550783 0.163 Uiso 1 1 calc R U . . .
H25C H 0.738515 0.214360 0.595806 0.163 Uiso 1 1 calc R U . . .
C201 C 0.7661(10) 1.2251(7) 0.3683(5) 0.086(3) Uani 1 1 d . U . . .
C101 C 0.1279(10) 0.0740(9) 0.4125(6) 0.088(4) Uani 1 1 d . U . . .
H10G H 0.177153 0.035939 0.421231 0.132 Uiso 1 1 calc R U . . .
H10H H 0.145357 0.121962 0.395362 0.132 Uiso 1 1 calc R U . . .
H10I H 0.097490 0.058044 0.388787 0.132 Uiso 1 1 calc R U . . .
C203 C 1.1734(10) 0.2166(9) 0.2416(9) 0.128(5) Uani 1 1 d . U . . .
H20C H 1.126637 0.205244 0.267872 0.192 Uiso 1 1 calc R U . . .
H20D H 1.207774 0.244124 0.255016 0.192 Uiso 1 1 calc R U . . .
H20E H 1.207109 0.169608 0.234372 0.192 Uiso 1 1 calc R U . . .
C103 C 0.4860(5) 0.3818(5) 0.5593(3) 0.0424(17) Uani 1 1 d . U . . .
C207 C 0.6747(5) 0.1849(5) 0.7660(4) 0.0366(17) Uani 1 1 d . U . . .
H207 H 0.655497 0.213699 0.792217 0.044 Uiso 1 1 calc R U . . .
C13 C 0.7569(8) 0.3257(6) 0.5767(4) 0.064(3) Uani 1 1 d . U . . .
C209 C 0.1649(9) 0.7540(5) 0.4563(4) 0.069(3) Uani 1 1 d . U . . .
H20I H 0.160917 0.794182 0.424824 0.103 Uiso 1 1 calc R U . . .
H20J H 0.188820 0.770204 0.483047 0.103 Uiso 1 1 calc R U . . .
H20K H 0.109173 0.742938 0.470049 0.103 Uiso 1 1 calc R U . . .
C211 C 0.2406(11) 0.5875(10) 0.1728(7) 0.106(5) Uani 1 1 d . U . . .
H21D H 0.286397 0.570841 0.147704 0.159 Uiso 1 1 calc R U . . .
H21E H 0.224389 0.642171 0.163278 0.159 Uiso 1 1 calc R U . . .
H21F H 0.192878 0.563613 0.171981 0.159 Uiso 1 1 calc R U . . .
C53 C 0.6926(8) 0.2343(7) 0.1670(5) 0.074(3) Uani 1 1 d . U . . .
H53A H 0.689741 0.225475 0.205341 0.111 Uiso 1 1 calc R U . . .
H53B H 0.699129 0.186269 0.156120 0.111 Uiso 1 1 calc R U . . .
H53C H 0.641224 0.266571 0.155132 0.111 Uiso 1 1 calc R U . . .
C213 C 0.4951(6) 0.5454(5) 0.6458(4) 0.0533(18) Uani 1 1 d . U . . .
H213 H 0.478936 0.533497 0.684467 0.064 Uiso 1 1 calc R U . . .
C107 C 0.9581(5) 0.6297(5) 0.4545(4) 0.0452(18) Uani 1 1 d . U . . .
C215 C 0.5271(6) 0.6923(6) 0.8338(5) 0.057(3) Uani 1 1 d . U . . .
H21J H 0.541860 0.689519 0.796744 0.086 Uiso 1 1 calc R U . . .
H21K H 0.553837 0.646247 0.855948 0.086 Uiso 1 1 calc R U . . .
H21L H 0.546148 0.735682 0.840468 0.086 Uiso 1 1 calc R U . . .
C27 C 1.1668(6) 0.5636(6) -0.0382(5) 0.056(2) Uani 1 1 d . U . . .
C217 C 0.7177(6) 0.4147(5) 0.1227(4) 0.049(2) Uani 1 1 d . U . . .
H217 H 0.703477 0.410636 0.089829 0.059 Uiso 1 1 calc R U . . .
C109 C 0.2250(6) 0.6155(5) 0.4893(3) 0.0399(18) Uani 1 1 d . U . . .
C219 C 0.4919(9) 0.2029(9) 0.4830(5) 0.080(3) Uani 1 1 d . U . . .
H219 H 0.494737 0.160866 0.467574 0.096 Uiso 1 1 calc R U . . .
C55 C 0.7529(6) 0.3514(6) 0.1556(4) 0.0511(19) Uani 1 1 d . U . . .
C221 C 0.4613(5) 0.4195(5) 0.6379(4) 0.0403(17) Uani 1 1 d . U . . .
H221 H 0.442776 0.409586 0.674270 0.048 Uiso 1 1 calc R U . . .
C223 C 0.5570(6) 0.9987(5) 0.0982(3) 0.0479(17) Uani 1 1 d . U . . .
C7 C 0.5583(5) -0.1352(5) 0.7087(3) 0.0375(17) Uani 1 1 d . U . . .
H7 H 0.552396 -0.180925 0.732789 0.045 Uiso 1 1 calc R U . . .
C225 C -0.0201(5) 0.4859(5) 0.8739(3) 0.0325(16) Uani 1 1 d . U . . .
H225 H -0.019529 0.440306 0.899375 0.039 Uiso 1 1 calc R U . . .
C113 C 0.3821(6) -0.1635(6) 1.1102(4) 0.057(2) Uani 1 1 d . U . . .
H11M H 0.351343 -0.116176 1.118705 0.086 Uiso 1 1 calc R U . . .
H11N H 0.439334 -0.157372 1.096239 0.086 Uiso 1 1 calc R U . . .
H11O H 0.382979 -0.203168 1.142032 0.086 Uiso 1 1 calc R U . . .
C227 C 0.4312(6) 1.0907(6) 0.3282(5) 0.063(2) Uani 1 1 d . U . . .
H227 H 0.382558 1.087437 0.352247 0.075 Uiso 1 1 calc R U . . .
C57 C 0.5794(5) 0.8358(5) 0.4883(4) 0.0431(19) Uani 1 1 d . U . . .
H57 H 0.635309 0.821815 0.496735 0.052 Uiso 1 1 calc R U . . .
C229 C 0.5051(6) 1.1418(5) 0.0482(4) 0.059(2) Uani 1 1 d . U . . .
H229 H 0.488040 1.195124 0.029914 0.071 Uiso 1 1 calc R U . . .
C115 C 0.5043(5) -0.0712(4) 0.7147(3) 0.0361(17) Uani 1 1 d . U . . .
H115 H 0.462780 -0.072702 0.743792 0.043 Uiso 1 1 calc R U . . .
C231 C 0.6008(6) 0.8025(5) -0.0162(3) 0.0446(19) Uani 1 1 d . U . . .
H231 H 0.567908 0.844510 -0.036137 0.054 Uiso 1 1 calc R U . . .
C29 C 1.0824(9) 0.2225(9) 0.1713(7) 0.099(4) Uani 1 1 d . U . . .
H29D H 1.116030 0.177437 0.160894 0.148 Uiso 1 1 calc R U . . .
H29E H 1.054609 0.254179 0.141305 0.148 Uiso 1 1 calc R U . . .
H29F H 1.040444 0.207790 0.200183 0.148 Uiso 1 1 calc R U . . .
C235 C 1.2137(6) 0.8456(5) 0.2397(4) 0.0453(19) Uani 1 1 d . U . . .
H235 H 1.259438 0.843309 0.213377 0.054 Uiso 1 1 calc R U . . .
C15 C 1.2827(7) 0.9325(6) 0.2772(5) 0.057(2) Uani 1 1 d . U . . .
C241 C 0.7860(5) 0.1010(5) 0.7270(4) 0.0404(18) Uani 1 1 d . U . . .
C121 C 0.7746(5) -0.1849(5) 0.6636(4) 0.047(2) Uani 1 1 d . U . . .
H12L H 0.817636 -0.228898 0.660800 0.071 Uiso 1 1 calc R U . . .
H12M H 0.775739 -0.170285 0.697021 0.071 Uiso 1 1 calc R U . . .
H12N H 0.785200 -0.143186 0.634508 0.071 Uiso 1 1 calc R U . . .
C243 C 1.0216(5) 0.6266(5) -0.0109(4) 0.0422(18) Uani 1 1 d . U . . .
H243 H 1.004380 0.617005 -0.041326 0.051 Uiso 1 1 calc R U . . .
C61 C 1.3137(12) 0.9093(10) 0.3333(7) 0.115(5) Uani 1 1 d . U . . .
H61A H 1.341050 0.948598 0.339078 0.173 Uiso 1 1 calc R U . . .
H61B H 1.353300 0.861956 0.336047 0.173 Uiso 1 1 calc R U . . .
H61C H 1.266023 0.902707 0.359780 0.173 Uiso 1 1 calc R U . . .
C245 C 0.0651(6) 0.1656(6) 0.9769(4) 0.0485(19) Uani 1 1 d . U . . .
C123 C 0.4896(5) 0.4870(5) 0.6159(3) 0.0455(17) Uani 1 1 d . U . . .
C247 C 0.0156(9) 0.2230(9) 1.0492(5) 0.089(3) Uani 1 1 d . U . . .
H247 H -0.013161 0.221835 1.083208 0.107 Uiso 1 1 calc R U . . .
C31 C 0.8425(11) 1.2654(8) 0.3452(7) 0.108(4) Uani 1 1 d . U . . .
H31A H 0.892048 1.237041 0.361772 0.161 Uiso 1 1 calc R U . . .
H31B H 0.830926 1.316326 0.352050 0.161 Uiso 1 1 calc R U . . .
H31C H 0.852184 1.268049 0.307211 0.161 Uiso 1 1 calc R U . . .
C249 C 0.5182(10) 0.2708(9) 0.4546(5) 0.095(3) Uani 1 1 d . U . . .
H249 H 0.539242 0.274493 0.418689 0.114 Uiso 1 1 calc R U . . .
C125 C -0.1769(5) 0.3937(5) 0.8156(3) 0.0361(17) Uani 1 1 d . U . . .
H125 H -0.192826 0.427120 0.839148 0.043 Uiso 1 1 calc R U . . .
C251 C 0.3826(7) 1.0774(6) 0.1038(5) 0.075(3) Uani 1 1 d . U . . .
H25D H 0.338368 1.112478 0.085277 0.112 Uiso 1 1 calc R U . . .
H25E H 0.361058 1.059134 0.140229 0.112 Uiso 1 1 calc R U . . .
H25F H 0.401633 1.034830 0.086404 0.112 Uiso 1 1 calc R U . . .
C63 C 0.2832(5) 0.0107(5) 0.9823(3) 0.0375(17) Uani 1 1 d . U . . .
H63 H 0.254496 0.058899 0.986762 0.045 Uiso 1 1 calc R U . . .
C253 C 0.3783(7) 0.6367(7) 0.5868(6) 0.079(3) Uani 1 1 d . U . . .
H25M H 0.387373 0.601539 0.563016 0.119 Uiso 1 1 calc R U . . .
H25N H 0.365842 0.688231 0.566635 0.119 Uiso 1 1 calc R U . . .
H25O H 0.331337 0.626160 0.613089 0.119 Uiso 1 1 calc R U . . .
C127 C 0.0609(11) 0.0062(8) 0.4934(6) 0.094(4) Uani 1 1 d . U . . .
H12O H 0.020104 0.010564 0.523956 0.141 Uiso 1 1 calc R U . . .
H12P H 0.114443 -0.021218 0.505127 0.141 Uiso 1 1 calc R U . . .
H12Q H 0.041239 -0.020956 0.470990 0.141 Uiso 1 1 calc R U . . .
C255 C 0.3091(8) 0.6980(7) 0.4231(5) 0.075(3) Uani 1 1 d . U . . .
H25P H 0.344267 0.652238 0.414869 0.112 Uiso 1 1 calc R U . . .
H25Q H 0.332015 0.713412 0.450629 0.112 Uiso 1 1 calc R U . . .
H25R H 0.307663 0.738164 0.391582 0.112 Uiso 1 1 calc R U . . .
C2 C 0.1985(6) -0.1566(5) 0.7198(4) 0.0443(19) Uani 1 1 d . U . . .
H2 H 0.220861 -0.205854 0.737106 0.053 Uiso 1 1 calc R U . . .
C257 C 0.8384(10) 1.2314(7) -0.0562(5) 0.080(3) Uani 1 1 d . U . . .
H25G H 0.841620 1.269776 -0.088567 0.119 Uiso 1 1 calc R U . . .
H25H H 0.893742 1.214864 -0.043664 0.119 Uiso 1 1 calc R U . . .
H25I H 0.799665 1.252658 -0.029340 0.119 Uiso 1 1 calc R U . . .
C129 C 0.5139(6) 1.0848(5) 0.0153(4) 0.058(2) Uani 1 1 d . U . . .
H12J H 0.552686 1.097998 -0.016358 0.070 Uiso 1 1 calc R U . . .
H12K H 0.459092 1.085388 0.003719 0.070 Uiso 1 1 calc R U . . .
C259 C 0.9149(7) 0.0812(9) 0.6631(5) 0.100(5) Uani 1 1 d . U . . .
H25S H 0.919563 0.134535 0.655675 0.150 Uiso 1 1 calc R U . . .
H25T H 0.878984 0.072914 0.639029 0.150 Uiso 1 1 calc R U . . .
H25U H 0.970287 0.051066 0.658262 0.150 Uiso 1 1 calc R U . . .
C65 C 0.4032(10) 0.4201(10) 1.1001(6) 0.099(4) Uani 1 1 d . U . . .
H65A H 0.400912 0.370372 1.122548 0.148 Uiso 1 1 calc R U . . .
H65B H 0.347641 0.443004 1.089348 0.148 Uiso 1 1 calc R U . . .
H65C H 0.421798 0.451958 1.119481 0.148 Uiso 1 1 calc R U . . .
C261 C 0.7419(15) 1.2158(10) 0.4274(6) 0.147(7) Uani 1 1 d . U . . .
H26D H 0.709109 1.175207 0.439397 0.221 Uiso 1 1 calc R U . . .
H26E H 0.708590 1.262706 0.434972 0.221 Uiso 1 1 calc DR U . . .
H26F H 0.792296 1.203351 0.445625 0.221 Uiso 1 1 calc R U . . .
C131 C 0.7298(7) 0.4470(6) 0.4388(4) 0.050(2) Uani 1 1 d . U . . .
H131 H 0.711841 0.442524 0.407023 0.060 Uiso 1 1 calc R U . . .
C263 C 0.4345(7) 0.3744(6) 1.0123(5) 0.058(2) Uani 1 1 d . U . . .
C33 C 0.6249(6) 0.7358(6) -0.0337(4) 0.053(2) Uani 1 1 d . U . . .
H33 H 0.607743 0.731228 -0.065631 0.063 Uiso 1 1 calc R U . . .
C265 C 0.4432(10) 1.2801(8) 0.3342(7) 0.096(4) Uani 1 1 d . U . . .
H26G H 0.406815 1.325527 0.342208 0.145 Uiso 1 1 calc R U . . .
H26H H 0.488869 1.294253 0.307938 0.145 Uiso 1 1 calc R U . . .
H26I H 0.466052 1.249658 0.366301 0.145 Uiso 1 1 calc R U . . .
C133 C 1.2567(6) 0.5510(7) -0.0245(5) 0.066(3) Uani 1 1 d . U . . .
H13A H 1.261145 0.518691 0.010462 0.100 Uiso 1 1 calc R U . . .
H13B H 1.272118 0.599424 -0.024754 0.100 Uiso 1 1 calc R U . . .
H13C H 1.294164 0.526816 -0.050449 0.100 Uiso 1 1 calc R U . . .
C267 C 0.5664(5) 0.9439(5) 0.0235(3) 0.0440(18) Uani 1 1 d . U . . .
H267 H 0.557469 0.947641 -0.012010 0.053 Uiso 1 1 calc R U . . .
C67 C 1.3555(7) 0.9184(7) 0.2389(6) 0.082(4) Uani 1 1 d . U . . .
H67A H 1.339936 0.939947 0.203291 0.123 Uiso 1 1 calc R U . . .
H67B H 1.374471 0.864167 0.242712 0.123 Uiso 1 1 calc R U . . .
H67C H 1.400468 0.941759 0.245354 0.123 Uiso 1 1 calc R U . . .
N3 N 0.9432(4) 0.6377(5) 0.4039(3) 0.0429(15) Uani 1 1 d . U . . .
C269 C 0.6858(10) 1.2735(8) 0.3429(6) 0.092(4) Uani 1 1 d . U . . .
H26J H 0.698903 1.288523 0.304896 0.139 Uiso 1 1 calc R U . . .
H26K H 0.667660 1.318384 0.357980 0.139 Uiso 1 1 calc R U . . .
H26L H 0.641148 1.243486 0.350212 0.139 Uiso 1 1 calc R U . . .
C135 C 0.7737(11) 0.2766(8) 0.0837(5) 0.103(5) Uani 1 1 d . U . . .
H13D H 0.790520 0.225692 0.076944 0.154 Uiso 1 1 calc R U . . .
H13E H 0.815083 0.307540 0.065321 0.154 Uiso 1 1 calc R U . . .
H13F H 0.719329 0.298630 0.070884 0.154 Uiso 1 1 calc R U . . .
C271 C 0.9781(5) 0.5827(5) 0.3798(4) 0.0436(18) Uani 1 1 d . U . . .
H271 H 0.967800 0.588551 0.344281 0.052 Uiso 1 1 calc R U . . .
C17 C 0.5401(6) 1.0665(5) 0.1197(4) 0.057(2) Uani 1 1 d . U . . .
H17 H 0.550701 1.059889 0.157168 0.069 Uiso 1 1 calc R U . . .
C273 C 0.1874(7) 0.1416(6) 0.4849(4) 0.056(2) Uani 1 1 d . U . . .
H273 H 0.218891 0.133052 0.453017 0.068 Uiso 1 1 calc R U . . .
C137 C 0.7024(6) 0.4849(5) 0.1361(4) 0.0454(19) Uani 1 1 d . U . . .
H137 H 0.677669 0.527502 0.112222 0.054 Uiso 1 1 calc R U . . .
C275 C 0.4106(8) 0.6981(6) 0.9048(4) 0.063(3) Uani 1 1 d . U . . .
H27I H 0.431834 0.738380 0.914408 0.094 Uiso 1 1 calc R U . . .
H27J H 0.436078 0.649427 0.924663 0.094 Uiso 1 1 calc R U . . .
H27K H 0.350011 0.704764 0.913072 0.094 Uiso 1 1 calc R U . . .
C277 C 1.1235(5) 0.3832(5) 0.4427(4) 0.059(2) Uani 1 1 d . U . . .
H277 H 1.160410 0.335113 0.456692 0.071 Uiso 1 1 calc R U . . .
C139 C 0.5509(6) 1.0292(5) 0.2822(4) 0.0443(18) Uani 1 1 d . U . . .
C279 C 0.4278(8) 1.1789(6) 0.1343(5) 0.074(3) Uani 1 1 d . U . . .
H27D H 0.475627 1.202624 0.135041 0.112 Uiso 1 1 calc R U . . .
H27E H 0.407009 1.157375 0.170211 0.112 Uiso 1 1 calc R U . . .
H27F H 0.383618 1.216584 0.117566 0.112 Uiso 1 1 calc R U . . .
C281 C 0.0714(8) 0.0832(7) 0.4628(5) 0.073(3) Uani 1 1 d . U . . .
C141 C 0.5138(9) 0.3312(9) 0.4776(5) 0.084(3) Uani 1 1 d . U . . .
H141 H 0.528996 0.377077 0.457886 0.101 Uiso 1 1 calc R U . . .
C283 C 1.1651(8) 0.6090(7) -0.0949(5) 0.077(3) Uani 1 1 d . U . . .
H28D H 1.209818 0.585247 -0.117557 0.115 Uiso 1 1 calc R U . . .
H28E H 1.173031 0.660329 -0.096063 0.115 Uiso 1 1 calc R U . . .
H28F H 1.111237 0.610469 -0.107284 0.115 Uiso 1 1 calc R U . . .
C71 C 0.4000(7) 1.0161(6) 0.5391(6) 0.069(3) Uani 1 1 d . U . . .
H71A H 0.398551 1.042791 0.502400 0.104 Uiso 1 1 calc R U . . .
H71B H 0.456369 1.009711 0.549317 0.104 Uiso 1 1 calc R U . . .
H71C H 0.360744 1.045140 0.561602 0.104 Uiso 1 1 calc R U . . .
C285 C 0.1168(6) -0.0760(5) 0.8694(5) 0.066(2) Uani 1 1 d . U . . .
H285 H 0.136455 -0.064394 0.831160 0.079 Uiso 1 1 calc R U . . .
C143 C 0.3690(9) 1.2798(8) 0.2557(7) 0.102(4) Uani 1 1 d . U . . .
H14A H 0.343635 1.248433 0.239373 0.153 Uiso 1 1 calc R U . . .
H14B H 0.419322 1.293061 0.233792 0.153 Uiso 1 1 calc R U . . .
H14C H 0.329297 1.325772 0.259126 0.153 Uiso 1 1 calc R U . . .
C287 C 1.0553(6) 0.3752(6) 0.4102(4) 0.064(2) Uani 1 1 d . U . . .
C9 C 0.4581(6) 0.6272(6) 0.6148(5) 0.065(2) Uani 1 1 d . U . . .
C289 C 0.5829(7) 1.1267(6) 0.0790(5) 0.064(2) Uani 1 1 d . U . . .
H28G H 0.590148 1.169726 0.093144 0.077 Uiso 1 1 calc R U . . .
H28H H 0.635217 1.105738 0.059879 0.077 Uiso 1 1 calc R U . . .
C145 C 1.1387(8) 0.2663(8) 0.1892(8) 0.099(4) Uani 1 1 d . U . . .
C291 C 0.3393(5) 0.2748(4) 0.9047(3) 0.0304(15) Uani 1 1 d . U . . .
C73 C 0.5433(6) 0.5768(5) 0.5375(4) 0.062(2) Uani 1 1 d . U . . .
H73A H 0.600310 0.567263 0.519667 0.074 Uiso 1 1 calc R U . . .
H73B H 0.505970 0.606124 0.510884 0.074 Uiso 1 1 calc R U . . .
C293 C 0.0747(6) -0.0284(5) 0.9501(4) 0.0539(19) Uani 1 1 d . U . . .
C147 C 0.2201(6) -0.0965(5) 0.7335(4) 0.0414(18) Uani 1 1 d . U . . .
H147 H 0.258164 -0.104675 0.759034 0.050 Uiso 1 1 calc R U . . .
C295 C 0.8767(7) -0.0250(6) 0.7337(5) 0.066(3) Uani 1 1 d . U . . .
H29G H 0.934169 -0.051428 0.729636 0.098 Uiso 1 1 calc R U . . .
H29H H 0.843961 -0.037413 0.709506 0.098 Uiso 1 1 calc R U . . .
H29I H 0.852403 -0.040430 0.769851 0.098 Uiso 1 1 calc R U . . .
C37 C 0.4616(6) 0.2029(6) 0.5353(4) 0.051(2) Uani 1 1 d . U . . .
H37 H 0.442494 0.158969 0.555620 0.062 Uiso 1 1 calc R U . . .
C297 C 0.4844(7) 0.3553(6) 0.9676(4) 0.053(2) Uani 1 1 d . U . . .
H297 H 0.539580 0.365726 0.960743 0.063 Uiso 1 1 calc R U . . .
C149 C 0.9739(7) 0.4015(6) 0.2517(5) 0.059(2) Uani 1 1 d . U . . .
H149 H 0.926207 0.398835 0.276632 0.071 Uiso 1 1 calc R U . . .
C299 C 0.7569(7) 0.4295(6) 0.2179(4) 0.052(2) Uani 1 1 d . U . . .
H299 H 0.770153 0.433814 0.250955 0.062 Uiso 1 1 calc R U . . .
C75 C 0.4485(8) 0.6854(6) 0.6480(6) 0.083(3) Uani 1 1 d . U . . .
H75A H 0.395054 0.686174 0.669813 0.125 Uiso 1 1 calc R U . . .
H75B H 0.450216 0.734912 0.625117 0.125 Uiso 1 1 calc R U . . .
H75C H 0.493961 0.672773 0.670529 0.125 Uiso 1 1 calc R U . . .
C301 C 0.5428(6) 0.6211(5) 0.5787(4) 0.062(2) Uani 1 1 d . U . . .
H301 H 0.564954 0.669172 0.565857 0.075 Uiso 1 1 calc R U . . .
C151 C 1.0204(7) 0.3360(7) 0.2396(5) 0.066(3) Uani 1 1 d . U . . .
H151 H 1.005166 0.288911 0.256432 0.079 Uiso 1 1 calc R U . . .
C303 C 0.7286(7) 0.3882(6) 0.4821(4) 0.057(2) Uani 1 1 d . U . . .
H303 H 0.709936 0.344182 0.479290 0.069 Uiso 1 1 calc R U . . .
C19 C -0.3812(6) 0.4097(7) 0.7557(6) 0.071(3) Uani 1 1 d . U . . .
H19A H -0.357547 0.417773 0.718963 0.107 Uiso 1 1 calc R U . . .
H19B H -0.436127 0.441413 0.758662 0.107 Uiso 1 1 calc R U . . .
H19C H -0.386869 0.356840 0.768260 0.107 Uiso 1 1 calc R U . . .
C305 C 0.5817(7) 0.5684(6) 0.6276(5) 0.059(2) Uani 1 1 d . U . . .
H30I H 0.625768 0.527023 0.619175 0.071 Uiso 1 1 calc R U . . .
H30J H 0.600071 0.595240 0.651224 0.071 Uiso 1 1 calc R U . . .
C153 C 0.8452(9) 0.3049(8) 0.5946(5) 0.091(4) Uani 1 1 d . U . . .
H15A H 0.845264 0.267334 0.627470 0.136 Uiso 1 1 calc R U . . .
H15B H 0.862485 0.349955 0.600029 0.136 Uiso 1 1 calc R U . . .
H15C H 0.884112 0.284347 0.567536 0.136 Uiso 1 1 calc R U . . .
C307 C 0.2979(9) 0.4845(7) 0.2442(8) 0.104(5) Uani 1 1 d . U . . .
H30A H 0.346319 0.469760 0.220202 0.156 Uiso 1 1 calc R U . . .
H30B H 0.252989 0.458085 0.241907 0.156 Uiso 1 1 calc R U . . .
H30C H 0.313383 0.471447 0.280213 0.156 Uiso 1 1 calc R U . . .
C77 C 1.0889(6) 0.3393(7) 0.2031(6) 0.073(3) Uani 1 1 d . U . . .
C309 C 1.0900(6) 0.4318(6) 0.4817(4) 0.064(2) Uani 1 1 d . U . . .
H30D H 1.136885 0.441893 0.497338 0.077 Uiso 1 1 calc R U . . .
H30E H 1.054317 0.404922 0.510359 0.077 Uiso 1 1 calc R U . . .
C155 C 0.0880(6) -0.1588(6) 0.9377(5) 0.071(2) Uani 1 1 d . U . . .
H155 H 0.086801 -0.213173 0.952861 0.086 Uiso 1 1 calc R U . . .
C311 C 1.2094(11) 0.2818(10) 0.1459(11) 0.169(8) Uani 1 1 d . U . . .
H31D H 1.243706 0.312595 0.156174 0.253 Uiso 1 1 calc R U . . .
H31E H 1.185889 0.308686 0.113165 0.253 Uiso 1 1 calc R U . . .
H31F H 1.243813 0.234164 0.140585 0.253 Uiso 1 1 calc R U . . .
C313 C -0.0110(8) 0.1293(8) 0.4468(6) 0.083(3) Uani 1 1 d . U . . .
H31G H -0.002362 0.179178 0.426996 0.124 Uiso 1 1 calc R U . . .
H31H H -0.034546 0.104114 0.424901 0.124 Uiso 1 1 calc R U . . .
H31I H -0.049526 0.134402 0.478320 0.124 Uiso 1 1 calc R U . . .

loop_
_atom_site_aniso_label
_atom_site_aniso_U_11
_atom_site_aniso_U_22
_atom_site_aniso_U_33
_atom_site_aniso_U_23
_atom_site_aniso_U_13
_atom_site_aniso_U_12
Eu1 0.0292(3) 0.0410(3) 0.0211(3) 0.0031(2) -0.00555(19) -0.0120(2)
Eu4 0.0225(2) 0.0317(2) 0.0200(2) 0.00018(19) -0.00276(18) -0.00006(18)
Eu2 0.0219(2) 0.0304(2) 0.0209(2) -0.00044(19) -0.00239(18) -0.00017(18)
Eu3 0.0287(3) 0.0442(3) 0.0207(3) 0.0022(2) -0.00473(19) -0.0088(2)
Ti1 0.0220(6) 0.0324(7) 0.0206(7) -0.0016(6) -0.0039(5) -0.0024(5)
Ti4 0.0242(7) 0.0299(7) 0.0207(7) -0.0005(5) -0.0040(5) -0.0007(5)
Ti6 0.0343(7) 0.0395(8) 0.0238(7) 0.0041(6) -0.0051(6) -0.0097(6)
Ti8 0.0294(7) 0.0489(9) 0.0238(8) 0.0004(6) -0.0049(6) -0.0113(6)
Ti2 0.0291(7) 0.0407(8) 0.0233(7) 0.0024(6) -0.0058(6) -0.0113(6)
Ti5 0.0236(7) 0.0296(7) 0.0212(7) -0.0014(6) -0.0032(5) -0.0009(5)
Ti3 0.0218(6) 0.0302(7) 0.0237(7) -0.0029(6) -0.0040(5) -0.0007(5)
Ti7 0.0352(8) 0.0427(8) 0.0215(7) 0.0043(6) -0.0065(6) -0.0153(6)
O1 0.035(3) 0.042(3) 0.023(2) 0.007(2) -0.010(2) -0.009(2)
O4 0.030(3) 0.043(3) 0.027(3) -0.001(2) -0.006(2) 0.000(2)
O6 0.030(3) 0.033(3) 0.030(3) -0.002(2) -0.009(2) -0.002(2)
O8 0.027(2) 0.051(3) 0.035(3) -0.001(2) -0.001(2) -0.014(2)
O10 0.019(2) 0.036(3) 0.031(3) -0.004(2) -0.0024(19) -0.0005(19)
O12 0.029(2) 0.031(2) 0.030(3) -0.007(2) -0.007(2) -0.006(2)
O14 0.033(3) 0.031(2) 0.024(3) 0.002(2) -0.010(2) 0.000(2)
O16 0.023(2) 0.029(2) 0.025(2) -0.0038(19) -0.0012(18) -0.0001(18)
O18 0.043(3) 0.047(3) 0.033(3) 0.008(2) -0.008(2) -0.017(2)
O20 0.028(2) 0.037(3) 0.024(3) -0.001(2) -0.003(2) -0.004(2)
O22 0.025(2) 0.033(2) 0.024(3) -0.001(2) -0.0052(19) 0.0010(19)
N1 0.038(3) 0.047(3) 0.025(3) 0.000(2) -0.005(2) -0.008(3)
O24 0.029(3) 0.032(3) 0.025(3) 0.000(2) -0.004(2) -0.001(2)
O26 0.032(3) 0.047(3) 0.021(2) 0.003(2) -0.004(2) -0.008(2)
O28 0.025(2) 0.044(3) 0.024(3) -0.008(2) -0.007(2) 0.003(2)
O30 0.036(3) 0.039(3) 0.037(3) -0.001(2) -0.007(2) -0.011(2)
O32 0.022(2) 0.034(2) 0.021(2) -0.0001(19) -0.0024(18) -0.0033(18)
C1 0.031(3) 0.043(4) 0.020(3) -0.002(3) -0.008(3) 0.000(3)
O34 0.028(3) 0.037(3) 0.029(3) -0.005(2) -0.003(2) 0.001(2)
O36 0.033(3) 0.058(3) 0.026(3) 0.001(2) -0.002(2) -0.018(2)
O38 0.036(3) 0.041(3) 0.030(3) 0.005(2) -0.006(2) -0.007(2)
O40 0.027(2) 0.033(3) 0.029(3) -0.004(2) -0.002(2) 0.003(2)
O42 0.041(3) 0.044(3) 0.033(3) 0.005(2) -0.006(2) -0.015(2)
O44 0.038(3) 0.057(3) 0.025(3) -0.006(2) 0.000(2) -0.016(3)
N4 0.030(3) 0.045(3) 0.029(3) 0.005(2) -0.006(2) -0.004(2)
O46 0.025(2) 0.031(2) 0.020(2) -0.0037(19) -0.0028(18) 0.0002(18)
O48 0.030(2) 0.048(3) 0.021(2) 0.003(2) -0.0062(19) -0.015(2)
O49 0.025(2) 0.047(3) 0.026(3) -0.002(2) -0.009(2) 0.000(2)
O25 0.034(3) 0.036(3) 0.028(3) -0.002(2) -0.003(2) 0.001(2)
O13 0.034(3) 0.047(3) 0.027(3) 0.002(2) -0.006(2) -0.016(2)
O27 0.041(3) 0.054(3) 0.026(3) 0.001(2) -0.004(2) -0.024(2)
C4 0.040(4) 0.053(4) 0.055(5) -0.007(4) -0.012(4) -0.004(3)
O7 0.022(2) 0.031(2) 0.024(2) -0.0011(19) -0.0065(19) -0.0023(18)
O29 0.047(3) 0.050(3) 0.024(3) 0.007(2) -0.003(2) -0.021(3)
O15 0.044(3) 0.051(3) 0.026(3) -0.001(2) -0.002(2) -0.016(2)
C6 0.051(5) 0.036(4) 0.053(5) -0.007(4) -0.025(4) -0.002(3)
O31 0.040(3) 0.043(3) 0.030(3) 0.005(2) -0.007(2) -0.009(2)
O2 0.036(3) 0.049(3) 0.028(3) 0.001(2) -0.003(2) -0.016(2)
O33 0.023(2) 0.045(3) 0.029(3) -0.004(2) -0.005(2) 0.001(2)
O17 0.024(2) 0.034(3) 0.035(3) -0.005(2) -0.007(2) 0.0024(19)
O35 0.030(2) 0.043(3) 0.021(2) 0.008(2) -0.0049(19) -0.010(2)
C8 0.036(4) 0.038(4) 0.025(3) -0.001(3) -0.005(3) -0.006(3)
O9 0.028(3) 0.036(3) 0.023(2) 0.001(2) -0.006(2) -0.001(2)
O37 0.032(2) 0.041(3) 0.025(2) 0.001(2) -0.0060(19) -0.008(2)
O19 0.041(3) 0.045(3) 0.043(3) 0.001(3) 0.000(3) -0.006(2)
O39 0.025(2) 0.030(2) 0.020(2) -0.0027(18) -0.0037(18) -0.0035(18)
C10 0.033(4) 0.043(4) 0.034(4) -0.006(3) -0.004(3) -0.003(3)
C12 0.054(5) 0.082(6) 0.047(5) -0.012(4) -0.014(4) -0.020(5)
C14 0.044(4) 0.068(5) 0.038(4) -0.012(4) 0.001(4) -0.010(4)
C16 0.039(4) 0.030(3) 0.031(4) -0.005(3) -0.001(3) -0.004(3)
C18 0.035(4) 0.037(4) 0.043(4) 0.001(3) 0.006(3) -0.002(3)
O5 0.031(3) 0.043(3) 0.026(3) -0.003(2) -0.006(2) -0.002(2)
C20 0.034(4) 0.039(4) 0.035(4) 0.006(3) -0.009(3) -0.003(3)
C22 0.057(5) 0.055(4) 0.033(4) -0.007(3) -0.006(4) -0.015(4)
C24 0.029(3) 0.035(4) 0.044(4) 0.001(3) -0.007(3) 0.001(3)
C26 0.044(4) 0.078(5) 0.033(4) -0.006(4) 0.003(3) -0.024(4)
C28 0.045(4) 0.059(5) 0.041(4) -0.018(4) -0.010(4) -0.003(4)
C30 0.036(4) 0.048(4) 0.040(4) -0.002(3) 0.002(3) -0.014(3)
C32 0.044(6) 0.049(5) 0.117(10) -0.012(6) -0.020(6) 0.013(4)
C34 0.057(5) 0.032(4) 0.054(5) -0.004(4) -0.026(4) 0.003(3)
C36 0.040(4) 0.051(4) 0.038(4) -0.004(4) -0.005(3) -0.002(3)
O41 0.034(3) 0.052(3) 0.042(3) -0.002(3) -0.005(2) -0.010(2)
C38 0.029(3) 0.039(3) 0.025(3) -0.002(3) -0.007(3) -0.006(3)
C40 0.038(3) 0.040(4) 0.017(3) 0.001(3) -0.008(3) -0.013(3)
C42 0.073(5) 0.053(5) 0.035(4) 0.005(4) -0.010(4) -0.031(4)
C44 0.034(3) 0.046(4) 0.029(4) -0.001(3) -0.010(3) -0.009(3)
C46 0.023(3) 0.030(3) 0.027(3) 0.000(3) -0.004(3) -0.003(3)
C48 0.033(3) 0.044(4) 0.027(4) 0.002(3) -0.006(3) -0.008(3)
C50 0.056(5) 0.044(4) 0.065(6) 0.003(4) -0.012(4) -0.014(4)
C52 0.047(4) 0.037(4) 0.038(4) 0.001(3) 0.010(3) 0.000(3)
C54 0.042(4) 0.039(4) 0.021(3) 0.001(3) -0.007(3) -0.003(3)
O56 0.024(2) 0.033(3) 0.028(3) -0.003(2) -0.004(2) -0.0032(19)
N8 0.032(3) 0.053(4) 0.025(3) -0.006(3) -0.002(2) -0.007(3)
C58 0.040(4) 0.040(4) 0.035(4) -0.002(3) 0.007(3) 0.002(3)
C60 0.067(5) 0.073(5) 0.047(5) -0.019(4) -0.023(4) -0.005(4)
C62 0.061(5) 0.065(5) 0.044(5) -0.033(4) -0.020(4) 0.011(4)
N10 0.037(3) 0.061(4) 0.027(3) 0.001(3) -0.008(3) -0.007(3)
C64 0.031(3) 0.040(4) 0.028(3) 0.001(3) -0.004(3) -0.007(3)
C66 0.037(4) 0.050(4) 0.027(3) 0.001(3) -0.009(3) -0.013(3)
C68 0.042(4) 0.059(5) 0.049(4) -0.015(4) -0.008(4) -0.004(4)
C70 0.034(4) 0.038(4) 0.034(4) -0.001(3) -0.003(3) -0.009(3)
C72 0.028(3) 0.038(4) 0.040(4) -0.006(3) -0.008(3) -0.004(3)
C74 0.023(3) 0.034(3) 0.025(3) -0.001(3) -0.008(3) -0.001(3)
C76 0.070(6) 0.057(5) 0.040(5) -0.002(4) -0.011(4) -0.011(4)
C78 0.043(4) 0.058(5) 0.036(4) -0.017(4) -0.015(3) 0.008(4)
O21 0.035(3) 0.046(3) 0.033(3) 0.006(2) -0.005(2) -0.016(2)
C80 0.032(4) 0.032(3) 0.035(4) -0.007(3) -0.006(3) -0.001(3)
C82 0.046(4) 0.068(5) 0.032(4) -0.009(4) -0.008(3) -0.016(4)
C84 0.046(4) 0.086(6) 0.031(4) -0.016(4) -0.012(3) -0.003(4)
O86 0.034(3) 0.066(4) 0.030(3) -0.005(3) -0.002(2) -0.019(2)
C88 0.047(4) 0.050(5) 0.060(5) -0.004(4) -0.005(4) -0.023(4)
C90 0.067(5) 0.052(4) 0.027(4) 0.002(3) -0.007(4) -0.026(4)
C92 0.025(3) 0.037(3) 0.026(3) -0.007(3) -0.006(3) -0.001(3)
O43 0.048(3) 0.049(3) 0.025(3) 0.000(2) -0.011(2) -0.020(2)
C94 0.047(4) 0.054(4) 0.105(7) -0.016(5) -0.013(4) -0.002(4)
O11 0.031(3) 0.055(3) 0.031(3) -0.002(3) -0.003(2) -0.011(2)
N14 0.033(3) 0.047(3) 0.024(3) -0.003(2) -0.004(2) -0.012(3)
C96 0.043(4) 0.055(4) 0.032(4) -0.001(3) -0.012(3) -0.014(3)
O45 0.027(2) 0.039(3) 0.023(2) -0.007(2) -0.0056(19) -0.002(2)
N15 0.034(3) 0.059(4) 0.031(3) -0.005(3) -0.002(3) -0.006(3)
C98 0.028(3) 0.035(3) 0.039(4) -0.007(3) -0.006(3) 0.000(3)
C100 0.086(7) 0.063(6) 0.053(6) -0.025(5) -0.011(5) -0.005(6)
C102 0.063(6) 0.079(7) 0.075(8) -0.010(6) -0.007(5) -0.022(5)
O23 0.029(2) 0.038(3) 0.025(3) 0.001(2) -0.004(2) -0.001(2)
C104 0.059(5) 0.046(4) 0.091(7) -0.001(5) -0.012(5) -0.010(4)
C106 0.032(3) 0.031(4) 0.033(4) -0.001(3) 0.000(3) -0.004(3)
C108 0.030(3) 0.032(3) 0.029(4) -0.005(3) -0.002(3) -0.005(3)
C110 0.034(4) 0.062(5) 0.061(6) -0.022(5) -0.013(4) 0.014(4)
C112 0.035(5) 0.052(5) 0.111(8) -0.009(6) -0.016(5) 0.009(4)
C114 0.056(5) 0.066(6) 0.075(7) 0.001(5) -0.018(5) -0.019(4)
C116 0.034(4) 0.046(4) 0.036(4) 0.001(3) -0.003(3) -0.015(3)
C118 0.028(3) 0.033(3) 0.029(4) -0.007(3) -0.006(3) -0.002(3)
C120 0.055(6) 0.052(5) 0.102(9) -0.031(5) -0.009(6) 0.007(4)
C122 0.075(7) 0.056(5) 0.087(8) -0.007(5) -0.005(6) -0.032(5)
C124 0.051(4) 0.042(4) 0.024(4) 0.001(3) 0.001(3) -0.002(3)
O126 0.030(3) 0.034(3) 0.034(3) -0.002(2) -0.009(2) -0.004(2)
C128 0.066(6) 0.059(6) 0.065(7) 0.026(5) -0.007(5) -0.003(5)
C130 0.053(4) 0.046(4) 0.040(4) 0.002(4) -0.012(4) -0.014(4)
C132 0.043(4) 0.082(6) 0.037(4) -0.012(4) -0.015(4) 0.005(4)
C136 0.026(3) 0.041(3) 0.026(3) -0.004(3) -0.003(3) -0.006(3)
C138 0.038(4) 0.040(4) 0.025(3) -0.007(3) -0.012(3) -0.001(3)
C140 0.034(4) 0.035(4) 0.041(4) -0.007(3) -0.011(3) 0.002(3)
C142 0.044(4) 0.049(4) 0.025(3) 0.004(3) -0.005(3) -0.018(3)
C144 0.042(4) 0.042(4) 0.029(4) 0.000(3) -0.006(3) -0.009(3)
C146 0.045(4) 0.047(4) 0.037(4) -0.002(3) -0.011(3) -0.011(3)
C148 0.044(4) 0.046(4) 0.035(4) -0.005(3) -0.006(3) -0.014(3)
C150 0.077(6) 0.053(5) 0.027(4) 0.011(4) -0.008(4) -0.003(5)
C152 0.029(3) 0.030(3) 0.030(4) -0.011(3) -0.008(3) 0.000(3)
C154 0.022(3) 0.033(3) 0.029(4) 0.001(3) 0.002(3) -0.004(3)
C156 0.029(3) 0.037(3) 0.027(4) 0.000(3) 0.000(3) -0.002(3)
C158 0.032(4) 0.050(4) 0.058(5) -0.011(4) -0.005(3) -0.005(3)
C160 0.084(6) 0.056(4) 0.046(5) -0.009(4) -0.007(4) -0.007(4)
C162 0.050(4) 0.060(5) 0.044(4) -0.002(4) -0.020(4) -0.011(4)
C164 0.034(3) 0.041(4) 0.039(4) 0.005(3) -0.010(3) -0.013(3)
C166 0.040(4) 0.030(3) 0.041(4) -0.007(3) -0.010(3) -0.007(3)
C168 0.034(4) 0.035(3) 0.034(4) -0.012(3) 0.000(3) -0.001(3)
C170 0.030(3) 0.031(3) 0.029(4) -0.008(3) -0.007(3) -0.002(3)
C172 0.038(4) 0.047(4) 0.028(4) -0.002(3) -0.011(3) -0.003(3)
C174 0.050(4) 0.041(4) 0.050(5) -0.013(4) -0.013(4) -0.005(3)
C176 0.038(4) 0.044(4) 0.035(4) 0.006(3) -0.003(3) -0.006(3)
C178 0.034(3) 0.040(4) 0.030(4) -0.006(3) -0.002(3) 0.006(3)
C180 0.036(4) 0.065(4) 0.030(4) -0.004(3) -0.013(3) -0.007(3)
C182 0.030(3) 0.047(4) 0.026(3) 0.005(3) -0.006(3) -0.004(3)
C184 0.024(3) 0.030(3) 0.028(3) 0.002(3) -0.002(3) -0.002(3)
C186 0.052(5) 0.056(4) 0.030(4) 0.008(3) -0.008(3) -0.011(4)
C188 0.040(5) 0.079(7) 0.087(8) -0.027(6) -0.009(5) 0.003(5)
O47 0.032(3) 0.041(3) 0.028(3) -0.002(2) -0.009(2) -0.008(2)
C192 0.034(3) 0.046(4) 0.029(3) 0.004(3) -0.009(3) -0.016(3)
C194 0.036(4) 0.068(5) 0.114(8) -0.030(5) 0.003(5) -0.008(4)
C196 0.037(4) 0.058(5) 0.039(4) -0.011(4) -0.010(3) -0.008(4)
C198 0.043(4) 0.042(4) 0.041(4) -0.014(3) -0.003(3) 0.010(3)
C200 0.051(4) 0.036(4) 0.030(4) -0.001(3) -0.003(3) -0.003(3)
C202 0.048(5) 0.045(5) 0.044(5) -0.017(4) -0.006(4) 0.001(4)
C204 0.062(5) 0.048(4) 0.038(4) 0.010(4) -0.011(4) -0.019(4)
C206 0.050(5) 0.071(6) 0.077(6) 0.008(5) -0.008(4) 0.003(4)
C208 0.044(4) 0.041(4) 0.046(4) 0.004(3) -0.009(3) -0.015(3)
C210 0.075(7) 0.080(7) 0.062(6) -0.028(5) -0.003(5) 0.013(6)
C212 0.039(4) 0.053(4) 0.027(4) -0.004(3) -0.003(3) -0.014(3)
C214 0.043(4) 0.040(3) 0.053(4) 0.008(3) -0.007(3) -0.012(3)
O3 0.030(2) 0.045(3) 0.022(2) 0.003(2) -0.0064(19) -0.007(2)
C216 0.046(4) 0.065(5) 0.067(5) -0.026(4) -0.006(4) 0.003(4)
C218 0.053(5) 0.067(6) 0.048(6) 0.017(5) -0.009(4) -0.018(4)
C220 0.028(3) 0.039(4) 0.051(5) -0.006(3) -0.016(3) 0.000(3)
C222 0.038(4) 0.047(4) 0.076(6) -0.007(4) -0.004(4) -0.012(3)
C224 0.035(4) 0.042(4) 0.034(4) 0.002(3) -0.001(3) -0.010(3)
C226 0.028(4) 0.044(4) 0.063(5) 0.008(4) 0.004(3) 0.007(3)
C228 0.027(3) 0.036(4) 0.031(4) -0.003(3) -0.004(3) -0.003(3)
C230 0.038(4) 0.039(4) 0.045(4) -0.012(3) -0.007(3) 0.000(3)
C232 0.065(5) 0.043(4) 0.030(4) 0.009(3) -0.006(4) -0.004(4)
C234 0.045(4) 0.051(4) 0.029(4) -0.006(3) 0.000(3) -0.013(3)
C236 0.033(5) 0.075(7) 0.155(11) -0.047(8) -0.012(6) -0.018(5)
C238 0.089(6) 0.069(6) 0.071(6) -0.028(5) -0.043(5) -0.006(5)
C240 0.087(7) 0.043(5) 0.053(6) 0.014(4) -0.002(5) 0.005(5)
C242 0.042(4) 0.058(4) 0.052(4) -0.005(4) -0.019(3) -0.002(3)
C244 0.069(5) 0.059(5) 0.043(5) -0.014(4) -0.004(4) -0.013(4)
C246 0.086(6) 0.101(7) 0.043(5) -0.022(5) 0.018(5) -0.051(6)
C248 0.045(4) 0.035(4) 0.038(4) 0.000(3) -0.006(3) 0.006(3)
C250 0.036(4) 0.052(4) 0.041(4) -0.007(4) -0.005(3) -0.014(3)
C252 0.060(6) 0.043(5) 0.075(7) -0.013(5) -0.023(5) -0.008(4)
C258 0.041(4) 0.043(4) 0.039(4) -0.018(3) -0.014(3) 0.000(3)
C260 0.067(6) 0.031(4) 0.049(5) 0.002(4) 0.000(4) 0.006(4)
C262 0.116(9) 0.103(9) 0.083(9) -0.012(7) -0.063(7) -0.024(7)
C264 0.062(6) 0.070(6) 0.086(8) -0.010(5) -0.012(5) -0.003(5)
C266 0.054(4) 0.059(5) 0.056(5) 0.005(4) -0.013(4) 0.007(4)
C268 0.046(4) 0.062(5) 0.038(4) -0.013(4) 0.001(3) -0.010(4)
C270 0.055(5) 0.073(6) 0.032(4) 0.016(4) -0.008(4) -0.024(5)
C272 0.033(3) 0.038(4) 0.024(3) 0.007(3) -0.007(3) -0.009(3)
C274 0.043(4) 0.033(4) 0.038(4) -0.006(3) -0.001(3) 0.003(3)
C276 0.072(5) 0.050(4) 0.034(4) 0.006(4) -0.010(4) -0.012(4)
C278 0.072(5) 0.059(5) 0.062(5) 0.024(4) -0.022(4) -0.023(4)
C280 0.021(3) 0.029(3) 0.030(4) 0.005(3) -0.003(3) -0.002(3)
C282 0.042(4) 0.049(4) 0.030(4) 0.005(3) -0.012(3) -0.006(3)
C284 0.039(4) 0.042(4) 0.047(5) -0.008(4) -0.002(3) 0.002(3)
C286 0.031(4) 0.037(4) 0.038(4) -0.008(3) -0.009(3) 0.002(3)
C288 0.082(7) 0.074(7) 0.046(6) 0.024(5) -0.008(5) -0.022(6)
C290 0.025(3) 0.042(4) 0.048(5) 0.004(3) -0.010(3) 0.001(3)
C292 0.030(3) 0.035(3) 0.026(3) -0.002(3) -0.006(3) -0.004(3)
C294 0.041(4) 0.031(3) 0.030(4) -0.007(3) -0.006(3) 0.001(3)
C296 0.069(6) 0.065(7) 0.096(9) -0.008(6) 0.012(6) 0.003(5)
C298 0.033(4) 0.041(4) 0.026(4) -0.004(3) 0.002(3) -0.001(3)
C300 0.066(5) 0.056(5) 0.046(5) -0.001(4) -0.006(4) -0.003(4)
C302 0.042(4) 0.051(4) 0.028(4) 0.004(3) -0.003(3) -0.001(3)
C304 0.047(6) 0.123(10) 0.078(7) 0.007(7) 0.011(5) 0.025(7)
C306 0.053(4) 0.053(4) 0.041(4) 0.003(3) -0.014(3) -0.012(3)
C308 0.026(3) 0.031(3) 0.028(3) -0.001(3) -0.004(3) -0.006(3)
C310 0.035(4) 0.052(4) 0.025(3) 0.002(3) -0.004(3) -0.013(3)
C312 0.044(4) 0.043(4) 0.040(4) 0.011(3) -0.003(3) -0.004(3)
C39 0.052(5) 0.057(6) 0.064(6) -0.012(5) -0.014(5) -0.004(4)
C157 0.032(3) 0.040(4) 0.026(3) 0.008(3) -0.008(3) -0.007(3)
C79 0.039(4) 0.063(5) 0.029(4) -0.004(3) -0.003(3) -0.005(4)
C159 0.045(4) 0.046(4) 0.036(4) -0.004(3) -0.016(3) -0.003(3)
C5 0.036(3) 0.044(4) 0.029(4) 0.003(3) 0.000(3) -0.010(3)
C161 0.034(4) 0.065(5) 0.055(5) -0.015(4) -0.006(4) 0.000(4)
C81 0.060(5) 0.043(4) 0.043(5) -0.002(4) -0.003(4) 0.020(4)
C163 0.039(4) 0.053(4) 0.026(3) -0.002(3) -0.006(3) -0.016(3)
C41 0.041(4) 0.041(4) 0.035(4) -0.002(3) -0.005(3) -0.013(3)
C165 0.037(4) 0.048(4) 0.039(4) -0.006(4) -0.004(3) -0.011(3)
C83 0.045(4) 0.055(4) 0.048(4) 0.005(3) -0.005(3) -0.020(3)
C167 0.054(4) 0.049(4) 0.030(4) 0.009(3) -0.006(3) -0.022(3)
C21 0.037(4) 0.041(4) 0.029(3) 0.004(3) -0.006(3) -0.009(3)
C169 0.049(4) 0.049(4) 0.030(4) 0.010(3) -0.006(3) -0.020(4)
C85 0.030(4) 0.045(4) 0.059(5) -0.005(4) -0.009(3) 0.005(3)
C171 0.042(4) 0.067(4) 0.062(5) -0.011(4) -0.009(4) 0.001(4)
C43 0.166(14) 0.085(7) 0.088(9) -0.016(7) -0.057(9) -0.049(8)
C173 0.056(5) 0.065(5) 0.036(4) 0.017(3) -0.012(4) -0.027(4)
C87 0.088(6) 0.057(5) 0.050(5) -0.006(4) -0.015(5) 0.000(5)
C175 0.063(6) 0.063(5) 0.130(8) -0.025(6) -0.014(6) 0.000(5)
C11 0.096(8) 0.052(6) 0.099(8) -0.011(5) 0.013(7) -0.033(6)
C177 0.034(4) 0.060(5) 0.080(6) -0.022(5) -0.004(4) -0.007(4)
C45 0.063(5) 0.051(5) 0.115(8) -0.003(5) -0.007(5) -0.009(4)
C91 0.041(4) 0.032(4) 0.036(4) -0.002(3) -0.002(3) 0.003(3)
C183 0.039(4) 0.043(4) 0.035(4) 0.001(3) -0.012(3) -0.014(3)
C23 0.060(4) 0.053(5) 0.077(5) 0.002(4) -0.002(4) -0.021(4)
C185 0.035(3) 0.041(4) 0.036(4) -0.005(3) -0.003(3) -0.008(3)
C93 0.049(4) 0.060(4) 0.055(4) 0.004(4) -0.028(4) -0.003(4)
C187 0.073(8) 0.095(10) 0.199(14) -0.049(10) 0.023(9) 0.022(6)
C47 0.070(6) 0.036(4) 0.069(7) -0.006(4) -0.025(5) -0.005(4)
C95 0.035(3) 0.039(4) 0.051(4) -0.009(3) 0.001(3) -0.004(3)
C191 0.056(5) 0.030(4) 0.053(5) -0.011(3) -0.016(4) -0.004(3)
C3 0.078(6) 0.098(6) 0.052(5) -0.034(5) 0.019(5) -0.033(5)
C97 0.043(4) 0.075(5) 0.031(4) -0.014(4) -0.006(3) -0.011(4)
C195 0.042(4) 0.061(5) 0.033(4) -0.013(4) -0.008(3) -0.002(4)
N11 0.029(3) 0.052(3) 0.030(3) -0.002(3) -0.001(2) -0.013(3)
C197 0.050(4) 0.055(4) 0.029(4) 0.008(3) -0.008(3) -0.020(4)
C99 0.045(4) 0.069(5) 0.033(4) 0.008(3) -0.005(3) -0.027(4)
C199 0.079(6) 0.062(5) 0.057(5) -0.013(4) 0.002(5) 0.000(5)
C25 0.205(15) 0.069(7) 0.050(7) 0.022(5) -0.027(8) -0.051(9)
C201 0.131(8) 0.060(5) 0.061(6) -0.018(5) -0.022(6) 0.011(6)
C101 0.107(9) 0.098(9) 0.073(7) -0.047(7) -0.026(6) -0.002(7)
C203 0.077(9) 0.077(8) 0.240(14) -0.049(9) -0.067(9) 0.019(7)
C103 0.034(4) 0.061(4) 0.030(4) 0.005(3) -0.005(3) -0.017(3)
C207 0.031(4) 0.036(4) 0.039(4) -0.006(3) -0.004(3) 0.002(3)
C13 0.092(6) 0.055(5) 0.038(5) 0.012(4) -0.012(4) -0.016(5)
C209 0.112(9) 0.037(5) 0.039(5) 0.012(4) -0.004(6) 0.005(5)
C211 0.108(10) 0.129(11) 0.098(8) 0.014(8) -0.051(7) -0.078(9)
C53 0.088(7) 0.059(6) 0.074(7) 0.000(6) -0.024(6) -0.016(5)
C213 0.051(4) 0.052(4) 0.058(4) -0.006(3) -0.005(4) -0.020(3)
C107 0.035(4) 0.062(4) 0.037(4) -0.001(3) -0.012(3) -0.008(3)
C215 0.050(5) 0.044(5) 0.086(8) -0.016(5) -0.019(5) -0.017(4)
C27 0.043(4) 0.055(5) 0.064(5) -0.016(4) 0.002(4) 0.003(4)
C217 0.053(5) 0.056(4) 0.040(4) -0.010(4) -0.003(4) -0.016(4)
C109 0.052(4) 0.039(4) 0.024(3) 0.004(3) -0.008(3) -0.006(3)
C219 0.093(7) 0.119(7) 0.043(5) -0.037(5) 0.024(5) -0.051(6)
C55 0.052(4) 0.053(4) 0.046(4) -0.007(3) 0.001(4) -0.011(3)
C221 0.037(4) 0.045(4) 0.038(4) -0.003(3) -0.004(3) -0.013(3)
C223 0.052(4) 0.047(4) 0.040(4) 0.004(3) -0.014(3) -0.007(3)
C7 0.047(4) 0.030(3) 0.032(4) -0.005(3) 0.000(3) -0.002(3)
C225 0.029(3) 0.038(4) 0.028(4) -0.007(3) -0.001(3) -0.001(3)
C113 0.051(5) 0.069(6) 0.040(5) 0.015(4) -0.014(4) -0.006(4)
C227 0.034(4) 0.060(5) 0.097(7) -0.023(5) -0.003(4) -0.008(4)
C57 0.037(4) 0.057(5) 0.035(4) -0.007(4) -0.010(3) -0.006(3)
C229 0.062(5) 0.047(4) 0.061(5) 0.003(4) -0.011(4) -0.008(4)
C115 0.043(4) 0.034(3) 0.031(4) -0.009(3) 0.004(3) -0.007(3)
C231 0.041(4) 0.060(5) 0.030(4) -0.004(3) -0.012(3) -0.002(4)
C29 0.091(9) 0.097(9) 0.122(11) -0.060(9) 0.003(7) -0.014(7)
C235 0.036(4) 0.048(4) 0.051(5) -0.004(4) 0.000(4) -0.013(3)
C15 0.059(5) 0.050(5) 0.065(6) 0.006(4) -0.015(4) -0.030(4)
C241 0.028(3) 0.033(4) 0.048(4) 0.007(3) 0.004(3) 0.001(3)
C121 0.043(4) 0.053(5) 0.041(5) -0.010(4) -0.010(3) 0.004(3)
C243 0.036(4) 0.049(4) 0.041(4) -0.011(4) -0.004(3) -0.005(3)
C61 0.129(12) 0.125(11) 0.101(8) 0.046(8) -0.068(8) -0.085(9)
C245 0.043(4) 0.070(5) 0.031(4) 0.001(3) -0.001(3) -0.023(4)
C123 0.038(4) 0.051(4) 0.046(4) 0.000(3) -0.005(3) -0.015(3)
C247 0.093(7) 0.121(8) 0.060(6) -0.028(5) 0.033(5) -0.052(6)
C31 0.138(10) 0.057(7) 0.145(12) -0.023(8) -0.081(9) -0.008(7)
C249 0.119(8) 0.140(8) 0.042(5) -0.034(5) 0.032(5) -0.071(7)
C125 0.032(4) 0.035(4) 0.038(4) -0.007(3) -0.003(3) 0.002(3)
C251 0.056(5) 0.064(6) 0.090(8) 0.006(6) 0.002(5) -0.009(5)
C63 0.035(4) 0.038(4) 0.032(4) 0.002(3) -0.004(3) 0.003(3)
C253 0.056(5) 0.067(7) 0.101(9) 0.008(6) -0.016(5) -0.002(5)
C127 0.122(11) 0.089(7) 0.090(9) -0.028(7) -0.040(8) -0.030(7)
C255 0.079(7) 0.060(6) 0.071(7) 0.019(5) 0.002(6) -0.023(5)
C2 0.047(4) 0.035(4) 0.052(5) -0.009(4) -0.018(4) -0.001(3)
C257 0.133(10) 0.058(6) 0.047(6) 0.019(5) -0.021(6) -0.040(6)
C129 0.069(5) 0.055(4) 0.044(4) 0.008(3) -0.016(4) -0.010(4)
C259 0.040(6) 0.127(10) 0.077(7) 0.035(7) 0.022(5) 0.032(6)
C65 0.118(9) 0.125(11) 0.077(8) -0.050(8) -0.028(7) -0.031(8)
C261 0.253(18) 0.101(11) 0.066(7) -0.027(7) -0.038(9) 0.050(11)
C131 0.062(5) 0.056(5) 0.031(4) 0.001(4) -0.005(4) -0.018(4)
C263 0.072(5) 0.051(4) 0.055(5) -0.019(4) -0.031(4) 0.003(4)
C33 0.048(5) 0.072(5) 0.036(4) -0.010(4) -0.012(4) -0.002(4)
C265 0.098(9) 0.082(8) 0.112(10) -0.038(8) -0.011(8) -0.001(7)
C133 0.040(5) 0.070(7) 0.084(8) -0.025(6) 0.009(5) 0.001(4)
C267 0.043(4) 0.052(4) 0.032(4) 0.009(3) -0.012(3) -0.013(3)
C67 0.047(6) 0.066(7) 0.128(10) -0.001(7) -0.009(6) -0.021(5)
N3 0.032(3) 0.065(4) 0.031(3) -0.006(3) -0.010(3) -0.008(3)
C269 0.112(9) 0.083(8) 0.069(8) -0.017(7) -0.009(7) 0.017(7)
C135 0.158(12) 0.079(8) 0.060(6) -0.030(6) 0.010(7) 0.009(8)
C271 0.035(4) 0.057(4) 0.038(4) -0.005(3) -0.019(3) -0.003(3)
C17 0.060(4) 0.054(4) 0.056(5) -0.004(3) -0.021(4) -0.002(4)
C273 0.054(5) 0.078(6) 0.039(5) -0.016(4) -0.018(4) 0.000(4)
C137 0.047(4) 0.048(4) 0.040(4) -0.002(3) -0.006(3) -0.011(3)
C275 0.097(8) 0.042(5) 0.054(5) -0.017(4) -0.014(5) -0.012(5)
C277 0.047(4) 0.059(4) 0.061(5) 0.006(4) -0.023(4) 0.003(3)
C139 0.040(4) 0.038(4) 0.054(5) 0.001(3) -0.015(3) -0.008(3)
C279 0.084(8) 0.060(6) 0.065(6) -0.001(5) -0.008(6) 0.006(5)
C281 0.083(6) 0.075(6) 0.073(6) -0.033(5) -0.033(5) -0.006(5)
C141 0.109(7) 0.116(7) 0.037(5) -0.018(5) 0.021(5) -0.062(6)
C283 0.076(7) 0.080(7) 0.059(6) -0.022(5) 0.020(5) 0.014(6)
C71 0.054(6) 0.066(6) 0.094(8) -0.032(6) -0.020(6) 0.003(5)
C285 0.064(5) 0.047(4) 0.082(5) -0.003(4) 0.003(4) -0.017(4)
C143 0.076(8) 0.073(8) 0.157(10) -0.033(7) -0.045(8) 0.017(6)
C287 0.053(4) 0.068(5) 0.066(5) -0.008(4) -0.012(4) -0.004(4)
C9 0.056(4) 0.052(4) 0.083(6) -0.002(4) -0.005(4) -0.017(4)
C289 0.065(5) 0.055(5) 0.071(6) -0.009(4) -0.013(4) -0.009(4)
C145 0.047(5) 0.073(6) 0.177(10) -0.040(6) 0.004(6) -0.001(5)
C291 0.031(3) 0.030(3) 0.025(3) 0.000(3) -0.006(3) 0.003(3)
C73 0.056(5) 0.056(5) 0.065(5) 0.013(4) -0.002(4) -0.021(4)
C293 0.055(4) 0.051(4) 0.054(4) 0.013(3) -0.019(4) -0.023(4)
C147 0.046(4) 0.037(4) 0.042(4) -0.004(3) -0.018(4) -0.004(3)
C295 0.053(6) 0.047(5) 0.083(8) -0.005(5) -0.011(5) 0.014(4)
C37 0.049(5) 0.076(5) 0.031(4) -0.018(4) 0.005(4) -0.014(4)
C297 0.057(5) 0.053(5) 0.053(5) -0.004(4) -0.030(4) -0.012(4)
C149 0.055(5) 0.055(5) 0.063(6) -0.008(4) -0.008(4) 0.000(4)
C299 0.063(5) 0.051(4) 0.042(5) -0.007(4) -0.009(4) -0.013(4)
C75 0.075(7) 0.051(5) 0.125(10) -0.014(6) -0.009(6) -0.021(5)
C301 0.061(4) 0.049(4) 0.071(5) 0.011(4) -0.008(4) -0.023(4)
C151 0.058(5) 0.055(5) 0.084(7) -0.012(5) -0.020(4) -0.001(4)
C303 0.083(6) 0.046(4) 0.042(4) 0.005(4) -0.007(4) -0.023(4)
C19 0.031(4) 0.068(6) 0.121(9) -0.031(7) -0.017(5) 0.000(4)
C305 0.061(5) 0.050(5) 0.065(5) 0.004(4) -0.008(4) -0.024(4)
C153 0.083(7) 0.092(9) 0.066(8) 0.032(7) -0.011(6) 0.007(6)
C307 0.061(7) 0.059(6) 0.182(14) 0.004(8) -0.015(8) -0.019(5)
C77 0.037(4) 0.065(5) 0.123(7) -0.033(5) -0.012(4) 0.000(4)
C309 0.062(5) 0.062(5) 0.067(5) -0.002(4) -0.031(4) -0.004(4)
C155 0.062(5) 0.051(4) 0.093(6) 0.012(4) -0.017(4) -0.013(4)
C311 0.101(10) 0.091(10) 0.293(17) -0.078(11) 0.093(12) -0.004(8)
C313 0.074(7) 0.107(9) 0.081(8) -0.027(7) -0.032(6) -0.023(6)

loop_
_atom_type_symbol
_atom_type_description
_atom_type_scat_dispersion_real
_atom_type_scat_dispersion_imag
_atom_type_scat_source
C C 0.0181 0.0091 'International Tables Vol C Tables 4.2.6.8 and 6.1.1.4'
H H 0.0000 0.0000 'International Tables Vol C Tables 4.2.6.8 and 6.1.1.4'
Eu Eu -8.9294 11.1857 'International Tables Vol C Tables 4.2.6.8 and 6.1.1.4'
N N 0.0311 0.0180 'International Tables Vol C Tables 4.2.6.8 and 6.1.1.4'
O O 0.0492 0.0322 'International Tables Vol C Tables 4.2.6.8 and 6.1.1.4'
Ti Ti 0.2191 1.8069 'International Tables Vol C Tables 4.2.6.8 and 6.1.1.4'

loop_
_geom_angle_atom_site_label_1
_geom_angle_atom_site_label_2
_geom_angle_atom_site_label_3
_geom_angle
_geom_angle_site_symmetry_1
_geom_angle_site_symmetry_3
_geom_angle_publ_flag
Ti6 Eu1 Ti2 53.78(3) . . ?
Ti8 Eu1 Ti6 44.53(4) . . ?
Ti8 Eu1 Ti2 72.83(3) . . ?
Ti8 Eu1 Ti7 54.41(4) . . ?
Ti7 Eu1 Ti6 72.05(3) . . ?
Ti7 Eu1 Ti2 44.16(3) . . ?
O1 Eu1 Ti6 71.38(13) . . ?
O1 Eu1 Ti8 72.70(13) . . ?
O1 Eu1 Ti2 24.23(13) . . ?
O1 Eu1 Ti7 25.49(13) . . ?
O1 Eu1 O18 127.68(19) . . ?
O1 Eu1 N1 80.6(2) . . ?
O1 Eu1 O11 131.4(2) . . ?
O1 Eu1 N14 142.6(2) . . ?
O18 Eu1 Ti6 64.29(15) . . ?
O18 Eu1 Ti8 92.84(15) . . ?
O18 Eu1 Ti2 103.57(15) . . ?
O18 Eu1 Ti7 136.31(15) . . ?
O18 Eu1 N1 124.8(2) . . ?
O18 Eu1 N14 75.6(2) . . ?
N1 Eu1 Ti6 145.81(15) . . ?
N1 Eu1 Ti8 142.28(17) . . ?
N1 Eu1 Ti2 93.29(15) . . ?
N1 Eu1 Ti7 90.99(17) . . ?
O36 Eu1 Ti6 78.74(15) . . ?
O36 Eu1 Ti8 120.64(15) . . ?
O36 Eu1 Ti2 57.50(15) . . ?
O36 Eu1 Ti7 99.10(15) . . ?
O36 Eu1 O1 73.9(2) . . ?
O36 Eu1 O18 71.5(2) . . ?
O36 Eu1 N1 74.9(2) . . ?
O36 Eu1 O37 103.03(19) . . ?
O36 Eu1 O21 136.9(2) . . ?
O36 Eu1 O11 149.8(2) . . ?
O36 Eu1 N14 90.7(2) . . ?
O37 Eu1 Ti6 24.39(13) . . ?
O37 Eu1 Ti8 24.15(14) . . ?
O37 Eu1 Ti2 70.40(13) . . ?
O37 Eu1 Ti7 70.30(14) . . ?
O37 Eu1 O1 80.45(18) . . ?
O37 Eu1 O18 70.7(2) . . ?
O37 Eu1 N1 160.8(2) . . ?
O37 Eu1 O21 102.6(2) . . ?
O37 Eu1 O11 71.29(19) . . ?
O37 Eu1 N14 136.8(2) . . ?
O21 Eu1 Ti6 120.36(15) . . ?
O21 Eu1 Ti8 78.52(14) . . ?
O21 Eu1 Ti2 100.57(15) . . ?
O21 Eu1 Ti7 58.72(15) . . ?
O21 Eu1 O1 76.8(2) . . ?
O21 Eu1 O18 150.6(2) . . ?
O21 Eu1 N1 69.6(2) . . ?
O21 Eu1 O11 72.1(2) . . ?
O21 Eu1 N14 93.7(2) . . ?
O11 Eu1 Ti6 93.48(15) . . ?
O11 Eu1 Ti8 65.31(15) . . ?
O11 Eu1 Ti2 138.14(15) . . ?
O11 Eu1 Ti7 106.21(15) . . ?
O11 Eu1 O18 78.8(2) . . ?
O11 Eu1 N1 120.1(2) . . ?
O11 Eu1 N14 76.4(2) . . ?
N14 Eu1 Ti6 139.83(16) . . ?
N14 Eu1 Ti8 141.54(15) . . ?
N14 Eu1 Ti2 145.26(15) . . ?
N14 Eu1 Ti7 148.10(16) . . ?
N14 Eu1 N1 62.3(2) . . ?
Ti1 Eu4 Ti4 44.90(3) . . ?
Ti1 Eu4 Ti5 54.69(3) . . ?
Ti1 Eu4 Ti3 73.03(3) . . ?
Ti4 Eu4 Ti5 73.29(3) . . ?
Ti4 Eu4 Ti3 54.60(3) . . ?
Ti5 Eu4 Ti3 44.45(3) . . ?
O16 Eu4 Ti1 72.94(12) . . ?
O16 Eu4 Ti4 72.74(12) . . ?
O16 Eu4 Ti5 25.36(12) . . ?
O16 Eu4 Ti3 24.76(12) . . ?
O16 Eu4 O25 129.59(18) . . ?
O16 Eu4 O5 131.47(17) . . ?
O16 Eu4 N15 141.6(2) . . ?
O16 Eu4 N11 78.7(2) . . ?
O32 Eu4 Ti1 24.44(12) . . ?
O32 Eu4 Ti4 24.74(13) . . ?
O32 Eu4 Ti5 71.39(12) . . ?
O32 Eu4 Ti3 71.34(13) . . ?
O32 Eu4 O16 81.69(18) . . ?
O32 Eu4 O25 72.22(18) . . ?
O32 Eu4 O33 103.23(19) . . ?
O32 Eu4 O5 71.64(19) . . ?
O32 Eu4 N15 136.7(2) . . ?
O32 Eu4 O23 104.51(18) . . ?
O32 Eu4 N11 160.3(2) . . ?
O25 Eu4 Ti1 94.85(13) . . ?
O25 Eu4 Ti4 65.50(13) . . ?
O25 Eu4 Ti5 138.73(13) . . ?
O25 Eu4 Ti3 104.88(13) . . ?
O25 Eu4 N15 75.9(2) . . ?
O25 Eu4 N11 122.7(2) . . ?
O33 Eu4 Ti1 120.65(14) . . ?
O33 Eu4 Ti4 78.59(14) . . ?
O33 Eu4 Ti5 99.39(13) . . ?
O33 Eu4 Ti3 57.49(13) . . ?
O33 Eu4 O16 74.40(18) . . ?
O33 Eu4 O25 70.9(2) . . ?
O33 Eu4 O5 150.12(19) . . ?
O33 Eu4 N15 93.0(2) . . ?
O33 Eu4 O23 136.0(2) . . ?
O33 Eu4 N11 73.3(2) . . ?
O5 Eu4 Ti1 65.99(13) . . ?
O5 Eu4 Ti4 94.18(14) . . ?
O5 Eu4 Ti5 106.26(13) . . ?
O5 Eu4 Ti3 139.02(13) . . ?
O5 Eu4 O25 79.71(19) . . ?
O5 Eu4 N15 74.4(2) . . ?
O5 Eu4 N11 121.1(2) . . ?
N15 Eu4 Ti1 140.38(18) . . ?
N15 Eu4 Ti4 141.20(18) . . ?
N15 Eu4 Ti5 145.35(18) . . ?
N15 Eu4 Ti3 146.55(18) . . ?
N15 Eu4 N11 63.0(2) . . ?
O23 Eu4 Ti1 80.25(13) . . ?
O23 Eu4 Ti4 122.62(13) . . ?
O23 Eu4 Ti5 59.26(13) . . ?
O23 Eu4 Ti3 101.02(14) . . ?
O23 Eu4 O16 76.61(18) . . ?
O23 Eu4 O25 150.9(2) . . ?
O23 Eu4 O5 72.10(19) . . ?
O23 Eu4 N15 89.6(2) . . ?
O23 Eu4 N11 69.1(2) . . ?
N11 Eu4 Ti1 142.14(15) . . ?
N11 Eu4 Ti4 144.20(16) . . ?
N11 Eu4 Ti5 89.80(16) . . ?
N11 Eu4 Ti3 91.17(16) . . ?
Ti4 Eu2 Ti1 44.50(3) . . ?
Ti5 Eu2 Ti1 54.67(3) . . ?
Ti5 Eu2 Ti4 73.35(3) . . ?
Ti3 Eu2 Ti1 73.34(3) . . ?
Ti3 Eu2 Ti4 54.89(3) . . ?
Ti3 Eu2 Ti5 45.06(3) . . ?
O14 Eu2 Ti1 101.21(13) . . ?
O14 Eu2 Ti4 58.84(13) . . ?
O14 Eu2 Ti5 120.93(13) . . ?
O14 Eu2 Ti3 78.16(13) . . ?
O14 Eu2 O20 71.61(18) . . ?
O14 Eu2 O34 150.41(19) . . ?
O14 Eu2 N4 68.3(2) . . ?
O14 Eu2 O39 77.00(18) . . ?
O14 Eu2 N8 90.8(2) . . ?
O20 Eu2 Ti1 139.36(12) . . ?
O20 Eu2 Ti4 107.15(12) . . ?
O20 Eu2 Ti5 93.76(13) . . ?
O20 Eu2 Ti3 66.02(12) . . ?
O20 Eu2 O34 79.22(18) . . ?
O20 Eu2 N4 119.4(2) . . ?
O20 Eu2 N8 75.0(2) . . ?
O34 Eu2 Ti1 104.15(13) . . ?
O34 Eu2 Ti4 138.22(13) . . ?
O34 Eu2 Ti5 64.98(13) . . ?
O34 Eu2 Ti3 94.70(13) . . ?
O34 Eu2 N4 125.03(19) . . ?
O34 Eu2 N8 76.7(2) . . ?
N4 Eu2 Ti1 92.25(17) . . ?
N4 Eu2 Ti4 88.63(16) . . ?
N4 Eu2 Ti5 146.00(16) . . ?
N4 Eu2 Ti3 140.18(15) . . ?
O46 Eu2 Ti1 71.59(13) . . ?
O46 Eu2 Ti4 71.65(12) . . ?
O46 Eu2 Ti5 24.80(13) . . ?
O46 Eu2 Ti3 24.61(12) . . ?
O46 Eu2 O14 102.55(18) . . ?
O46 Eu2 O20 71.28(18) . . ?
O46 Eu2 O34 71.81(17) . . ?
O46 Eu2 N4 160.0(2) . . ?
O46 Eu2 O39 81.83(17) . . ?
O46 Eu2 N8 137.2(2) . . ?
O49 Eu2 Ti1 58.24(13) . . ?
O49 Eu2 Ti4 99.94(14) . . ?
O49 Eu2 Ti5 79.68(14) . . ?
O49 Eu2 Ti3 121.97(14) . . ?
O49 Eu2 O14 137.4(2) . . ?
O49 Eu2 O20 149.01(19) . . ?
O49 Eu2 O34 70.5(2) . . ?
O49 Eu2 N4 75.3(2) . . ?
O49 Eu2 O46 104.35(19) . . ?
O49 Eu2 O39 74.89(18) . . ?
O49 Eu2 N8 91.4(2) . . ?
O39 Eu2 Ti1 24.72(12) . . ?
O39 Eu2 Ti4 25.33(12) . . ?
O39 Eu2 Ti5 72.68(12) . . ?
O39 Eu2 Ti3 73.09(12) . . ?
O39 Eu2 O20 132.27(17) . . ?
O39 Eu2 O34 128.81(17) . . ?
O39 Eu2 N4 78.8(2) . . ?
O39 Eu2 N8 141.0(2) . . ?
N8 Eu2 Ti1 145.63(17) . . ?
N8 Eu2 Ti4 145.05(17) . . ?
N8 Eu2 Ti5 141.53(17) . . ?
N8 Eu2 Ti3 140.99(17) . . ?
N8 Eu2 N4 62.3(2) . . ?
Ti6 Eu3 Ti8 44.21(3) . . ?
Ti6 Eu3 Ti2 54.37(3) . . ?
Ti6 Eu3 Ti7 72.30(3) . . ?
Ti2 Eu3 Ti8 72.58(3) . . ?
Ti2 Eu3 Ti7 44.47(3) . . ?
Ti7 Eu3 Ti8 53.81(3) . . ?
O26 Eu3 Ti6 104.94(15) . . ?
O26 Eu3 Ti8 137.74(14) . . ?
O26 Eu3 Ti2 65.18(14) . . ?
O26 Eu3 Ti7 94.14(13) . . ?
O26 Eu3 N10 75.5(2) . . ?
O26 Eu3 N3 122.4(2) . . ?
O38 Eu3 Ti6 59.56(15) . . ?
O38 Eu3 Ti8 100.57(15) . . ?
O38 Eu3 Ti2 81.77(14) . . ?
O38 Eu3 Ti7 123.20(15) . . ?
O38 Eu3 O26 72.7(2) . . ?
O38 Eu3 O48 106.15(19) . . ?
O38 Eu3 N10 90.8(2) . . ?
O38 Eu3 O43 150.9(2) . . ?
O38 Eu3 O3 76.6(2) . . ?
O38 Eu3 N3 70.4(2) . . ?
O48 Eu3 Ti6 70.92(14) . . ?
O48 Eu3 Ti8 70.68(13) . . ?
O48 Eu3 Ti2 24.48(13) . . ?
O48 Eu3 Ti7 24.39(13) . . ?
O48 Eu3 O26 71.52(18) . . ?
O48 Eu3 N10 135.9(2) . . ?
O48 Eu3 O43 69.9(2) . . ?
O48 Eu3 O3 80.34(19) . . ?
O48 Eu3 N3 161.4(2) . . ?
N10 Eu3 Ti6 147.35(18) . . ?
N10 Eu3 Ti8 146.67(16) . . ?
N10 Eu3 Ti2 140.50(16) . . ?
N10 Eu3 Ti7 140.23(18) . . ?
N10 Eu3 N3 62.6(2) . . ?
O86 Eu3 Ti6 99.65(16) . . ?
O86 Eu3 Ti8 57.67(16) . . ?
O86 Eu3 Ti2 119.63(15) . . ?
O86 Eu3 Ti7 77.57(16) . . ?
O86 Eu3 O26 150.3(2) . . ?
O86 Eu3 O38 135.6(2) . . ?
O86 Eu3 O48 101.8(2) . . ?
O86 Eu3 N10 92.6(2) . . ?
O86 Eu3 O43 71.7(2) . . ?
O86 Eu3 O3 74.8(2) . . ?
O86 Eu3 N3 72.1(2) . . ?
O43 Eu3 Ti6 136.89(14) . . ?
O43 Eu3 Ti8 104.82(14) . . ?
O43 Eu3 Ti2 92.33(14) . . ?
O43 Eu3 Ti7 64.59(14) . . ?
O43 Eu3 O26 78.9(2) . . ?
O43 Eu3 N10 75.7(2) . . ?
O43 Eu3 N3 122.2(2) . . ?
O3 Eu3 Ti6 25.15(13) . . ?
O3 Eu3 Ti8 24.09(13) . . ?
O3 Eu3 Ti2 71.96(13) . . ?
O3 Eu3 Ti7 71.02(13) . . ?
O3 Eu3 O26 129.83(19) . . ?
O3 Eu3 N10 143.7(2) . . ?
O3 Eu3 O43 128.66(19) . . ?
O3 Eu3 N3 81.1(2) . . ?
N3 Eu3 Ti6 92.48(17) . . ?
N3 Eu3 Ti8 91.74(17) . . ?
N3 Eu3 Ti2 145.04(18) . . ?
N3 Eu3 Ti7 143.19(16) . . ?
Eu4 Ti1 Eu2 106.96(4) . . ?
Ti4 Ti1 Eu4 67.69(4) . . ?
Ti4 Ti1 Eu2 67.74(4) . . ?
O4 Ti1 Eu4 72.10(16) . . ?
O4 Ti1 Eu2 160.93(17) . . ?
O4 Ti1 Ti4 126.27(16) . . ?
O4 Ti1 O12 81.9(2) . . ?
O4 Ti1 O56 92.0(2) . . ?
O12 Ti1 Eu4 112.15(15) . . ?
O12 Ti1 Eu2 115.00(16) . . ?
O12 Ti1 Ti4 81.82(15) . . ?
O32 Ti1 Eu4 30.86(15) . . ?
O32 Ti1 Eu2 100.51(17) . . ?
O32 Ti1 Ti4 41.08(16) . . ?
O32 Ti1 O4 88.0(2) . . ?
O32 Ti1 O12 89.3(2) . . ?
O32 Ti1 O39 81.6(2) . . ?
O32 Ti1 O56 174.1(2) . . ?
O7 Ti1 Eu4 72.16(16) . . ?
O7 Ti1 Eu2 71.01(17) . . ?
O7 Ti1 Ti4 108.35(17) . . ?
O7 Ti1 O4 91.0(2) . . ?
O7 Ti1 O12 169.8(2) . . ?
O7 Ti1 O32 97.8(2) . . ?
O7 Ti1 O39 98.6(2) . . ?
O7 Ti1 O56 88.0(2) . . ?
O39 Ti1 Eu4 102.05(15) . . ?
O39 Ti1 Eu2 31.74(15) . . ?
O39 Ti1 Ti4 41.64(15) . . ?
O39 Ti1 O4 166.6(2) . . ?
O39 Ti1 O12 89.6(2) . . ?
O39 Ti1 O56 97.5(2) . . ?
O56 Ti1 Eu4 153.93(15) . . ?
O56 Ti1 Eu2 81.25(15) . . ?
O56 Ti1 Ti4 136.62(16) . . ?
O56 Ti1 O12 84.9(2) . . ?
Eu4 Ti4 Eu2 106.81(3) . . ?
Ti1 Ti4 Eu4 67.41(4) . . ?
Ti1 Ti4 Eu2 67.76(4) . . ?
O22 Ti4 Eu4 72.34(17) . . ?
O22 Ti4 Eu2 71.01(16) . . ?
O22 Ti4 Ti1 108.40(17) . . ?
O22 Ti4 O24 91.6(2) . . ?
O22 Ti4 O32 98.0(2) . . ?
O22 Ti4 O40 91.6(2) . . ?
O22 Ti4 O39 98.8(2) . . ?
O22 Ti4 O126 170.6(2) . . ?
O24 Ti4 Eu4 158.95(16) . . ?
O24 Ti4 Eu2 79.47(14) . . ?
O24 Ti4 Ti1 132.24(16) . . ?
O24 Ti4 O126 81.9(2) . . ?
O32 Ti4 Eu4 30.95(15) . . ?
O32 Ti4 Eu2 100.17(15) . . ?
O32 Ti4 Ti1 40.65(15) . . ?
O32 Ti4 O24 169.7(2) . . ?
O32 Ti4 O40 89.4(2) . . ?
O32 Ti4 O39 80.6(2) . . ?
O32 Ti4 O126 88.9(2) . . ?
O40 Ti4 Eu4 73.56(16) . . ?
O40 Ti4 Eu2 161.08(18) . . ?
O40 Ti4 Ti1 127.03(17) . . ?
O40 Ti4 O24 94.0(2) . . ?
O40 Ti4 O126 82.1(2) . . ?
O39 Ti4 Eu4 101.34(16) . . ?
O39 Ti4 Eu2 32.16(15) . . ?
O39 Ti4 Ti1 41.09(15) . . ?
O39 Ti4 O24 94.3(2) . . ?
O39 Ti4 O40 166.4(2) . . ?
O39 Ti4 O126 88.5(2) . . ?
O126 Ti4 Eu4 112.17(16) . . ?
O126 Ti4 Eu2 114.11(15) . . ?
O126 Ti4 Ti1 81.00(15) . . ?
Eu3 Ti6 Eu1 107.83(4) . . ?
Ti8 Ti6 Eu1 66.98(4) . . ?
Ti8 Ti6 Eu3 68.99(5) . . ?
O15 Ti6 Eu1 73.04(17) . . ?
O15 Ti6 Eu3 162.01(18) . . ?
O15 Ti6 Ti8 125.37(17) . . ?
O15 Ti6 O31 93.8(2) . . ?
O15 Ti6 O19 81.4(3) . . ?
O31 Ti6 Eu1 159.26(18) . . ?
O31 Ti6 Eu3 79.80(18) . . ?
O31 Ti6 Ti8 132.97(19) . . ?
O31 Ti6 O19 80.5(2) . . ?
O35 Ti6 Eu1 73.47(17) . . ?
O35 Ti6 Eu3 70.74(19) . . ?
O35 Ti6 Ti8 109.05(19) . . ?
O35 Ti6 O15 92.9(3) . . ?
O35 Ti6 O31 91.8(2) . . ?
O35 Ti6 O37 99.1(2) . . ?
O35 Ti6 O19 170.0(3) . . ?
O35 Ti6 O3 98.7(3) . . ?
O37 Ti6 Eu1 31.05(16) . . ?
O37 Ti6 Eu3 100.96(18) . . ?
O37 Ti6 Ti8 39.95(17) . . ?
O37 Ti6 O15 88.6(2) . . ?
O37 Ti6 O31 168.8(2) . . ?
O37 Ti6 O19 89.0(2) . . ?
O19 Ti6 Eu1 112.21(18) . . ?
O19 Ti6 Eu3 113.7(2) . . ?
O19 Ti6 Ti8 80.93(18) . . ?
O3 Ti6 Eu1 101.09(17) . . ?
O3 Ti6 Eu3 32.68(17) . . ?
O3 Ti6 Ti8 41.34(17) . . ?
O3 Ti6 O15 165.0(2) . . ?
O3 Ti6 O31 95.4(2) . . ?
O3 Ti6 O37 80.2(2) . . ?
O3 Ti6 O19 88.4(3) . . ?
Eu1 Ti8 Eu3 107.45(4) . . ?
Ti6 Ti8 Eu1 68.50(5) . . ?
Ti6 Ti8 Eu3 66.80(5) . . ?
O8 Ti8 Eu1 153.32(18) . . ?
O8 Ti8 Eu3 79.54(17) . . ?
O8 Ti8 Ti6 135.42(18) . . ?
O8 Ti8 O41 84.7(2) . . ?
O44 Ti8 Eu1 72.89(17) . . ?
O44 Ti8 Eu3 162.73(19) . . ?
O44 Ti8 Ti6 126.82(19) . . ?
O44 Ti8 O8 92.9(2) . . ?
O44 Ti8 O41 81.5(3) . . ?
O13 Ti8 Eu1 71.70(18) . . ?
O13 Ti8 Eu3 71.83(18) . . ?
O13 Ti8 Ti6 108.07(18) . . ?
O13 Ti8 O8 86.9(2) . . ?
O13 Ti8 O44 92.4(3) . . ?
O13 Ti8 O37 97.6(3) . . ?
O13 Ti8 O41 169.4(3) . . ?
O13 Ti8 O3 98.5(3) . . ?
O37 Ti8 Eu1 31.53(17) . . ?
O37 Ti8 Eu3 99.88(18) . . ?
O37 Ti8 Ti6 41.08(17) . . ?
O37 Ti8 O8 175.1(3) . . ?
O37 Ti8 O44 89.0(2) . . ?
O37 Ti8 O41 91.0(2) . . ?
O37 Ti8 O3 80.9(2) . . ?
O41 Ti8 Eu1 114.27(19) . . ?
O41 Ti8 Eu3 112.88(18) . . ?
O41 Ti8 Ti6 82.52(18) . . ?
O3 Ti8 Eu1 102.19(17) . . ?
O3 Ti8 Eu3 31.00(18) . . ?
O3 Ti8 Ti6 40.99(18) . . ?
O3 Ti8 O8 96.4(2) . . ?
O3 Ti8 O44 166.0(3) . . ?
O3 Ti8 O41 89.0(2) . . ?
Eu3 Ti2 Eu1 107.14(4) . . ?
Ti7 Ti2 Eu1 67.11(4) . . ?
Ti7 Ti2 Eu3 67.96(4) . . ?
O1 Ti2 Eu1 30.81(18) . . ?
O1 Ti2 Eu3 102.58(17) . . ?
O1 Ti2 Ti7 41.92(18) . . ?
O1 Ti2 O30 89.5(2) . . ?
O1 Ti2 O2 166.3(3) . . ?
O1 Ti2 O47 96.9(2) . . ?
O30 Ti2 Eu1 113.86(17) . . ?
O30 Ti2 Eu3 113.51(17) . . ?
O30 Ti2 Ti7 82.62(17) . . ?
O48 Ti2 Eu1 100.28(17) . . ?
O48 Ti2 Eu3 31.28(17) . . ?
O48 Ti2 Ti7 41.07(16) . . ?
O48 Ti2 O1 81.9(2) . . ?
O48 Ti2 O30 90.3(2) . . ?
O48 Ti2 O2 88.3(2) . . ?
O48 Ti2 O47 175.3(2) . . ?
O2 Ti2 Eu1 162.64(18) . . ?
O2 Ti2 Eu3 72.84(17) . . ?
O2 Ti2 Ti7 126.30(18) . . ?
O2 Ti2 O30 80.9(2) . . ?
O2 Ti2 O47 92.1(2) . . ?
O35 Ti2 Eu1 72.44(17) . . ?
O35 Ti2 Eu3 70.55(18) . . ?
O35 Ti2 Ti7 107.65(18) . . ?
O35 Ti2 O1 99.0(2) . . ?
O35 Ti2 O30 169.7(2) . . ?
O35 Ti2 O48 96.7(3) . . ?
O35 Ti2 O2 91.7(2) . . ?
O35 Ti2 O47 88.0(2) . . ?
O47 Ti2 Eu1 80.61(16) . . ?
O47 Ti2 Eu3 152.88(16) . . ?
O47 Ti2 Ti7 136.72(17) . . ?
O47 Ti2 O30 85.1(2) . . ?
Eu2 Ti5 Eu4 106.55(3) . . ?
Ti3 Ti5 Eu4 68.00(4) . . ?
Ti3 Ti5 Eu2 67.13(4) . . ?
O6 Ti5 Eu4 114.40(15) . . ?
O6 Ti5 Eu2 112.35(16) . . ?
O6 Ti5 Ti3 81.21(15) . . ?
O16 Ti5 Eu4 32.14(16) . . ?
O16 Ti5 Eu2 101.27(16) . . ?
O16 Ti5 Ti3 41.44(16) . . ?
O16 Ti5 O6 88.8(2) . . ?
O16 Ti5 O28 165.6(2) . . ?
O16 Ti5 O9 93.8(2) . . ?
O28 Ti5 Eu4 162.09(17) . . ?
O28 Ti5 Eu2 74.24(16) . . ?
O28 Ti5 Ti3 126.36(16) . . ?
O28 Ti5 O6 80.6(2) . . ?
O28 Ti5 O9 94.2(2) . . ?
O46 Ti5 Eu4 100.14(15) . . ?
O46 Ti5 Eu2 31.20(16) . . ?
O46 Ti5 Ti3 40.25(15) . . ?
O46 Ti5 O6 88.8(2) . . ?
O46 Ti5 O16 80.6(2) . . ?
O46 Ti5 O28 89.4(2) . . ?
O46 Ti5 O9 169.2(2) . . ?
O7 Ti5 Eu4 71.07(16) . . ?
O7 Ti5 Eu2 71.85(17) . . ?
O7 Ti5 Ti3 108.23(16) . . ?
O7 Ti5 O6 170.5(2) . . ?
O7 Ti5 O16 98.9(2) . . ?
O7 Ti5 O28 92.7(2) . . ?
O7 Ti5 O46 97.9(2) . . ?
O7 Ti5 O9 92.1(2) . . ?
O9 Ti5 Eu4 79.22(15) . . ?
O9 Ti5 Eu2 159.34(16) . . ?
O9 Ti5 Ti3 132.03(16) . . ?
O9 Ti5 O6 81.7(2) . . ?
Eu2 Ti3 Eu4 106.67(4) . . ?
Ti5 Ti3 Eu4 67.55(4) . . ?
Ti5 Ti3 Eu2 67.81(4) . . ?
O10 Ti3 Eu4 81.01(16) . . ?
O10 Ti3 Eu2 153.97(16) . . ?
O10 Ti3 Ti5 136.23(16) . . ?
O16 Ti3 Eu4 31.54(14) . . ?
O16 Ti3 Eu2 102.12(15) . . ?
O16 Ti3 Ti5 41.71(14) . . ?
O16 Ti3 O10 97.0(2) . . ?
O16 Ti3 O17 89.8(2) . . ?
O16 Ti3 O45 165.8(2) . . ?
O22 Ti3 Eu4 70.89(17) . . ?
O22 Ti3 Eu2 72.13(16) . . ?
O22 Ti3 Ti5 108.42(17) . . ?
O22 Ti3 O10 87.8(2) . . ?
O22 Ti3 O16 98.5(2) . . ?
O22 Ti3 O46 98.3(2) . . ?
O22 Ti3 O17 169.5(2) . . ?
O22 Ti3 O45 91.8(2) . . ?
O46 Ti3 Eu4 100.19(17) . . ?
O46 Ti3 Eu2 31.36(16) . . ?
O46 Ti3 Ti5 40.83(16) . . ?
O46 Ti3 O10 173.9(2) . . ?
O46 Ti3 O16 81.5(2) . . ?
O46 Ti3 O17 89.3(2) . . ?
O46 Ti3 O45 87.4(2) . . ?
O17 Ti3 Eu4 115.07(16) . . ?
O17 Ti3 Eu2 112.61(15) . . ?
O17 Ti3 Ti5 82.11(15) . . ?
O17 Ti3 O10 84.8(2) . . ?
O45 Ti3 Eu4 161.87(16) . . ?
O45 Ti3 Eu2 71.72(15) . . ?
O45 Ti3 Ti5 125.38(15) . . ?
O45 Ti3 O10 93.2(2) . . ?
O45 Ti3 O17 81.2(2) . . ?
Eu1 Ti7 Eu3 107.82(4) . . ?
Ti2 Ti7 Eu1 68.73(5) . . ?
Ti2 Ti7 Eu3 67.56(4) . . ?
O1 Ti7 Eu1 32.35(17) . . ?
O1 Ti7 Eu3 102.07(17) . . ?
O1 Ti7 Ti2 41.75(17) . . ?
O1 Ti7 O42 88.0(2) . . ?
O1 Ti7 O27 165.1(2) . . ?
O1 Ti7 O29 95.3(2) . . ?
O42 Ti7 Eu1 113.45(18) . . ?
O42 Ti7 Eu3 112.48(17) . . ?
O42 Ti7 Ti2 80.67(16) . . ?
O48 Ti7 Eu1 101.62(18) . . ?
O48 Ti7 Eu3 31.05(16) . . ?
O48 Ti7 Ti2 40.91(17) . . ?
O48 Ti7 O1 81.6(2) . . ?
O48 Ti7 O42 88.8(2) . . ?
O48 Ti7 O27 87.5(2) . . ?
O48 Ti7 O29 170.0(3) . . ?
O13 Ti7 Eu1 71.10(19) . . ?
O13 Ti7 Eu3 73.32(18) . . ?
O13 Ti7 Ti2 109.57(19) . . ?
O13 Ti7 O1 99.2(3) . . ?
O13 Ti7 O42 169.7(2) . . ?
O13 Ti7 O48 99.4(3) . . ?
O13 Ti7 O27 92.5(3) . . ?
O13 Ti7 O29 90.5(3) . . ?
O27 Ti7 Eu1 162.23(18) . . ?
O27 Ti7 Eu3 72.48(17) . . ?
O27 Ti7 Ti2 125.21(17) . . ?
O27 Ti7 O42 81.7(2) . . ?
O27 Ti7 O29 93.7(2) . . ?
O29 Ti7 Eu1 80.03(18) . . ?
O29 Ti7 Eu3 157.79(18) . . ?
O29 Ti7 Ti2 133.67(19) . . ?
O29 Ti7 O42 81.5(2) . . ?
Ti2 O1 Eu1 125.0(3) . . ?
Ti2 O1 Ti7 96.3(3) . . ?
Ti7 O1 Eu1 122.2(3) . . ?
C1 O4 Ti1 131.4(5) . . ?
C118 O6 Ti5 125.6(5) . . ?
C44 O8 Ti8 123.5(5) . . ?
C154 O10 Ti3 121.2(5) . . ?
C108 O12 Ti1 125.3(5) . . ?
C308 O14 Eu2 141.7(5) . . ?
Ti5 O16 Eu4 122.5(3) . . ?
Ti3 O16 Eu4 123.7(2) . . ?
Ti3 O16 Ti5 96.9(2) . . ?
C116 O18 Eu1 134.2(6) . . ?
C291 O20 Eu2 131.3(5) . . ?
Ti4 O22 Ti3 143.1(3) . . ?
C66 N1 Eu1 121.0(5) . . ?
C146 N1 Eu1 118.5(6) . . ?
C146 N1 C66 118.2(7) . . ?
C308 O24 Ti4 125.4(5) . . ?
C40 O26 Eu3 134.4(5) . . ?
C136 O28 Ti5 136.2(5) . . ?
C183 O30 Ti2 124.9(5) . . ?
Ti1 O32 Eu4 124.7(2) . . ?
Ti1 O32 Ti4 98.3(2) . . ?
Ti4 O32 Eu4 124.3(2) . . ?
O4 C1 C172 116.7(7) . . ?
O5 C1 O4 124.5(8) . . ?
O5 C1 C172 118.8(7) . . ?
C136 O34 Eu2 132.8(5) . . ?
C157 O36 Eu1 152.1(6) . . ?
C182 O38 Eu3 143.7(5) . . ?
C92 O40 Ti4 135.0(5) . . ?
C183 O42 Ti7 126.2(5) . . ?
C5 O44 Ti8 132.3(5) . . ?
C96 N4 Eu2 119.5(6) . . ?
C176 N4 Eu2 120.3(5) . . ?
C176 N4 C96 117.1(7) . . ?
Ti5 O46 Eu2 124.0(3) . . ?
Ti3 O46 Eu2 124.0(2) . . ?
Ti3 O46 Ti5 98.9(2) . . ?
Ti2 O48 Eu3 124.2(3) . . ?
Ti2 O48 Ti7 98.0(3) . . ?
Ti7 O48 Eu3 124.6(3) . . ?
C184 O49 Eu2 150.4(5) . . ?
C92 O25 Eu4 130.5(5) . . ?
Ti7 O13 Ti8 142.4(3) . . ?
C163 O27 Ti7 130.7(5) . . ?
C177 C4 C36 120.8(9) . . ?
C177 C4 C149 118.8(10) . . ?
C149 C4 C36 120.2(9) . . ?
Ti5 O7 Ti1 143.5(3) . . ?
C192 O29 Ti7 125.9(5) . . ?
C116 O15 Ti6 130.6(5) . . ?
C34 C6 H6 119.9 . . ?
C98 C6 H6 119.9 . . ?
C98 C6 C34 120.1(9) . . ?
C182 O31 Ti6 126.2(6) . . ?
C40 O2 Ti2 132.8(5) . . ?
C154 O33 Eu4 151.0(5) . . ?
C118 O17 Ti3 126.5(5) . . ?
Ti6 O35 Ti2 143.2(3) . . ?
C38 C8 H8 119.8 . . ?
C124 C8 H8 119.8 . . ?
C124 C8 C38 120.5(7) . . ?
C74 O9 Ti5 128.3(5) . . ?
Ti6 O37 Eu1 124.6(3) . . ?
Ti8 O37 Eu1 124.3(3) . . ?
Ti8 O37 Ti6 99.0(3) . . ?
C36 O19 Ti6 125.8(6) . . ?
Ti1 O39 Eu2 123.5(2) . . ?
Ti1 O39 Ti4 97.3(2) . . ?
Ti4 O39 Eu2 122.5(2) . . ?
C64 C10 H10 119.4 . . ?
C64 C10 C243 121.1(8) . . ?
C243 C10 H10 119.4 . . ?
C60 C12 H12 119.9 . . ?
C82 C12 H12 119.9 . . ?
C82 C12 C60 120.1(10) . . ?
N8 C14 H14 119.4 . . ?
N8 C14 C3 121.2(10) . . ?
C3 C14 H14 119.4 . . ?
C152 C16 H16 119.9 . . ?
C168 C16 H16 119.9 . . ?
C168 C16 C152 120.1(7) . . ?
C106 C18 H18 119.7 . . ?
C106 C18 C241 120.5(8) . . ?
C241 C18 H18 119.7 . . ?
C1 O5 Eu4 131.1(5) . . ?
C248 C20 C302 117.0(8) . . ?
C248 C20 C312 124.0(8) . . ?
C302 C20 C312 119.1(8) . . ?
C148 C22 H22 119.9 . . ?
C244 C22 H22 119.9 . . ?
C244 C22 C148 120.2(10) . . ?
C220 C24 C85 122.9(8) . . ?
C125 C24 C220 116.9(7) . . ?
C125 C24 C85 120.2(8) . . ?
N15 C26 C103 117.7(8) . . ?
N15 C26 C141 120.9(10) . . ?
C141 C26 C103 121.3(10) . . ?
C68 C28 H28 118.3 . . ?
C57 C28 H28 118.3 . . ?
C57 C28 C68 123.4(9) . . ?
C70 C30 H30 118.7 . . ?
C70 C30 C164 122.7(8) . . ?
C164 C30 H30 118.7 . . ?
H32A C32 H32B 109.5 . . ?
H32A C32 H32C 109.5 . . ?
H32B C32 H32C 109.5 . . ?
C85 C32 H32A 109.5 . . ?
C85 C32 H32B 109.5 . . ?
C85 C32 H32C 109.5 . . ?
C6 C34 H34 119.2 . . ?
C166 C34 C6 121.6(8) . . ?
C166 C34 H34 119.2 . . ?
O19 C36 C4 117.9(9) . . ?
O19 C36 O41 124.4(8) . . ?
O41 C36 C4 117.7(8) . . ?
C36 O41 Ti8 125.3(5) . . ?
C8 C38 C74 120.2(7) . . ?
C54 C38 C8 118.1(7) . . ?
C54 C38 C74 121.6(7) . . ?
O26 C40 O2 124.2(7) . . ?
O26 C40 C185 120.1(7) . . ?
O2 C40 C185 115.7(7) . . ?
C90 C42 H42 119.3 . . ?
C90 C42 C167 121.3(9) . . ?
C167 C42 H42 119.3 . . ?
O8 C44 C48 118.8(7) . . ?
O86 C44 O8 124.1(8) . . ?
O86 C44 C48 117.0(8) . . ?
C72 C46 C184 122.8(7) . . ?
C72 C46 C228 118.6(7) . . ?
C228 C46 C184 118.6(7) . . ?
C144 C48 C44 118.5(7) . . ?
C165 C48 C44 122.8(8) . . ?
C165 C48 C144 118.7(8) . . ?
C104 C50 H50 120.3 . . ?
C104 C50 C139 119.4(10) . . ?
C139 C50 H50 120.3 . . ?
C58 C52 H52 119.3 . . ?
C178 C52 H52 119.3 . . ?
C178 C52 C58 121.3(8) . . ?
C38 C54 H54 119.7 . . ?
C200 C54 C38 120.6(8) . . ?
C200 C54 H54 119.7 . . ?
C184 O56 Ti1 121.8(5) . . ?
C14 N8 Eu2 118.4(6) . . ?
C14 N8 C245 119.9(8) . . ?
C245 N8 Eu2 121.5(6) . . ?
C52 C58 H58 119.6 . . ?
C156 C58 C52 120.9(7) . . ?
C156 C58 H58 119.6 . . ?
C12 C60 C273 119.9(10) . . ?
C12 C60 C281 119.1(11) . . ?
C273 C60 C281 121.0(10) . . ?
C78 C62 H62 118.6 . . ?
C78 C62 C263 122.8(10) . . ?
C263 C62 H62 118.6 . . ?
C180 N10 Eu3 123.0(6) . . ?
C79 N10 Eu3 119.6(6) . . ?
C79 N10 C180 117.3(8) . . ?
C10 C64 C250 119.0(8) . . ?
C10 C64 C5 120.5(7) . . ?
C250 C64 C5 120.5(8) . . ?
N1 C66 C310 115.3(7) . . ?
N1 C66 C267 121.7(8) . . ?
C267 C66 C310 122.9(8) . . ?
C28 C68 C216 121.7(9) . . ?
C161 C68 C28 116.2(9) . . ?
C161 C68 C216 122.0(9) . . ?
C30 C70 H70 120.1 . . ?
C30 C70 C272 119.8(8) . . ?
C272 C70 H70 120.1 . . ?
C46 C72 H72 120.0 . . ?
C46 C72 C220 119.9(8) . . ?
C220 C72 H72 120.0 . . ?
O9 C74 C38 117.3(7) . . ?
O23 C74 O9 122.8(7) . . ?
O23 C74 C38 119.9(7) . . ?
C148 C76 H76 119.9 . . ?
C87 C76 H76 119.9 . . ?
C87 C76 C148 120.1(10) . . ?
C62 C78 H78 119.0 . . ?
C62 C78 C138 122.0(10) . . ?
C138 C78 H78 119.0 . . ?
C192 O21 Eu1 143.1(5) . . ?
C98 C80 H80 119.7 . . ?
C140 C80 H80 119.7 . . ?
C140 C80 C98 120.7(8) . . ?
C12 C82 H82 119.9 . . ?
C12 C82 C172 120.3(9) . . ?
C172 C82 H82 119.9 . . ?
C132 C84 H84 120.1 . . ?
C132 C84 C97 119.8(9) . . ?
C97 C84 H84 120.1 . . ?
C44 O86 Eu3 150.8(6) . . ?
C164 C88 C211 108.2(8) . . ?
C236 C88 C164 112.5(9) . . ?
C236 C88 C211 102.3(11) . . ?
C307 C88 C164 112.1(9) . . ?
C307 C88 C236 110.4(11) . . ?
C307 C88 C211 111.0(13) . . ?
C42 C90 H90 119.9 . . ?
C142 C90 C42 120.3(9) . . ?
C142 C90 H90 119.9 . . ?
O40 C92 C152 113.8(7) . . ?
O25 C92 O40 126.4(7) . . ?
O25 C92 C152 119.8(7) . . ?
C163 O43 Eu3 133.4(6) . . ?
C104 C94 C175 118.4(11) . . ?
C227 C94 C104 117.8(10) . . ?
C227 C94 C175 123.6(11) . . ?
C5 O11 Eu1 132.5(6) . . ?
C212 N14 Eu1 120.1(6) . . ?
C212 N14 C310 118.1(7) . . ?
C310 N14 Eu1 121.7(6) . . ?
N4 C96 C173 122.0(9) . . ?
N4 C96 C245 115.7(8) . . ?
C173 C96 C245 122.3(9) . . ?
C291 O45 Ti3 132.7(5) . . ?
C26 N15 Eu4 120.6(6) . . ?
C37 N15 Eu4 118.9(6) . . ?
C37 N15 C26 119.9(8) . . ?
C6 C98 C118 121.2(8) . . ?
C80 C98 C6 118.2(8) . . ?
C80 C98 C118 120.6(7) . . ?
H10D C100 H10E 109.5 . . ?
H10D C100 H10F 109.5 . . ?
H10E C100 H10F 109.5 . . ?
C174 C100 H10D 109.5 . . ?
C174 C100 H10E 109.5 . . ?
C174 C100 H10F 109.5 . . ?
H10A C102 H10B 109.5 . . ?
H10A C102 H10C 109.5 . . ?
H10B C102 H10C 109.5 . . ?
C287 C102 H10A 109.5 . . ?
C287 C102 H10B 109.5 . . ?
C287 C102 H10C 109.5 . . ?
C74 O23 Eu4 143.2(5) . . ?
C50 C104 C94 121.4(10) . . ?
C50 C104 H104 119.3 . . ?
C94 C104 H104 119.3 . . ?
C18 C106 H106 119.5 . . ?
C280 C106 C18 121.0(8) . . ?
C280 C106 H106 119.5 . . ?
O12 C108 C170 116.2(7) . . ?
O126 C108 O12 124.2(7) . . ?
O126 C108 C170 119.6(7) . . ?
H11A C110 H11B 109.5 . . ?
H11A C110 H11C 109.5 . . ?
H11B C110 H11C 109.5 . . ?
C198 C110 H11A 109.5 . . ?
C198 C110 H11B 109.5 . . ?
C198 C110 H11C 109.5 . . ?
H11D C112 H11E 109.5 . . ?
H11D C112 H11F 109.5 . . ?
H11E C112 H11F 109.5 . . ?
C226 C112 H11D 109.5 . . ?
C226 C112 H11E 109.5 . . ?
C226 C112 H11F 109.5 . . ?
H11G C114 H11H 109.5 . . ?
H11G C114 H11I 109.5 . . ?
H11H C114 H11I 109.5 . . ?
C23 C114 H11G 109.5 . . ?
C23 C114 H11H 109.5 . . ?
C23 C114 H11I 109.5 . . ?
O18 C116 O15 124.5(8) . . ?
O18 C116 C234 118.3(8) . . ?
O15 C116 C234 117.1(8) . . ?
O6 C118 O17 123.0(7) . . ?
O6 C118 C98 118.9(7) . . ?
O17 C118 C98 118.0(7) . . ?
H12A C120 H12B 109.5 . . ?
H12A C120 H12C 109.5 . . ?
H12B C120 H12C 109.5 . . ?
C27 C120 H12A 109.5 . . ?
C27 C120 H12B 109.5 . . ?
C27 C120 H12C 109.5 . . ?
H12D C122 H12E 109.5 . . ?
H12D C122 H12F 109.5 . . ?
H12E C122 H12F 109.5 . . ?
C15 C122 H12D 109.5 . . ?
C15 C122 H12E 109.5 . . ?
C15 C122 H12F 109.5 . . ?
C8 C124 H124 119.0 . . ?
C109 C124 C8 121.9(8) . . ?
C109 C124 H124 119.0 . . ?
C108 O126 Ti4 126.8(5) . . ?
H12G C128 H12H 109.5 . . ?
H12G C128 H12I 109.5 . . ?
H12H C128 H12I 109.5 . . ?
C204 C128 H12G 109.5 . . ?
C204 C128 H12H 109.5 . . ?
C204 C128 H12I 109.5 . . ?
C144 C130 H130 119.3 . . ?
C144 C130 C208 121.4(9) . . ?
C208 C130 H130 119.3 . . ?
C84 C132 H132 119.2 . . ?
C84 C132 C180 121.6(9) . . ?
C180 C132 H132 119.2 . . ?
O28 C136 C156 115.7(7) . . ?
O34 C136 O28 124.7(7) . . ?
O34 C136 C156 119.5(7) . . ?
C78 C138 C291 120.6(8) . . ?
C159 C138 C78 117.2(8) . . ?
C159 C138 C291 122.2(8) . . ?
C80 C140 H140 118.9 . . ?
C80 C140 C166 122.3(8) . . ?
C166 C140 H140 118.9 . . ?
C90 C142 C192 121.1(8) . . ?
C90 C142 C169 120.3(8) . . ?
C169 C142 C192 118.6(8) . . ?
C48 C144 H144 120.0 . . ?
C130 C144 C48 120.0(8) . . ?
C130 C144 H144 120.0 . . ?
N1 C146 H146 118.7 . . ?
N1 C146 C223 122.7(8) . . ?
C223 C146 H146 118.7 . . ?
C22 C148 C163 120.8(8) . . ?
C76 C148 C22 119.0(9) . . ?
C76 C148 C163 120.0(9) . . ?
H15D C150 H15E 109.5 . . ?
H15D C150 H15F 109.5 . . ?
H15E C150 H15F 109.5 . . ?
C232 C150 H15D 109.5 . . ?
C232 C150 H15E 109.5 . . ?
C232 C150 H15F 109.5 . . ?
C16 C152 C92 120.6(7) . . ?
C16 C152 C115 118.5(7) . . ?
C115 C152 C92 120.8(7) . . ?
O10 C154 C280 118.7(7) . . ?
O33 C154 O10 125.5(7) . . ?
O33 C154 C280 115.8(7) . . ?
C58 C156 C136 120.9(7) . . ?
C58 C156 C225 118.3(7) . . ?
C225 C156 C136 120.8(7) . . ?
C250 C158 H158 119.5 . . ?
C250 C158 C95 120.9(9) . . ?
C95 C158 H158 119.5 . . ?
C244 C160 C201 121.7(11) . . ?
C87 C160 C244 117.3(10) . . ?
C87 C160 C201 120.9(11) . . ?
C93 C162 H162 119.3 . . ?
C93 C162 C107 121.4(9) . . ?
C107 C162 H162 119.3 . . ?
C30 C164 C88 123.5(8) . . ?
C30 C164 C41 116.5(8) . . ?
C41 C164 C88 120.0(9) . . ?
C34 C166 C140 116.9(8) . . ?
C34 C166 C191 123.5(8) . . ?
C140 C166 C191 119.3(8) . . ?
C16 C168 H168 119.1 . . ?
C16 C168 C294 121.8(7) . . ?
C294 C168 H168 119.1 . . ?
C286 C170 C108 120.9(7) . . ?
C147 C170 C108 120.6(7) . . ?
C147 C170 C286 118.5(7) . . ?
C82 C172 C1 119.6(8) . . ?
C195 C172 C1 120.2(8) . . ?
C195 C172 C82 120.1(9) . . ?
C100 C174 C39 107.8(9) . . ?
C230 C174 C100 110.5(9) . . ?
C230 C174 C39 107.8(7) . . ?
C252 C174 C100 108.0(8) . . ?
C252 C174 C230 113.4(8) . . ?
C252 C174 C39 109.3(9) . . ?
N4 C176 H176 117.6 . . ?
N4 C176 C214 124.9(8) . . ?
C214 C176 H176 117.6 . . ?
C52 C178 C198 123.3(8) . . ?
C52 C178 C298 117.5(7) . . ?
C298 C178 C198 119.1(7) . . ?
N10 C180 C132 120.0(9) . . ?
N10 C180 C107 115.4(8) . . ?
C132 C180 C107 124.6(9) . . ?
O38 C182 O31 125.2(8) . . ?
O38 C182 C21 119.5(8) . . ?
O31 C182 C21 115.3(8) . . ?
O49 C184 C46 116.3(7) . . ?
O49 C184 O56 124.3(6) . . ?
O56 C184 C46 119.4(7) . . ?
C276 C186 H186 119.0 . . ?
C282 C186 H186 119.0 . . ?
C282 C186 C276 122.0(10) . . ?
H18A C188 H18B 109.5 . . ?
H18A C188 H18C 109.5 . . ?
H18B C188 H18C 109.5 . . ?
C216 C188 H18A 109.5 . . ?
C216 C188 H18B 109.5 . . ?
C216 C188 H18C 109.5 . . ?
C157 O47 Ti2 122.6(5) . . ?
O29 C192 C142 116.2(8) . . ?
O21 C192 O29 124.9(8) . . ?
O21 C192 C142 118.9(8) . . ?
C177 C194 H194 120.0 . . ?
C177 C194 C77 120.1(11) . . ?
C77 C194 H194 120.0 . . ?
C161 C196 H196 120.1 . . ?
C161 C196 C185 119.9(9) . . ?
C185 C196 H196 120.1 . . ?
C110 C198 C178 109.5(7) . . ?
C110 C198 C81 109.5(8) . . ?
C178 C198 C81 111.8(7) . . ?
C284 C198 C110 108.4(7) . . ?
C284 C198 C178 110.2(7) . . ?
C284 C198 C81 107.4(8) . . ?
C54 C200 H200 119.5 . . ?
C54 C200 C109 121.1(8) . . ?
C109 C200 H200 119.5 . . ?
H20F C202 H20G 109.5 . . ?
H20F C202 H20H 109.5 . . ?
H20G C202 H20H 109.5 . . ?
C274 C202 H20F 109.5 . . ?
C274 C202 H20G 109.5 . . ?
C274 C202 H20H 109.5 . . ?
C128 C204 C167 108.2(8) . . ?
C270 C204 C128 108.0(9) . . ?
C270 C204 C167 108.8(8) . . ?
C257 C204 C128 112.1(10) . . ?
C257 C204 C270 107.4(9) . . ?
C257 C204 C167 112.2(9) . . ?
H20A C206 H20B 111.4 . . ?
C171 C206 H20A 114.3 . . ?
C171 C206 H20B 114.3 . . ?
C277 C206 H20A 114.3 . . ?
C277 C206 H20B 114.3 . . ?
C277 C206 C171 86.3(7) . . ?
C130 C208 C15 119.5(9) . . ?
C235 C208 C130 118.4(9) . . ?
C235 C208 C15 122.1(9) . . ?
H21A C210 H21B 109.5 . . ?
H21A C210 H21C 109.5 . . ?
H21B C210 H21C 109.5 . . ?
C216 C210 H21A 109.5 . . ?
C216 C210 H21B 109.5 . . ?
C216 C210 H21C 109.5 . . ?
N14 C212 H212 117.8 . . ?
N14 C212 C268 124.3(9) . . ?
C268 C212 H212 117.8 . . ?
C176 C214 C285 124.9(8) . . ?
C293 C214 C176 118.4(9) . . ?
C293 C214 C285 116.6(8) . . ?
Ti6 O3 Eu3 122.2(3) . . ?
Ti6 O3 Ti8 97.7(3) . . ?
Ti8 O3 Eu3 124.9(3) . . ?
C68 C216 C188 113.4(10) . . ?
C68 C216 C210 111.3(9) . . ?
C68 C216 C71 108.5(9) . . ?
C188 C216 C71 107.4(9) . . ?
C210 C216 C188 109.8(10) . . ?
C210 C216 C71 106.2(10) . . ?
H21G C218 H21H 109.5 . . ?
H21G C218 H21I 109.5 . . ?
H21H C218 H21I 109.5 . . ?
C312 C218 H21G 109.5 . . ?
C312 C218 H21H 109.5 . . ?
C312 C218 H21I 109.5 . . ?
C24 C220 H220 119.1 . . ?
C72 C220 C24 121.8(8) . . ?
C72 C220 H220 119.1 . . ?
C227 C222 H222 120.0 . . ?
C227 C222 C139 120.0(10) . . ?
C139 C222 H222 120.0 . . ?
C272 C224 H224 119.1 . . ?
C272 C224 C41 121.7(8) . . ?
C41 C224 H224 119.1 . . ?
C112 C226 C241 111.7(9) . . ?
C112 C226 C259 109.1(10) . . ?
C241 C226 C259 108.5(8) . . ?
C295 C226 C112 107.9(9) . . ?
C295 C226 C241 110.9(8) . . ?
C295 C226 C259 108.7(11) . . ?
C46 C228 H228 119.4 . . ?
C125 C228 C46 121.1(8) . . ?
C125 C228 H228 119.4 . . ?
C258 C230 C174 120.1(8) . . ?
C2 C230 C174 123.8(8) . . ?
C2 C230 C258 116.1(8) . . ?
C150 C232 C209 107.1(9) . . ?
C150 C232 C109 108.8(8) . . ?
C209 C232 C109 112.3(8) . . ?
C255 C232 C150 109.3(9) . . ?
C255 C232 C209 110.3(10) . . ?
C255 C232 C109 108.9(8) . . ?
C137 C234 C116 121.1(8) . . ?
C137 C234 C299 118.2(9) . . ?
C299 C234 C116 120.5(9) . . ?
C88 C236 H23A 109.5 . . ?
C88 C236 H23B 109.5 . . ?
C88 C236 H23C 109.5 . . ?
H23A C236 H23B 109.5 . . ?
H23A C236 H23C 109.5 . . ?
H23B C236 H23C 109.5 . . ?
C262 C238 C65 101.5(12) . . ?
C262 C238 C263 110.5(10) . . ?
C43 C238 C262 116.9(13) . . ?
C43 C238 C65 105.6(12) . . ?
C43 C238 C263 110.2(11) . . ?
C263 C238 C65 111.6(11) . . ?
H24A C240 H24B 109.5 . . ?
H24A C240 H24C 109.5 . . ?
H24B C240 H24C 109.5 . . ?
C312 C240 H24A 109.5 . . ?
C312 C240 H24B 109.5 . . ?
C312 C240 H24C 109.5 . . ?
C93 C242 C171 117.0(8) . . ?
C271 C242 C171 126.3(8) . . ?
C271 C242 C93 116.7(8) . . ?
C22 C244 C160 122.2(10) . . ?
C22 C244 H244 118.9 . . ?
C160 C244 H244 118.9 . . ?
C245 C246 H246 120.5 . . ?
C247 C246 H246 120.5 . . ?
C247 C246 C245 119.1(12) . . ?
C20 C248 H248 118.9 . . ?
C20 C248 C91 122.2(8) . . ?
C91 C248 H248 118.9 . . ?
C64 C250 H250 119.3 . . ?
C158 C250 C64 121.5(9) . . ?
C158 C250 H250 119.3 . . ?
C174 C252 H25J 109.5 . . ?
C174 C252 H25K 109.5 . . ?
C174 C252 H25L 109.5 . . ?
H25J C252 H25K 109.5 . . ?
H25J C252 H25L 109.5 . . ?
H25K C252 H25L 109.5 . . ?
C230 C258 H258 119.4 . . ?
C286 C258 C230 121.1(8) . . ?
C286 C258 H258 119.4 . . ?
H26M C260 H26N 109.5 . . ?
H26M C260 H26O 109.5 . . ?
H26N C260 H26O 109.5 . . ?
C274 C260 H26M 109.5 . . ?
C274 C260 H26N 109.5 . . ?
C274 C260 H26O 109.5 . . ?
C238 C262 H26P 109.5 . . ?
C238 C262 H26Q 109.5 . . ?
C238 C262 H26R 109.5 . . ?
H26P C262 H26Q 109.5 . . ?
H26P C262 H26R 109.5 . . ?
H26Q C262 H26R 109.5 . . ?
H26A C264 H26B 109.5 . . ?
H26A C264 H26C 109.5 . . ?
H26B C264 H26C 109.5 . . ?
C287 C264 H26A 109.5 . . ?
C287 C264 H26B 109.5 . . ?
C287 C264 H26C 109.5 . . ?
C229 C266 C17 85.2(7) . . ?
C251 C266 C229 117.3(10) . . ?
C251 C266 C17 117.5(8) . . ?
C251 C266 C279 110.1(9) . . ?
C279 C266 C229 113.9(9) . . ?
C279 C266 C17 110.9(9) . . ?
C212 C268 H268 121.2 . . ?
C212 C268 C33 117.7(9) . . ?
C33 C268 H268 121.2 . . ?
C204 C270 H27A 109.5 . . ?
C204 C270 H27B 109.5 . . ?
C204 C270 H27C 109.5 . . ?
H27A C270 H27B 109.5 . . ?
H27A C270 H27C 109.5 . . ?
H27B C270 H27C 109.5 . . ?
C70 C272 C157 121.9(8) . . ?
C224 C272 C70 118.3(8) . . ?
C224 C272 C157 119.8(7) . . ?
C202 C274 C260 109.4(8) . . ?
C202 C274 C294 109.6(7) . . ?
C202 C274 C121 110.3(7) . . ?
C294 C274 C260 111.9(7) . . ?
C294 C274 C121 108.1(7) . . ?
C121 C274 C260 107.5(8) . . ?
C186 C276 C13 121.0(10) . . ?
C186 C276 C303 116.3(9) . . ?
C303 C276 C13 122.6(10) . . ?
H27G C278 H27H 107.9 . . ?
C293 C278 H27G 109.3 . . ?
C293 C278 H27H 109.3 . . ?
C155 C278 H27G 109.3 . . ?
C155 C278 H27H 109.3 . . ?
C155 C278 C293 111.7(9) . . ?
C106 C280 C154 118.9(7) . . ?
C106 C280 C207 119.4(7) . . ?
C207 C280 C154 121.8(7) . . ?
C186 C282 H282 119.1 . . ?
C186 C282 C21 121.7(9) . . ?
C21 C282 H282 119.1 . . ?
C198 C284 H28I 109.5 . . ?
C198 C284 H28J 109.5 . . ?
C198 C284 H28K 109.5 . . ?
H28I C284 H28J 109.5 . . ?
H28I C284 H28K 109.5 . . ?
H28J C284 H28K 109.5 . . ?
C170 C286 H286 119.3 . . ?
C258 C286 C170 121.4(8) . . ?
C258 C286 H286 119.3 . . ?
H28A C288 H28B 109.5 . . ?
H28A C288 H28C 109.5 . . ?
H28B C288 H28C 109.5 . . ?
C13 C288 H28A 109.5 . . ?
C13 C288 H28B 109.5 . . ?
C13 C288 H28C 109.5 . . ?
C207 C290 H290 119.0 . . ?
C241 C290 H290 119.0 . . ?
C241 C290 C207 122.0(9) . . ?
C91 C292 C308 120.9(7) . . ?
C91 C292 C63 119.7(7) . . ?
C63 C292 C308 119.4(7) . . ?
C168 C294 C274 119.9(7) . . ?
C168 C294 C7 117.1(7) . . ?
C7 C294 C274 123.0(7) . . ?
H29A C296 H29B 109.5 . . ?
H29A C296 H29C 109.5 . . ?
H29B C296 H29C 109.5 . . ?
C199 C296 H29A 109.5 . . ?
C199 C296 H29B 109.5 . . ?
C199 C296 H29C 109.5 . . ?
C178 C298 H298 119.4 . . ?
C225 C298 C178 121.3(7) . . ?
C225 C298 H298 119.4 . . ?
C55 C300 H300 118.9 . . ?
C299 C300 H300 118.9 . . ?
C299 C300 C55 122.2(10) . . ?
C20 C302 H302 119.2 . . ?
C63 C302 C20 121.6(8) . . ?
C63 C302 H302 119.2 . . ?
H30F C304 H30G 109.5 . . ?
H30F C304 H30H 109.5 . . ?
H30G C304 H30H 109.5 . . ?
C85 C304 H30F 109.5 . . ?
C85 C304 H30G 109.5 . . ?
C85 C304 H30H 109.5 . . ?
C223 C306 C129 116.8(8) . . ?
C267 C306 C223 118.8(8) . . ?
C267 C306 C129 124.4(8) . . ?
O14 C308 O24 126.1(7) . . ?
O14 C308 C292 117.6(7) . . ?
O24 C308 C292 116.3(6) . . ?
N14 C310 C66 117.3(8) . . ?
N14 C310 C231 121.7(8) . . ?
C231 C310 C66 120.9(8) . . ?
C218 C312 C20 108.2(7) . . ?
C240 C312 C20 111.6(8) . . ?
C240 C312 C218 108.5(9) . . ?
C240 C312 C113 109.2(9) . . ?
C113 C312 C20 109.3(8) . . ?
C113 C312 C218 110.0(8) . . ?
C174 C39 H39A 109.5 . . ?
C174 C39 H39B 109.5 . . ?
C174 C39 H39C 109.5 . . ?
H39A C39 H39B 109.5 . . ?
H39A C39 H39C 109.5 . . ?
H39B C39 H39C 109.5 . . ?
O36 C157 O47 123.4(8) . . ?
O36 C157 C272 116.9(8) . . ?
O47 C157 C272 119.7(7) . . ?
N10 C79 H79 117.7 . . ?
N10 C79 C97 124.5(9) . . ?
C97 C79 H79 117.7 . . ?
C138 C159 H159 119.9 . . ?
C138 C159 C297 120.1(9) . . ?
C297 C159 H159 119.9 . . ?
O44 C5 C64 117.9(7) . . ?
O11 C5 O44 125.5(8) . . ?
O11 C5 C64 116.6(8) . . ?
C68 C161 C196 121.8(9) . . ?
C68 C161 H161 119.1 . . ?
C196 C161 H161 119.1 . . ?
C198 C81 H81A 109.5 . . ?
C198 C81 H81B 109.5 . . ?
C198 C81 H81C 109.5 . . ?
H81A C81 H81B 109.5 . . ?
H81A C81 H81C 109.5 . . ?
H81B C81 H81C 109.5 . . ?
O27 C163 C148 117.4(8) . . ?
O43 C163 O27 124.1(8) . . ?
O43 C163 C148 118.5(8) . . ?
C164 C41 H41 119.6 . . ?
C224 C41 C164 120.9(8) . . ?
C224 C41 H41 119.6 . . ?
C48 C165 H165 119.7 . . ?
C48 C165 C235 120.6(9) . . ?
C235 C165 H165 119.7 . . ?
C99 C83 C123 117.5(8) . . ?
C99 C83 C73 123.1(8) . . ?
C123 C83 C73 119.4(9) . . ?
C42 C167 C204 122.1(9) . . ?
C42 C167 C197 118.1(8) . . ?
C197 C167 C204 119.7(8) . . ?
C282 C21 C182 120.9(8) . . ?
C282 C21 C131 116.9(8) . . ?
C131 C21 C182 122.2(8) . . ?
C142 C169 H169 120.3 . . ?
C142 C169 C197 119.4(9) . . ?
C197 C169 H169 120.3 . . ?
C32 C85 C24 110.3(8) . . ?
C32 C85 C19 108.7(9) . . ?
C304 C85 C24 108.6(8) . . ?
C304 C85 C32 110.0(11) . . ?
C304 C85 C19 105.7(11) . . ?
C19 C85 C24 113.4(8) . . ?
C206 C171 H171 117.0 . . ?
C206 C171 C287 85.7(7) . . ?
C242 C171 C206 105.1(9) . . ?
C242 C171 H171 117.0 . . ?
C242 C171 C287 110.3(8) . . ?
C287 C171 H171 117.0 . . ?
C238 C43 H43A 109.5 . . ?
C238 C43 H43B 109.5 . . ?
C238 C43 H43C 109.5 . . ?
H43A C43 H43B 109.5 . . ?
H43A C43 H43C 109.5 . . ?
H43B C43 H43C 109.5 . . ?
C96 C173 H173 119.8 . . ?
C96 C173 C293 120.4(9) . . ?
C293 C173 H173 119.8 . . ?
C76 C87 C160 121.1(11) . . ?
C76 C87 H87 119.4 . . ?
C160 C87 H87 119.4 . . ?
C94 C175 C143 106.4(12) . . ?
C187 C175 C94 111.3(12) . . ?
C187 C175 C265 108.2(14) . . ?
C187 C175 C143 113.6(13) . . ?
C265 C175 C94 108.7(11) . . ?
C265 C175 C143 108.5(12) . . ?
H11J C11 H11K 109.5 . . ?
H11J C11 H11L 109.5 . . ?
H11K C11 H11L 109.5 . . ?
C23 C11 H11J 109.5 . . ?
C23 C11 H11K 109.5 . . ?
C23 C11 H11L 109.5 . . ?
C4 C177 C194 121.5(11) . . ?
C4 C177 H177 119.2 . . ?
C194 C177 H177 119.2 . . ?
H45A C45 H45B 111.5 . . ?
C285 C45 H45A 114.4 . . ?
C285 C45 H45B 114.4 . . ?
C285 C45 C155 85.7(8) . . ?
C155 C45 H45A 114.4 . . ?
C155 C45 H45B 114.4 . . ?
C248 C91 H91 120.1 . . ?
C292 C91 C248 119.8(8) . . ?
C292 C91 H91 120.1 . . ?
O30 C183 O42 125.2(8) . . ?
O30 C183 C139 117.1(8) . . ?
O42 C183 C139 117.7(8) . . ?
C114 C23 C285 118.4(8) . . ?
C114 C23 C155 116.3(10) . . ?
C11 C23 C114 110.9(10) . . ?
C11 C23 C285 111.2(9) . . ?
C11 C23 C155 112.3(9) . . ?
C155 C23 C285 85.7(8) . . ?
C196 C185 C40 121.3(8) . . ?
C57 C185 C40 120.3(8) . . ?
C57 C185 C196 118.2(8) . . ?
C162 C93 C242 117.3(8) . . ?
C162 C93 C309 125.4(9) . . ?
C242 C93 C309 117.3(9) . . ?
C175 C187 H18D 109.5 . . ?
C175 C187 H18E 109.5 . . ?
C175 C187 H18F 109.5 . . ?
H18D C187 H18E 109.5 . . ?
H18D C187 H18F 109.5 . . ?
H18E C187 H18F 109.5 . . ?
H47A C47 H47B 109.5 . . ?
H47A C47 H47C 109.5 . . ?
H47B C47 H47C 109.5 . . ?
C191 C47 H47A 109.5 . . ?
C191 C47 H47B 109.5 . . ?
C191 C47 H47C 109.5 . . ?
C158 C95 C27 124.2(8) . . ?
C158 C95 C243 117.4(8) . . ?
C243 C95 C27 118.3(9) . . ?
C47 C191 C166 111.6(8) . . ?
C47 C191 C215 107.5(9) . . ?
C215 C191 C166 108.5(7) . . ?
C275 C191 C166 110.7(8) . . ?
C275 C191 C47 109.5(8) . . ?
C275 C191 C215 109.0(9) . . ?
C14 C3 H3 120.7 . . ?
C14 C3 C247 118.6(12) . . ?
C247 C3 H3 120.7 . . ?
C84 C97 C79 116.7(9) . . ?
C84 C97 H97 121.7 . . ?
C79 C97 H97 121.7 . . ?
C172 C195 H195 119.9 . . ?
C172 C195 C273 120.2(9) . . ?
C273 C195 H195 119.9 . . ?
C103 N11 Eu4 118.6(6) . . ?
C103 N11 C221 118.4(8) . . ?
C221 N11 Eu4 121.9(5) . . ?
C167 C197 C169 120.1(9) . . ?
C167 C197 H197 119.9 . . ?
C169 C197 H197 120.0 . . ?
C83 C99 H99 119.8 . . ?
C83 C99 C103 120.5(8) . . ?
C103 C99 H99 119.8 . . ?
C296 C199 C53 107.3(10) . . ?
C55 C199 C296 112.3(11) . . ?
C55 C199 C53 108.7(9) . . ?
C135 C199 C296 109.6(11) . . ?
C135 C199 C53 105.9(12) . . ?
C135 C199 C55 112.8(10) . . ?
H25A C25 H25B 109.5 . . ?
H25A C25 H25C 109.5 . . ?
H25B C25 H25C 109.5 . . ?
C13 C25 H25A 109.5 . . ?
C13 C25 H25B 109.5 . . ?
C13 C25 H25C 109.5 . . ?
C160 C201 C31 107.2(12) . . ?
C160 C201 C261 109.0(12) . . ?
C160 C201 C269 110.8(12) . . ?
C31 C201 C269 108.8(12) . . ?
C261 C201 C31 116.8(15) . . ?
C261 C201 C269 104.3(13) . . ?
H10G C101 H10H 109.5 . . ?
H10G C101 H10I 109.5 . . ?
H10H C101 H10I 109.5 . . ?
C281 C101 H10G 109.5 . . ?
C281 C101 H10H 109.5 . . ?
C281 C101 H10I 109.5 . . ?
H20C C203 H20D 109.5 . . ?
H20C C203 H20E 109.5 . . ?
H20D C203 H20E 109.5 . . ?
C145 C203 H20C 109.5 . . ?
C145 C203 H20D 109.5 . . ?
C145 C203 H20E 109.5 . . ?
N11 C103 C26 116.9(8) . . ?
N11 C103 C99 121.5(9) . . ?
C99 C103 C26 121.5(8) . . ?
C280 C207 C290 119.2(8) . . ?
C280 C207 H207 120.4 . . ?
C290 C207 H207 120.4 . . ?
C276 C13 C25 112.8(10) . . ?
C276 C13 C153 109.6(10) . . ?
C288 C13 C276 110.2(9) . . ?
C288 C13 C25 109.4(11) . . ?
C288 C13 C153 108.6(11) . . ?
C153 C13 C25 106.0(12) . . ?
C232 C209 H20I 109.5 . . ?
C232 C209 H20J 109.5 . . ?
C232 C209 H20K 109.5 . . ?
H20I C209 H20J 109.5 . . ?
H20I C209 H20K 109.5 . . ?
H20J C209 H20K 109.5 . . ?
C88 C211 H21D 109.5 . . ?
C88 C211 H21E 109.5 . . ?
C88 C211 H21F 109.5 . . ?
H21D C211 H21E 109.5 . . ?
H21D C211 H21F 109.5 . . ?
H21E C211 H21F 109.5 . . ?
C199 C53 H53A 109.5 . . ?
C199 C53 H53B 109.5 . . ?
C199 C53 H53C 109.5 . . ?
H53A C53 H53B 109.5 . . ?
H53A C53 H53C 109.5 . . ?
H53B C53 H53C 109.5 . . ?
C123 C213 H213 116.7 . . ?
C123 C213 C9 110.6(8) . . ?
C123 C213 C305 106.0(8) . . ?
C9 C213 H213 116.7 . . ?
C305 C213 H213 116.7 . . ?
C305 C213 C9 85.8(7) . . ?
C162 C107 C180 122.1(9) . . ?
N3 C107 C162 121.3(9) . . ?
N3 C107 C180 116.5(8) . . ?
C191 C215 H21J 109.5 . . ?
C191 C215 H21K 109.5 . . ?
C191 C215 H21L 109.5 . . ?
H21J C215 H21K 109.5 . . ?
H21J C215 H21L 109.5 . . ?
H21K C215 H21L 109.5 . . ?
C120 C27 C95 109.1(9) . . ?
C120 C27 C133 108.1(9) . . ?
C120 C27 C283 110.8(11) . . ?
C95 C27 C133 111.6(9) . . ?
C95 C27 C283 110.0(8) . . ?
C133 C27 C283 107.2(10) . . ?
C55 C217 H217 119.1 . . ?
C55 C217 C137 121.8(10) . . ?
C137 C217 H217 119.1 . . ?
C124 C109 C200 117.8(8) . . ?
C124 C109 C232 120.2(8) . . ?
C200 C109 C232 122.0(8) . . ?
C249 C219 H219 122.5 . . ?
C37 C219 H219 122.5 . . ?
C37 C219 C249 114.9(11) . . ?
C300 C55 C199 121.0(10) . . ?
C217 C55 C300 116.5(9) . . ?
C217 C55 C199 122.5(10) . . ?
N11 C221 H221 118.5 . . ?
N11 C221 C123 123.0(8) . . ?
C123 C221 H221 118.5 . . ?
C146 C223 C306 118.2(8) . . ?
C146 C223 C17 123.6(8) . . ?
C306 C223 C17 117.9(8) . . ?
C294 C7 H7 119.4 . . ?
C115 C7 C294 121.3(8) . . ?
C115 C7 H7 119.4 . . ?
C156 C225 H225 119.7 . . ?
C298 C225 C156 120.6(7) . . ?
C298 C225 H225 119.7 . . ?
C312 C113 H11M 109.5 . . ?
C312 C113 H11N 109.5 . . ?
C312 C113 H11O 109.5 . . ?
H11M C113 H11N 109.5 . . ?
H11M C113 H11O 109.5 . . ?
H11N C113 H11O 109.5 . . ?
C94 C227 H227 118.8 . . ?
C222 C227 C94 122.4(11) . . ?
C222 C227 H227 118.8 . . ?
C28 C57 C185 120.4(8) . . ?
C28 C57 H57 119.8 . . ?
C185 C57 H57 119.8 . . ?
C266 C229 H229 115.4 . . ?
C129 C229 C266 111.1(8) . . ?
C129 C229 H229 115.4 . . ?
C129 C229 C289 109.4(8) . . ?
C289 C229 C266 86.6(8) . . ?
C289 C229 H229 115.4 . . ?
C152 C115 H115 119.5 . . ?
C7 C115 C152 121.0(7) . . ?
C7 C115 H115 119.5 . . ?
C310 C231 H231 120.8 . . ?
C33 C231 C310 118.4(8) . . ?
C33 C231 H231 120.8 . . ?
H29D C29 H29E 109.5 . . ?
H29D C29 H29F 109.5 . . ?
H29E C29 H29F 109.5 . . ?
C145 C29 H29D 109.5 . . ?
C145 C29 H29E 109.5 . . ?
C145 C29 H29F 109.5 . . ?
C208 C235 C165 120.9(9) . . ?
C208 C235 H235 119.6 . . ?
C165 C235 H235 119.6 . . ?
C122 C15 C208 108.7(9) . . ?
C122 C15 C61 107.2(12) . . ?
C208 C15 C61 108.4(9) . . ?
C67 C15 C122 110.2(9) . . ?
C67 C15 C208 114.4(10) . . ?
C67 C15 C61 107.7(12) . . ?
C18 C241 C226 118.1(8) . . ?
C290 C241 C18 117.9(7) . . ?
C290 C241 C226 124.0(9) . . ?
C274 C121 H12L 109.5 . . ?
C274 C121 H12M 109.5 . . ?
C274 C121 H12N 109.5 . . ?
H12L C121 H12M 109.5 . . ?
H12L C121 H12N 109.5 . . ?
H12M C121 H12N 109.5 . . ?
C10 C243 C95 120.0(9) . . ?
C10 C243 H243 120.0 . . ?
C95 C243 H243 120.0 . . ?
C15 C61 H61A 109.5 . . ?
C15 C61 H61B 109.5 . . ?
C15 C61 H61C 109.5 . . ?
H61A C61 H61B 109.5 . . ?
H61A C61 H61C 109.5 . . ?
H61B C61 H61C 109.5 . . ?
N8 C245 C96 117.6(8) . . ?
N8 C245 C246 120.8(10) . . ?
C246 C245 C96 121.7(10) . . ?
C83 C123 C213 116.3(8) . . ?
C221 C123 C83 118.9(8) . . ?
C221 C123 C213 124.8(8) . . ?
C246 C247 C3 120.3(11) . . ?
C246 C247 H247 119.8 . . ?
C3 C247 H247 119.8 . . ?
C201 C31 H31A 109.5 . . ?
C201 C31 H31B 109.5 . . ?
C201 C31 H31C 109.5 . . ?
H31A C31 H31B 109.5 . . ?
H31A C31 H31C 109.5 . . ?
H31B C31 H31C 109.5 . . ?
C219 C249 H249 119.1 . . ?
C141 C249 C219 121.8(11) . . ?
C141 C249 H249 119.1 . . ?
C24 C125 C228 121.5(8) . . ?
C24 C125 H125 119.2 . . ?
C228 C125 H125 119.2 . . ?
C266 C251 H25D 109.5 . . ?
C266 C251 H25E 109.5 . . ?
C266 C251 H25F 109.5 . . ?
H25D C251 H25E 109.5 . . ?
H25D C251 H25F 109.5 . . ?
H25E C251 H25F 109.5 . . ?
C292 C63 H63 120.2 . . ?
C302 C63 C292 119.5(8) . . ?
C302 C63 H63 120.2 . . ?
H25M C253 H25N 109.5 . . ?
H25M C253 H25O 109.5 . . ?
H25N C253 H25O 109.5 . . ?
C9 C253 H25M 109.5 . . ?
C9 C253 H25N 109.5 . . ?
C9 C253 H25O 109.5 . . ?
H12O C127 H12P 109.5 . . ?
H12O C127 H12Q 109.5 . . ?
H12P C127 H12Q 109.5 . . ?
C281 C127 H12O 109.5 . . ?
C281 C127 H12P 109.5 . . ?
C281 C127 H12Q 109.5 . . ?
C232 C255 H25P 109.5 . . ?
C232 C255 H25Q 109.5 . . ?
C232 C255 H25R 109.5 . . ?
H25P C255 H25Q 109.5 . . ?
H25P C255 H25R 109.5 . . ?
H25Q C255 H25R 109.5 . . ?
C230 C2 H2 118.8 . . ?
C147 C2 C230 122.4(8) . . ?
C147 C2 H2 118.8 . . ?
C204 C257 H25G 109.5 . . ?
C204 C257 H25H 109.5 . . ?
C204 C257 H25I 109.5 . . ?
H25G C257 H25H 109.5 . . ?
H25G C257 H25I 109.5 . . ?
H25H C257 H25I 109.5 . . ?
C306 C129 H12J 109.3 . . ?
C306 C129 H12K 109.3 . . ?
C229 C129 C306 111.7(8) . . ?
C229 C129 H12J 109.3 . . ?
C229 C129 H12K 109.3 . . ?
H12J C129 H12K 107.9 . . ?
C226 C259 H25S 109.5 . . ?
C226 C259 H25T 109.5 . . ?
C226 C259 H25U 109.5 . . ?
H25S C259 H25T 109.5 . . ?
H25S C259 H25U 109.5 . . ?
H25T C259 H25U 109.5 . . ?
C238 C65 H65A 109.5 . . ?
C238 C65 H65B 109.5 . . ?
C238 C65 H65C 109.5 . . ?
H65A C65 H65B 109.5 . . ?
H65A C65 H65C 109.5 . . ?
H65B C65 H65C 109.5 . . ?
C201 C261 H26D 109.5 . . ?
C201 C261 H26E 109.5 . . ?
C201 C261 H26F 109.5 . . ?
H26D C261 H26E 109.5 . . ?
H26D C261 H26F 109.5 . . ?
H26E C261 H26F 109.5 . . ?
C21 C131 H131 119.6 . . ?
C21 C131 C303 120.8(10) . . ?
C303 C131 H131 119.6 . . ?
C62 C263 C238 123.6(11) . . ?
C62 C263 C297 115.8(9) . . ?
C297 C263 C238 120.7(11) . . ?
C268 C33 C231 119.7(9) . . ?
C268 C33 H33 120.1 . . ?
C231 C33 H33 120.1 . . ?
C175 C265 H26G 109.5 . . ?
C175 C265 H26H 109.5 . . ?
C175 C265 H26I 109.5 . . ?
H26G C265 H26H 109.5 . . ?
H26G C265 H26I 109.5 . . ?
H26H C265 H26I 109.5 . . ?
C27 C133 H13A 109.5 . . ?
C27 C133 H13B 109.5 . . ?
C27 C133 H13C 109.5 . . ?
H13A C133 H13B 109.5 . . ?
H13A C133 H13C 109.5 . . ?
H13B C133 H13C 109.5 . . ?
C66 C267 H267 119.9 . . ?
C306 C267 C66 120.2(8) . . ?
C306 C267 H267 119.9 . . ?
C15 C67 H67A 109.5 . . ?
C15 C67 H67B 109.5 . . ?
C15 C67 H67C 109.5 . . ?
H67A C67 H67B 109.5 . . ?
H67A C67 H67C 109.5 . . ?
H67B C67 H67C 109.5 . . ?
C107 N3 Eu3 120.7(6) . . ?
C271 N3 Eu3 121.1(6) . . ?
C271 N3 C107 117.3(8) . . ?
C201 C269 H26J 109.5 . . ?
C201 C269 H26K 109.5 . . ?
C201 C269 H26L 109.5 . . ?
H26J C269 H26K 109.5 . . ?
H26J C269 H26L 109.5 . . ?
H26K C269 H26L 109.5 . . ?
C199 C135 H13D 109.5 . . ?
C199 C135 H13E 109.5 . . ?
C199 C135 H13F 109.5 . . ?
H13D C135 H13E 109.5 . . ?
H13D C135 H13F 109.5 . . ?
H13E C135 H13F 109.5 . . ?
C242 C271 H271 117.1 . . ?
N3 C271 C242 125.7(8) . . ?
N3 C271 H271 117.1 . . ?
C266 C17 H17 116.4 . . ?
C223 C17 C266 110.8(8) . . ?
C223 C17 H17 116.4 . . ?
C223 C17 C289 106.6(8) . . ?
C289 C17 C266 86.1(7) . . ?
C289 C17 H17 116.4 . . ?
C60 C273 C195 119.2(10) . . ?
C60 C273 H273 120.4 . . ?
C195 C273 H273 120.4 . . ?
C234 C137 C217 121.3(9) . . ?
C234 C137 H137 119.3 . . ?
C217 C137 H137 119.3 . . ?
C191 C275 H27I 109.5 . . ?
C191 C275 H27J 109.5 . . ?
C191 C275 H27K 109.5 . . ?
H27I C275 H27J 109.5 . . ?
H27I C275 H27K 109.5 . . ?
H27J C275 H27K 109.5 . . ?
C206 C277 H277 114.9 . . ?
C287 C277 C206 88.2(8) . . ?
C287 C277 H277 114.9 . . ?
C309 C277 C206 108.6(9) . . ?
C309 C277 H277 114.9 . . ?
C309 C277 C287 112.4(8) . . ?
C50 C139 C183 120.3(9) . . ?
C222 C139 C50 118.9(9) . . ?
C222 C139 C183 120.8(8) . . ?
C266 C279 H27D 109.5 . . ?
C266 C279 H27E 109.5 . . ?
C266 C279 H27F 109.5 . . ?
H27D C279 H27E 109.5 . . ?
H27D C279 H27F 109.5 . . ?
H27E C279 H27F 109.5 . . ?
C101 C281 C60 112.9(11) . . ?
C127 C281 C60 108.3(11) . . ?
C127 C281 C101 107.6(12) . . ?
C127 C281 C313 111.2(13) . . ?
C313 C281 C60 109.3(10) . . ?
C313 C281 C101 107.5(12) . . ?
C26 C141 H141 121.2 . . ?
C249 C141 C26 117.7(12) . . ?
C249 C141 H141 121.2 . . ?
C27 C283 H28D 109.5 . . ?
C27 C283 H28E 109.5 . . ?
C27 C283 H28F 109.5 . . ?
H28D C283 H28E 109.5 . . ?
H28D C283 H28F 109.5 . . ?
H28E C283 H28F 109.5 . . ?
C216 C71 H71A 109.5 . . ?
C216 C71 H71B 109.5 . . ?
C216 C71 H71C 109.5 . . ?
H71A C71 H71B 109.5 . . ?
H71A C71 H71C 109.5 . . ?
H71B C71 H71C 109.5 . . ?
C214 C285 C45 106.0(10) . . ?
C214 C285 C23 111.1(8) . . ?
C214 C285 H285 116.4 . . ?
C45 C285 C23 86.7(8) . . ?
C45 C285 H285 116.4 . . ?
C23 C285 H285 116.4 . . ?
C175 C143 H14A 109.5 . . ?
C175 C143 H14B 109.5 . . ?
C175 C143 H14C 109.5 . . ?
H14A C143 H14B 109.5 . . ?
H14A C143 H14C 109.5 . . ?
H14B C143 H14C 109.5 . . ?
C102 C287 C264 109.0(10) . . ?
C102 C287 C171 119.6(9) . . ?
C102 C287 C277 117.4(10) . . ?
C264 C287 C171 111.1(9) . . ?
C264 C287 C277 112.1(8) . . ?
C277 C287 C171 86.1(7) . . ?
C253 C9 C213 118.2(8) . . ?
C253 C9 C301 115.8(10) . . ?
C75 C9 C213 111.8(10) . . ?
C75 C9 C253 110.5(10) . . ?
C75 C9 C301 113.2(9) . . ?
C301 C9 C213 85.3(7) . . ?
C229 C289 C17 87.0(8) . . ?
C229 C289 H28G 114.1 . . ?
C229 C289 H28H 114.1 . . ?
C17 C289 H28G 114.1 . . ?
C17 C289 H28H 114.1 . . ?
H28G C289 H28H 111.3 . . ?
C29 C145 C203 107.4(13) . . ?
C29 C145 C77 110.9(10) . . ?
C29 C145 C311 109.1(16) . . ?
C77 C145 C203 106.5(14) . . ?
C311 C145 C203 111.4(14) . . ?
C311 C145 C77 111.4(12) . . ?
O20 C291 O45 124.1(8) . . ?
O20 C291 C138 119.2(7) . . ?
O45 C291 C138 116.7(7) . . ?
C83 C73 H73A 109.6 . . ?
C83 C73 H73B 109.6 . . ?
H73A C73 H73B 108.1 . . ?
C301 C73 C83 110.4(8) . . ?
C301 C73 H73A 109.6 . . ?
C301 C73 H73B 109.6 . . ?
C214 C293 C278 118.0(9) . . ?
C214 C293 C173 117.1(8) . . ?
C173 C293 C278 124.9(9) . . ?
C170 C147 H147 119.9 . . ?
C2 C147 C170 120.2(8) . . ?
C2 C147 H147 119.9 . . ?
C226 C295 H29G 109.5 . . ?
C226 C295 H29H 109.5 . . ?
C226 C295 H29I 109.5 . . ?
H29G C295 H29H 109.5 . . ?
H29G C295 H29I 109.5 . . ?
H29H C295 H29I 109.5 . . ?
N15 C37 C219 124.6(11) . . ?
N15 C37 H37 117.7 . . ?
C219 C37 H37 117.7 . . ?
C159 C297 H297 119.0 . . ?
C263 C297 C159 122.1(10) . . ?
C263 C297 H297 119.0 . . ?
C4 C149 H149 119.4 . . ?
C4 C149 C151 121.3(11) . . ?
C151 C149 H149 119.4 . . ?
C234 C299 H299 120.0 . . ?
C300 C299 C234 119.9(10) . . ?
C300 C299 H299 120.0 . . ?
C9 C75 H75A 109.5 . . ?
C9 C75 H75B 109.5 . . ?
C9 C75 H75C 109.5 . . ?
H75A C75 H75B 109.5 . . ?
H75A C75 H75C 109.5 . . ?
H75B C75 H75C 109.5 . . ?
C9 C301 H301 115.0 . . ?
C73 C301 C9 112.4(8) . . ?
C73 C301 H301 115.0 . . ?
C73 C301 C305 109.7(8) . . ?
C305 C301 C9 86.5(8) . . ?
C305 C301 H301 115.0 . . ?
C149 C151 H151 120.1 . . ?
C77 C151 C149 119.8(12) . . ?
C77 C151 H151 120.1 . . ?
C276 C303 C131 122.1(10) . . ?
C276 C303 H303 119.0 . . ?
C131 C303 H303 119.0 . . ?
C85 C19 H19A 109.5 . . ?
C85 C19 H19B 109.5 . . ?
C85 C19 H19C 109.5 . . ?
H19A C19 H19B 109.5 . . ?
H19A C19 H19C 109.5 . . ?
H19B C19 H19C 109.5 . . ?
C213 C305 C301 87.4(7) . . ?
C213 C305 H30I 114.1 . . ?
C213 C305 H30J 114.1 . . ?
C301 C305 H30I 114.1 . . ?
C301 C305 H30J 114.1 . . ?
H30I C305 H30J 111.3 . . ?
C13 C153 H15A 109.5 . . ?
C13 C153 H15B 109.5 . . ?
C13 C153 H15C 109.5 . . ?
H15A C153 H15B 109.5 . . ?
H15A C153 H15C 109.5 . . ?
H15B C153 H15C 109.5 . . ?
C88 C307 H30A 109.5 . . ?
C88 C307 H30B 109.5 . . ?
C88 C307 H30C 109.5 . . ?
H30A C307 H30B 109.5 . . ?
H30A C307 H30C 109.5 . . ?
H30B C307 H30C 109.5 . . ?
C194 C77 C145 122.3(12) . . ?
C151 C77 C194 118.4(10) . . ?
C151 C77 C145 119.2(12) . . ?
C93 C309 H30D 109.4 . . ?
C93 C309 H30E 109.4 . . ?
C277 C309 C93 111.4(8) . . ?
C277 C309 H30D 109.4 . . ?
C277 C309 H30E 109.4 . . ?
H30D C309 H30E 108.0 . . ?
C278 C155 C45 108.4(9) . . ?
C278 C155 C23 112.1(8) . . ?
C278 C155 H155 115.3 . . ?
C45 C155 H155 115.3 . . ?
C23 C155 C45 87.1(9) . . ?
C23 C155 H155 115.3 . . ?
C145 C311 H31D 109.5 . . ?
C145 C311 H31E 109.5 . . ?
C145 C311 H31F 109.5 . . ?
H31D C311 H31E 109.5 . . ?
H31D C311 H31F 109.5 . . ?
H31E C311 H31F 109.5 . . ?
C281 C313 H31G 109.5 . . ?
C281 C313 H31H 109.5 . . ?
C281 C313 H31I 109.5 . . ?
H31G C313 H31H 109.5 . . ?
H31G C313 H31I 109.5 . . ?
H31H C313 H31I 109.5 . . ?

loop_
_geom_bond_atom_site_label_1
_geom_bond_atom_site_label_2
_geom_bond_distance
_geom_bond_site_symmetry_2
_geom_bond_publ_flag
Eu1 Ti6 3.7869(16) . ?
Eu1 Ti8 3.7461(17) . ?
Eu1 Ti2 3.8175(16) . ?
Eu1 Ti7 3.7741(17) . ?
Eu1 O1 2.386(6) . ?
Eu1 O18 2.432(6) . ?
Eu1 N1 2.598(7) . ?
Eu1 O36 2.329(5) . ?
Eu1 O37 2.372(5) . ?
Eu1 O21 2.375(6) . ?
Eu1 O11 2.415(6) . ?
Eu1 N14 2.581(7) . ?
Eu4 Ti1 3.7326(15) . ?
Eu4 Ti4 3.7401(15) . ?
Eu4 Ti5 3.7771(14) . ?
Eu4 Ti3 3.7893(15) . ?
Eu4 O16 2.382(5) . ?
Eu4 O32 2.329(5) . ?
Eu4 O25 2.462(5) . ?
Eu4 O33 2.337(5) . ?
Eu4 O5 2.423(6) . ?
Eu4 N15 2.533(7) . ?
Eu4 O23 2.373(5) . ?
Eu4 N11 2.645(7) . ?
Eu2 Ti1 3.7684(15) . ?
Eu2 Ti4 3.7680(14) . ?
Eu2 Ti5 3.7442(15) . ?
Eu2 Ti3 3.7258(15) . ?
Eu2 O14 2.365(5) . ?
Eu2 O20 2.419(6) . ?
Eu2 O34 2.452(5) . ?
Eu2 N4 2.627(7) . ?
Eu2 O46 2.340(5) . ?
Eu2 O49 2.328(5) . ?
Eu2 O39 2.378(5) . ?
Eu2 N8 2.561(7) . ?
Eu3 Ti6 3.7627(18) . ?
Eu3 Ti8 3.8214(17) . ?
Eu3 Ti2 3.7650(16) . ?
Eu3 Ti7 3.7757(16) . ?
Eu3 O26 2.405(5) . ?
Eu3 O38 2.358(6) . ?
Eu3 O48 2.365(5) . ?
Eu3 N10 2.558(8) . ?
Eu3 O86 2.335(6) . ?
Eu3 O43 2.404(6) . ?
Eu3 O3 2.400(6) . ?
Eu3 N3 2.609(7) . ?
Ti1 Ti4 2.8539(19) . ?
Ti1 O4 2.031(6) . ?
Ti1 O12 2.091(5) . ?
Ti1 O32 1.879(5) . ?
Ti1 O7 1.831(5) . ?
Ti1 O39 1.891(5) . ?
Ti1 O56 2.078(5) . ?
Ti4 O22 1.814(6) . ?
Ti4 O24 2.047(5) . ?
Ti4 O32 1.895(5) . ?
Ti4 O40 2.018(5) . ?
Ti4 O39 1.912(5) . ?
Ti4 O126 2.102(6) . ?
Ti6 Ti8 2.854(2) . ?
Ti6 O15 2.029(6) . ?
Ti6 O31 2.047(6) . ?
Ti6 O35 1.800(6) . ?
Ti6 O37 1.899(6) . ?
Ti6 O19 2.120(6) . ?
Ti6 O3 1.889(6) . ?
Ti8 O8 2.072(6) . ?
Ti8 O44 2.037(6) . ?
Ti8 O13 1.833(6) . ?
Ti8 O37 1.856(6) . ?
Ti8 O41 2.086(6) . ?
Ti8 O3 1.902(5) . ?
Ti2 Ti7 2.854(2) . ?
Ti2 O1 1.912(6) . ?
Ti2 O30 2.087(6) . ?
Ti2 O48 1.887(6) . ?
Ti2 O2 2.056(6) . ?
Ti2 O35 1.825(6) . ?
Ti2 O47 2.079(6) . ?
Ti5 Ti3 2.8623(19) . ?
Ti5 O6 2.121(6) . ?
Ti5 O16 1.918(5) . ?
Ti5 O28 2.026(5) . ?
Ti5 O46 1.894(5) . ?
Ti5 O7 1.802(5) . ?
Ti5 O9 2.039(5) . ?
Ti3 O10 2.082(5) . ?
Ti3 O16 1.908(5) . ?
Ti3 O22 1.827(5) . ?
Ti3 O46 1.872(5) . ?
Ti3 O17 2.082(6) . ?
Ti3 O45 2.044(5) . ?
Ti7 O1 1.918(6) . ?
Ti7 O42 2.109(6) . ?
Ti7 O48 1.893(5) . ?
Ti7 O13 1.799(6) . ?
Ti7 O27 2.021(6) . ?
Ti7 O29 2.039(6) . ?
O4 C1 1.293(9) . ?
O6 C118 1.281(10) . ?
O8 C44 1.264(11) . ?
O10 C154 1.264(9) . ?
O12 C108 1.283(9) . ?
O14 C308 1.246(9) . ?
O18 C116 1.242(10) . ?
O20 C291 1.253(9) . ?
N1 C66 1.353(11) . ?
N1 C146 1.351(11) . ?
O24 C308 1.263(9) . ?
O26 C40 1.257(10) . ?
O28 C136 1.280(9) . ?
O30 C183 1.262(10) . ?
C1 O5 1.253(10) . ?
C1 C172 1.503(12) . ?
O34 C136 1.255(10) . ?
O36 C157 1.262(10) . ?
O38 C182 1.232(11) . ?
O40 C92 1.279(9) . ?
O42 C183 1.265(10) . ?
O44 C5 1.282(11) . ?
N4 C96 1.348(11) . ?
N4 C176 1.338(12) . ?
O49 C184 1.264(10) . ?
O25 C92 1.251(9) . ?
O27 C163 1.275(10) . ?
C4 C36 1.484(13) . ?
C4 C177 1.349(14) . ?
C4 C149 1.376(15) . ?
O29 C192 1.283(11) . ?
O15 C116 1.291(11) . ?
C6 H6 0.9500 . ?
C6 C34 1.404(13) . ?
C6 C98 1.400(12) . ?
O31 C182 1.292(11) . ?
O2 C40 1.280(10) . ?
O33 C154 1.247(10) . ?
O17 C118 1.282(9) . ?
C8 H8 0.9500 . ?
C8 C38 1.400(11) . ?
C8 C124 1.386(11) . ?
O9 C74 1.287(9) . ?
O19 C36 1.268(11) . ?
C10 H10 0.9500 . ?
C10 C64 1.365(12) . ?
C10 C243 1.400(11) . ?
C12 H12 0.9500 . ?
C12 C60 1.391(15) . ?
C12 C82 1.363(15) . ?
C14 H14 0.9500 . ?
C14 N8 1.347(13) . ?
C14 C3 1.367(14) . ?
C16 H16 0.9500 . ?
C16 C152 1.388(11) . ?
C16 C168 1.379(10) . ?
C18 H18 0.9500 . ?
C18 C106 1.390(11) . ?
C18 C241 1.405(14) . ?
C20 C248 1.378(12) . ?
C20 C302 1.410(12) . ?
C20 C312 1.549(12) . ?
C22 H22 0.9500 . ?
C22 C148 1.390(13) . ?
C22 C244 1.338(14) . ?
C24 C220 1.407(13) . ?
C24 C85 1.540(11) . ?
C24 C125 1.378(13) . ?
C26 N15 1.378(13) . ?
C26 C103 1.463(14) . ?
C26 C141 1.389(14) . ?
C28 H28 0.9500 . ?
C28 C68 1.399(13) . ?
C28 C57 1.359(12) . ?
C30 H30 0.9500 . ?
C30 C70 1.384(12) . ?
C30 C164 1.388(13) . ?
C32 H32A 0.9800 . ?
C32 H32B 0.9800 . ?
C32 H32C 0.9800 . ?
C32 C85 1.509(15) . ?
C34 H34 0.9500 . ?
C34 C166 1.379(13) . ?
C36 O41 1.274(11) . ?
C38 C54 1.396(11) . ?
C38 C74 1.467(11) . ?
C40 C185 1.478(11) . ?
C42 H42 0.9500 . ?
C42 C90 1.387(13) . ?
C42 C167 1.392(14) . ?
C44 C48 1.495(12) . ?
C44 O86 1.250(10) . ?
C46 C72 1.382(12) . ?
C46 C184 1.491(10) . ?
C46 C228 1.389(11) . ?
C48 C144 1.408(13) . ?
C48 C165 1.377(12) . ?
C50 H50 0.9500 . ?
C50 C104 1.377(15) . ?
C50 C139 1.403(13) . ?
C52 H52 0.9500 . ?
C52 C58 1.403(11) . ?
C52 C178 1.384(11) . ?
C54 H54 0.9500 . ?
C54 C200 1.388(11) . ?
O56 C184 1.275(9) . ?
N8 C245 1.359(12) . ?
C58 H58 0.9500 . ?
C58 C156 1.377(11) . ?
C60 C273 1.393(16) . ?
C60 C281 1.552(16) . ?
C62 H62 0.9500 . ?
C62 C78 1.351(14) . ?
C62 C263 1.392(16) . ?
N10 C180 1.378(11) . ?
N10 C79 1.333(12) . ?
C64 C250 1.378(12) . ?
C64 C5 1.508(11) . ?
C66 C310 1.472(13) . ?
C66 C267 1.391(11) . ?
C68 C216 1.508(13) . ?
C68 C161 1.399(15) . ?
C70 H70 0.9500 . ?
C70 C272 1.398(11) . ?
C72 H72 0.9500 . ?
C72 C220 1.389(11) . ?
C74 O23 1.255(9) . ?
C76 H76 0.9500 . ?
C76 C148 1.383(13) . ?
C76 C87 1.374(15) . ?
C78 H78 0.9500 . ?
C78 C138 1.414(12) . ?
O21 C192 1.245(10) . ?
C80 H80 0.9500 . ?
C80 C98 1.388(12) . ?
C80 C140 1.373(12) . ?
C82 H82 0.9500 . ?
C82 C172 1.399(13) . ?
C84 H84 0.9500 . ?
C84 C132 1.352(15) . ?
C84 C97 1.379(14) . ?
C88 C164 1.525(12) . ?
C88 C236 1.508(16) . ?
C88 C211 1.580(18) . ?
C88 C307 1.445(16) . ?
C90 H90 0.9500 . ?
C90 C142 1.364(13) . ?
C92 C152 1.511(10) . ?
O43 C163 1.269(10) . ?
C94 C104 1.404(17) . ?
C94 C175 1.546(16) . ?
C94 C227 1.369(16) . ?
O11 C5 1.251(10) . ?
N14 C212 1.327(11) . ?
N14 C310 1.345(11) . ?
C96 C173 1.392(13) . ?
C96 C245 1.466(14) . ?
O45 C291 1.274(9) . ?
N15 C37 1.295(13) . ?
C98 C118 1.453(12) . ?
C100 H10D 0.9800 . ?
C100 H10E 0.9800 . ?
C100 H10F 0.9800 . ?
C100 C174 1.539(15) . ?
C102 H10A 0.9800 . ?
C102 H10B 0.9800 . ?
C102 H10C 0.9800 . ?
C102 C287 1.535(15) . ?
C104 H104 0.9500 . ?
C106 H106 0.9500 . ?
C106 C280 1.379(11) . ?
C108 O126 1.237(10) . ?
C108 C170 1.501(11) . ?
C110 H11A 0.9800 . ?
C110 H11B 0.9800 . ?
C110 H11C 0.9800 . ?
C110 C198 1.534(13) . ?
C112 H11D 0.9800 . ?
C112 H11E 0.9800 . ?
C112 H11F 0.9800 . ?
C112 C226 1.517(17) . ?
C114 H11G 0.9800 . ?
C114 H11H 0.9800 . ?
C114 H11I 0.9800 . ?
C114 C23 1.523(15) . ?
C116 C234 1.457(13) . ?
C120 H12A 0.9800 . ?
C120 H12B 0.9800 . ?
C120 H12C 0.9800 . ?
C120 C27 1.513(16) . ?
C122 H12D 0.9800 . ?
C122 H12E 0.9800 . ?
C122 H12F 0.9800 . ?
C122 C15 1.509(15) . ?
C124 H124 0.9500 . ?
C124 C109 1.375(12) . ?
C128 H12G 0.9800 . ?
C128 H12H 0.9800 . ?
C128 H12I 0.9800 . ?
C128 C204 1.538(15) . ?
C130 H130 0.9500 . ?
C130 C144 1.378(13) . ?
C130 C208 1.393(14) . ?
C132 H132 0.9500 . ?
C132 C180 1.383(13) . ?
C136 C156 1.485(10) . ?
C138 C159 1.385(13) . ?
C138 C291 1.470(12) . ?
C140 H140 0.9500 . ?
C140 C166 1.404(11) . ?
C142 C192 1.499(11) . ?
C142 C169 1.392(13) . ?
C144 H144 0.9500 . ?
C146 H146 0.9500 . ?
C146 C223 1.398(12) . ?
C148 C163 1.487(12) . ?
C150 H15D 0.9800 . ?
C150 H15E 0.9800 . ?
C150 H15F 0.9800 . ?
C150 C232 1.540(15) . ?
C152 C115 1.404(11) . ?
C154 C280 1.513(10) . ?
C156 C225 1.409(10) . ?
C158 H158 0.9500 . ?
C158 C250 1.375(13) . ?
C158 C95 1.398(14) . ?
C160 C244 1.397(15) . ?
C160 C87 1.379(16) . ?
C160 C201 1.500(16) . ?
C162 H162 0.9500 . ?
C162 C93 1.371(14) . ?
C162 C107 1.397(12) . ?
C164 C41 1.405(12) . ?
C166 C191 1.538(12) . ?
C168 H168 0.9500 . ?
C168 C294 1.401(11) . ?
C170 C286 1.387(11) . ?
C170 C147 1.382(11) . ?
C172 C195 1.361(12) . ?
C174 C230 1.520(13) . ?
C174 C252 1.519(13) . ?
C174 C39 1.553(14) . ?
C176 H176 0.9500 . ?
C176 C214 1.396(11) . ?
C178 C198 1.540(10) . ?
C178 C298 1.408(11) . ?
C180 C107 1.477(14) . ?
C182 C21 1.494(11) . ?
C186 H186 0.9500 . ?
C186 C276 1.378(15) . ?
C186 C282 1.376(12) . ?
C188 H18A 0.9800 . ?
C188 H18B 0.9800 . ?
C188 H18C 0.9800 . ?
C188 C216 1.540(15) . ?
O47 C157 1.286(10) . ?
C194 H194 0.9500 . ?
C194 C177 1.369(14) . ?
C194 C77 1.403(18) . ?
C196 H196 0.9500 . ?
C196 C161 1.399(13) . ?
C196 C185 1.408(12) . ?
C198 C284 1.520(13) . ?
C198 C81 1.540(12) . ?
C200 H200 0.9500 . ?
C200 C109 1.403(12) . ?
C202 H20F 0.9800 . ?
C202 H20G 0.9800 . ?
C202 H20H 0.9800 . ?
C202 C274 1.528(13) . ?
C204 C270 1.534(15) . ?
C204 C167 1.541(12) . ?
C204 C257 1.501(16) . ?
C206 H20A 0.9900 . ?
C206 H20B 0.9900 . ?
C206 C171 1.586(14) . ?
C206 C277 1.564(15) . ?
C208 C235 1.375(14) . ?
C208 C15 1.566(13) . ?
C210 H21A 0.9800 . ?
C210 H21B 0.9800 . ?
C210 H21C 0.9800 . ?
C210 C216 1.539(17) . ?
C212 H212 0.9500 . ?
C212 C268 1.376(13) . ?
C214 C285 1.484(14) . ?
C214 C293 1.389(13) . ?
C216 C71 1.578(16) . ?
C218 H21G 0.9800 . ?
C218 H21H 0.9800 . ?
C218 H21I 0.9800 . ?
C218 C312 1.536(13) . ?
C220 H220 0.9500 . ?
C222 H222 0.9500 . ?
C222 C227 1.361(14) . ?
C222 C139 1.401(14) . ?
C224 H224 0.9500 . ?
C224 C272 1.372(12) . ?
C224 C41 1.387(12) . ?
C226 C241 1.544(11) . ?
C226 C259 1.579(15) . ?
C226 C295 1.488(14) . ?
C228 H228 0.9500 . ?
C228 C125 1.381(11) . ?
C230 C258 1.408(12) . ?
C230 C2 1.401(13) . ?
C232 C209 1.542(14) . ?
C232 C109 1.542(11) . ?
C232 C255 1.525(16) . ?
C234 C137 1.366(13) . ?
C234 C299 1.407(13) . ?
C236 H23A 0.9800 . ?
C236 H23B 0.9800 . ?
C236 H23C 0.9800 . ?
C238 C262 1.473(18) . ?
C238 C43 1.461(19) . ?
C238 C65 1.62(2) . ?
C238 C263 1.512(15) . ?
C240 H24A 0.9800 . ?
C240 H24B 0.9800 . ?
C240 H24C 0.9800 . ?
C240 C312 1.521(14) . ?
C242 C171 1.491(13) . ?
C242 C93 1.432(13) . ?
C242 C271 1.395(11) . ?
C244 H244 0.9500 . ?
C246 H246 0.9500 . ?
C246 C245 1.378(14) . ?
C246 C247 1.356(18) . ?
C248 H248 0.9500 . ?
C248 C91 1.387(12) . ?
C250 H250 0.9500 . ?
C252 H25J 0.9800 . ?
C252 H25K 0.9800 . ?
C252 H25L 0.9800 . ?
C258 H258 0.9500 . ?
C258 C286 1.364(12) . ?
C260 H26M 0.9800 . ?
C260 H26N 0.9800 . ?
C260 H26O 0.9800 . ?
C260 C274 1.551(12) . ?
C262 H26P 0.9800 . ?
C262 H26Q 0.9800 . ?
C262 H26R 0.9800 . ?
C264 H26A 0.9800 . ?
C264 H26B 0.9800 . ?
C264 H26C 0.9800 . ?
C264 C287 1.539(16) . ?
C266 C229 1.582(14) . ?
C266 C251 1.506(16) . ?
C266 C17 1.590(12) . ?
C266 C279 1.522(15) . ?
C268 H268 0.9500 . ?
C268 C33 1.381(14) . ?
C270 H27A 0.9800 . ?
C270 H27B 0.9800 . ?
C270 H27C 0.9800 . ?
C272 C157 1.475(12) . ?
C274 C294 1.535(10) . ?
C274 C121 1.540(13) . ?
C276 C13 1.534(13) . ?
C276 C303 1.380(15) . ?
C278 H27G 0.9900 . ?
C278 H27H 0.9900 . ?
C278 C293 1.519(12) . ?
C278 C155 1.476(16) . ?
C280 C207 1.384(12) . ?
C282 H282 0.9500 . ?
C282 C21 1.376(13) . ?
C284 H28I 0.9800 . ?
C284 H28J 0.9800 . ?
C284 H28K 0.9800 . ?
C286 H286 0.9500 . ?
C288 H28A 0.9800 . ?
C288 H28B 0.9800 . ?
C288 H28C 0.9800 . ?
C288 C13 1.514(17) . ?
C290 H290 0.9500 . ?
C290 C207 1.416(11) . ?
C290 C241 1.365(13) . ?
C292 C308 1.524(10) . ?
C292 C91 1.379(11) . ?
C292 C63 1.395(11) . ?
C294 C7 1.403(11) . ?
C296 H29A 0.9800 . ?
C296 H29B 0.9800 . ?
C296 H29C 0.9800 . ?
C296 C199 1.545(17) . ?
C298 H298 0.9500 . ?
C298 C225 1.381(11) . ?
C300 H300 0.9500 . ?
C300 C55 1.418(15) . ?
C300 C299 1.366(15) . ?
C302 H302 0.9500 . ?
C302 C63 1.382(12) . ?
C304 H30F 0.9800 . ?
C304 H30G 0.9800 . ?
C304 H30H 0.9800 . ?
C304 C85 1.491(16) . ?
C306 C223 1.403(12) . ?
C306 C129 1.522(12) . ?
C306 C267 1.370(13) . ?
C310 C231 1.401(13) . ?
C312 C113 1.531(15) . ?
C39 H39A 0.9800 . ?
C39 H39B 0.9800 . ?
C39 H39C 0.9800 . ?
C79 H79 0.9500 . ?
C79 C97 1.402(13) . ?
C159 H159 0.9500 . ?
C159 C297 1.410(14) . ?
C161 H161 0.9500 . ?
C81 H81A 0.9800 . ?
C81 H81B 0.9800 . ?
C81 H81C 0.9800 . ?
C41 H41 0.9500 . ?
C165 H165 0.9500 . ?
C165 C235 1.402(13) . ?
C83 C99 1.365(14) . ?
C83 C123 1.400(12) . ?
C83 C73 1.508(12) . ?
C167 C197 1.399(13) . ?
C21 C131 1.385(13) . ?
C169 H169 0.9500 . ?
C169 C197 1.415(12) . ?
C85 C19 1.530(15) . ?
C171 H171 1.0000 . ?
C171 C287 1.601(14) . ?
C43 H43A 0.9800 . ?
C43 H43B 0.9800 . ?
C43 H43C 0.9800 . ?
C173 H173 0.9500 . ?
C173 C293 1.416(15) . ?
C87 H87 0.9500 . ?
C175 C187 1.47(2) . ?
C175 C265 1.53(2) . ?
C175 C143 1.60(2) . ?
C11 H11J 0.9800 . ?
C11 H11K 0.9800 . ?
C11 H11L 0.9800 . ?
C11 C23 1.522(16) . ?
C177 H177 0.9500 . ?
C45 H45A 0.9900 . ?
C45 H45B 0.9900 . ?
C45 C285 1.562(16) . ?
C45 C155 1.590(16) . ?
C91 H91 0.9500 . ?
C183 C139 1.485(12) . ?
C23 C285 1.595(13) . ?
C23 C155 1.555(16) . ?
C185 C57 1.400(13) . ?
C93 C309 1.525(12) . ?
C187 H18D 0.9800 . ?
C187 H18E 0.9800 . ?
C187 H18F 0.9800 . ?
C47 H47A 0.9800 . ?
C47 H47B 0.9800 . ?
C47 H47C 0.9800 . ?
C47 C191 1.533(13) . ?
C95 C27 1.531(13) . ?
C95 C243 1.414(12) . ?
C191 C215 1.536(14) . ?
C191 C275 1.518(15) . ?
C3 H3 0.9500 . ?
C3 C247 1.395(18) . ?
C97 H97 0.9500 . ?
C195 H195 0.9500 . ?
C195 C273 1.401(14) . ?
N11 C103 1.330(11) . ?
N11 C221 1.334(12) . ?
C197 H197 0.9500 . ?
C99 H99 0.9500 . ?
C99 C103 1.412(13) . ?
C199 C53 1.549(17) . ?
C199 C55 1.532(15) . ?
C199 C135 1.521(18) . ?
C25 H25A 0.9800 . ?
C25 H25B 0.9800 . ?
C25 H25C 0.9800 . ?
C25 C13 1.542(18) . ?
C201 C31 1.57(2) . ?
C201 C261 1.53(2) . ?
C201 C269 1.58(2) . ?
C101 H10G 0.9800 . ?
C101 H10H 0.9800 . ?
C101 H10I 0.9800 . ?
C101 C281 1.528(19) . ?
C203 H20C 0.9800 . ?
C203 H20D 0.9800 . ?
C203 H20E 0.9800 . ?
C203 C145 1.59(3) . ?
C207 H207 0.9500 . ?
C13 C153 1.542(18) . ?
C209 H20I 0.9800 . ?
C209 H20J 0.9800 . ?
C209 H20K 0.9800 . ?
C211 H21D 0.9800 . ?
C211 H21E 0.9800 . ?
C211 H21F 0.9800 . ?
C53 H53A 0.9800 . ?
C53 H53B 0.9800 . ?
C53 H53C 0.9800 . ?
C213 H213 1.0000 . ?
C213 C123 1.499(13) . ?
C213 C9 1.598(13) . ?
C213 C305 1.549(13) . ?
C107 N3 1.358(12) . ?
C215 H21J 0.9800 . ?
C215 H21K 0.9800 . ?
C215 H21L 0.9800 . ?
C27 C133 1.532(15) . ?
C27 C283 1.537(17) . ?
C217 H217 0.9500 . ?
C217 C55 1.369(14) . ?
C217 C137 1.393(13) . ?
C219 H219 0.9500 . ?
C219 C249 1.423(19) . ?
C219 C37 1.396(14) . ?
C221 H221 0.9500 . ?
C221 C123 1.395(12) . ?
C223 C17 1.458(13) . ?
C7 H7 0.9500 . ?
C7 C115 1.362(11) . ?
C225 H225 0.9500 . ?
C113 H11M 0.9800 . ?
C113 H11N 0.9800 . ?
C113 H11O 0.9800 . ?
C227 H227 0.9500 . ?
C57 H57 0.9500 . ?
C229 H229 1.0000 . ?
C229 C129 1.489(14) . ?
C229 C289 1.555(15) . ?
C115 H115 0.9500 . ?
C231 H231 0.9500 . ?
C231 C33 1.385(14) . ?
C29 H29D 0.9800 . ?
C29 H29E 0.9800 . ?
C29 H29F 0.9800 . ?
C29 C145 1.53(2) . ?
C235 H235 0.9500 . ?
C15 C61 1.567(18) . ?
C15 C67 1.474(17) . ?
C121 H12L 0.9800 . ?
C121 H12M 0.9800 . ?
C121 H12N 0.9800 . ?
C243 H243 0.9500 . ?
C61 H61A 0.9800 . ?
C61 H61B 0.9800 . ?
C61 H61C 0.9800 . ?
C247 H247 0.9500 . ?
C31 H31A 0.9800 . ?
C31 H31B 0.9800 . ?
C31 H31C 0.9800 . ?
C249 H249 0.9500 . ?
C249 C141 1.379(19) . ?
C125 H125 0.9500 . ?
C251 H25D 0.9800 . ?
C251 H25E 0.9800 . ?
C251 H25F 0.9800 . ?
C63 H63 0.9500 . ?
C253 H25M 0.9800 . ?
C253 H25N 0.9800 . ?
C253 H25O 0.9800 . ?
C253 C9 1.557(16) . ?
C127 H12O 0.9800 . ?
C127 H12P 0.9800 . ?
C127 H12Q 0.9800 . ?
C127 C281 1.50(2) . ?
C255 H25P 0.9800 . ?
C255 H25Q 0.9800 . ?
C255 H25R 0.9800 . ?
C2 H2 0.9500 . ?
C2 C147 1.369(13) . ?
C257 H25G 0.9800 . ?
C257 H25H 0.9800 . ?
C257 H25I 0.9800 . ?
C129 H12J 0.9900 . ?
C129 H12K 0.9900 . ?
C259 H25S 0.9800 . ?
C259 H25T 0.9800 . ?
C259 H25U 0.9800 . ?
C65 H65A 0.9800 . ?
C65 H65B 0.9800 . ?
C65 H65C 0.9800 . ?
C261 H26D 0.9800 . ?
C261 H26E 0.9800 . ?
C261 H26F 0.9800 . ?
C131 H131 0.9500 . ?
C131 C303 1.387(13) . ?
C263 C297 1.409(16) . ?
C33 H33 0.9500 . ?
C265 H26G 0.9800 . ?
C265 H26H 0.9800 . ?
C265 H26I 0.9800 . ?
C133 H13A 0.9800 . ?
C133 H13B 0.9800 . ?
C133 H13C 0.9800 . ?
C267 H267 0.9500 . ?
C67 H67A 0.9800 . ?
C67 H67B 0.9800 . ?
C67 H67C 0.9800 . ?
N3 C271 1.318(12) . ?
C269 H26J 0.9800 . ?
C269 H26K 0.9800 . ?
C269 H26L 0.9800 . ?
C135 H13D 0.9800 . ?
C135 H13E 0.9800 . ?
C135 H13F 0.9800 . ?
C271 H271 0.9500 . ?
C17 H17 1.0000 . ?
C17 C289 1.563(15) . ?
C273 H273 0.9500 . ?
C137 H137 0.9500 . ?
C275 H27I 0.9800 . ?
C275 H27J 0.9800 . ?
C275 H27K 0.9800 . ?
C277 H277 1.0000 . ?
C277 C287 1.553(14) . ?
C277 C309 1.498(15) . ?
C279 H27D 0.9800 . ?
C279 H27E 0.9800 . ?
C279 H27F 0.9800 . ?
C281 C313 1.513(17) . ?
C141 H141 0.9500 . ?
C283 H28D 0.9800 . ?
C283 H28E 0.9800 . ?
C283 H28F 0.9800 . ?
C71 H71A 0.9800 . ?
C71 H71B 0.9800 . ?
C71 H71C 0.9800 . ?
C285 H285 1.0000 . ?
C143 H14A 0.9800 . ?
C143 H14B 0.9800 . ?
C143 H14C 0.9800 . ?
C9 C75 1.510(16) . ?
C9 C301 1.571(14) . ?
C289 H28G 0.9900 . ?
C289 H28H 0.9900 . ?
C145 C77 1.532(16) . ?
C145 C311 1.53(2) . ?
C73 H73A 0.9900 . ?
C73 H73B 0.9900 . ?
C73 C301 1.502(15) . ?
C147 H147 0.9500 . ?
C295 H29G 0.9800 . ?
C295 H29H 0.9800 . ?
C295 H29I 0.9800 . ?
C37 H37 0.9500 . ?
C297 H297 0.9500 . ?
C149 H149 0.9500 . ?
C149 C151 1.380(15) . ?
C299 H299 0.9500 . ?
C75 H75A 0.9800 . ?
C75 H75B 0.9800 . ?
C75 H75C 0.9800 . ?
C301 H301 1.0000 . ?
C301 C305 1.558(14) . ?
C151 H151 0.9500 . ?
C151 C77 1.375(18) . ?
C303 H303 0.9500 . ?
C19 H19A 0.9800 . ?
C19 H19B 0.9800 . ?
C19 H19C 0.9800 . ?
C305 H30I 0.9900 . ?
C305 H30J 0.9900 . ?
C153 H15A 0.9800 . ?
C153 H15B 0.9800 . ?
C153 H15C 0.9800 . ?
C307 H30A 0.9800 . ?
C307 H30B 0.9800 . ?
C307 H30C 0.9800 . ?
C309 H30D 0.9900 . ?
C309 H30E 0.9900 . ?
C155 H155 1.0000 . ?
C311 H31D 0.9800 . ?
C311 H31E 0.9800 . ?
C311 H31F 0.9800 . ?
C313 H31G 0.9800 . ?
C313 H31H 0.9800 . ?
C313 H31I 0.9800 . ?

loop_
_geom_torsion_atom_site_label_1
_geom_torsion_atom_site_label_2
_geom_torsion_atom_site_label_3
_geom_torsion_atom_site_label_4
_geom_torsion
_geom_torsion_site_symmetry_1
_geom_torsion_site_symmetry_2
_geom_torsion_site_symmetry_3
_geom_torsion_site_symmetry_4
_geom_torsion_publ_flag
Eu1 Ti6 O35 Ti2 -54.8(5) . . . . ?
Eu1 Ti6 O37 Ti8 143.3(5) . . . . ?
Eu1 Ti6 O3 Eu3 105.8(2) . . . . ?
Eu1 Ti6 O3 Ti8 -34.3(2) . . . . ?
Eu1 Ti8 O13 Ti7 59.7(5) . . . . ?
Eu1 Ti8 O37 Ti6 -143.4(4) . . . . ?
Eu1 Ti2 O48 Eu3 -106.2(3) . . . . ?
Eu1 Ti2 O48 Ti7 35.9(2) . . . . ?
Eu1 Ti2 O35 Ti6 54.6(5) . . . . ?
Eu1 Ti7 O48 Eu3 105.3(3) . . . . ?
Eu1 Ti7 O48 Ti2 -36.6(2) . . . . ?
Eu1 Ti7 O13 Ti8 -59.3(5) . . . . ?
Eu1 O18 C116 O15 10.3(13) . . . . ?
Eu1 O18 C116 C234 -167.3(6) . . . . ?
Eu1 N1 C66 C310 18.0(10) . . . . ?
Eu1 N1 C66 C267 -159.1(6) . . . . ?
Eu1 N1 C146 C223 158.8(7) . . . . ?
Eu1 O36 C157 O47 15.4(17) . . . . ?
Eu1 O36 C157 C272 -163.0(8) . . . . ?
Eu1 O21 C192 O29 35.5(14) . . . . ?
Eu1 O21 C192 C142 -143.3(7) . . . . ?
Eu1 O11 C5 O44 1.8(13) . . . . ?
Eu1 O11 C5 C64 -179.9(5) . . . . ?
Eu1 N14 C212 C268 177.8(7) . . . . ?
Eu1 N14 C310 C66 -0.8(10) . . . . ?
Eu1 N14 C310 C231 -178.8(6) . . . . ?
Eu4 Ti1 O32 Ti4 142.5(4) . . . . ?
Eu4 Ti1 O7 Ti5 -57.7(5) . . . . ?
Eu4 Ti1 O39 Eu2 102.8(2) . . . . ?
Eu4 Ti1 O39 Ti4 -34.5(2) . . . . ?
Eu4 Ti4 O22 Ti3 58.1(5) . . . . ?
Eu4 Ti4 O32 Ti1 -142.7(4) . . . . ?
Eu4 Ti5 O46 Eu2 -105.3(2) . . . . ?
Eu4 Ti5 O46 Ti3 36.9(2) . . . . ?
Eu4 Ti5 O7 Ti1 57.2(5) . . . . ?
Eu4 Ti3 O22 Ti4 -57.7(5) . . . . ?
Eu4 Ti3 O46 Eu2 105.4(3) . . . . ?
Eu4 Ti3 O46 Ti5 -36.7(2) . . . . ?
Eu4 O25 C92 O40 9.4(12) . . . . ?
Eu4 O25 C92 C152 -167.6(5) . . . . ?
Eu4 O33 C154 O10 -9.5(17) . . . . ?
Eu4 O33 C154 C280 168.6(7) . . . . ?
Eu4 N15 C37 C219 169.1(10) . . . . ?
Eu4 N11 C103 C26 -14.5(10) . . . . ?
Eu4 N11 C103 C99 166.6(6) . . . . ?
Eu4 N11 C221 C123 -167.2(6) . . . . ?
Eu2 Ti1 O32 Eu4 -105.5(3) . . . . ?
Eu2 Ti1 O32 Ti4 37.0(2) . . . . ?
Eu2 Ti1 O7 Ti5 58.1(5) . . . . ?
Eu2 Ti1 O39 Ti4 -137.3(4) . . . . ?
Eu2 Ti4 O22 Ti3 -57.4(5) . . . . ?
Eu2 Ti4 O32 Eu4 105.8(2) . . . . ?
Eu2 Ti4 O32 Ti1 -36.9(2) . . . . ?
Eu2 Ti5 O46 Ti3 142.1(4) . . . . ?
Eu2 Ti5 O7 Ti1 -58.2(5) . . . . ?
Eu2 Ti3 O22 Ti4 57.8(5) . . . . ?
Eu2 Ti3 O46 Ti5 -142.1(4) . . . . ?
Eu2 O14 C308 O24 36.0(13) . . . . ?
Eu2 O14 C308 C292 -142.7(6) . . . . ?
Eu2 O20 C291 O45 -1.7(11) . . . . ?
Eu2 O20 C291 C138 174.8(5) . . . . ?
Eu2 O34 C136 O28 -14.0(12) . . . . ?
Eu2 O34 C136 C156 165.9(5) . . . . ?
Eu2 N4 C96 C173 -159.4(7) . . . . ?
Eu2 N4 C96 C245 20.2(10) . . . . ?
Eu2 N4 C176 C214 157.9(7) . . . . ?
Eu2 O49 C184 C46 -165.5(7) . . . . ?
Eu2 O49 C184 O56 14.2(16) . . . . ?
Eu2 N8 C245 C96 -7.1(11) . . . . ?
Eu2 N8 C245 C246 172.7(9) . . . . ?
Eu3 Ti6 O35 Ti2 61.4(5) . . . . ?
Eu3 Ti6 O37 Eu1 -106.4(3) . . . . ?
Eu3 Ti6 O37 Ti8 36.9(2) . . . . ?
Eu3 Ti6 O3 Ti8 -140.1(4) . . . . ?
Eu3 Ti8 O13 Ti7 -56.5(5) . . . . ?
Eu3 Ti8 O37 Eu1 107.4(3) . . . . ?
Eu3 Ti8 O37 Ti6 -36.1(2) . . . . ?
Eu3 Ti2 O48 Ti7 142.1(5) . . . . ?
Eu3 Ti2 O35 Ti6 -61.4(5) . . . . ?
Eu3 Ti7 O48 Ti2 -141.9(5) . . . . ?
Eu3 Ti7 O13 Ti8 56.8(5) . . . . ?
Eu3 O26 C40 O2 1.9(13) . . . . ?
Eu3 O26 C40 C185 -178.7(5) . . . . ?
Eu3 O38 C182 O31 -32.9(14) . . . . ?
Eu3 O38 C182 C21 147.2(7) . . . . ?
Eu3 N10 C180 C132 179.9(7) . . . . ?
Eu3 N10 C180 C107 -0.5(11) . . . . ?
Eu3 N10 C79 C97 -175.8(7) . . . . ?
Eu3 O43 C163 O27 -9.4(13) . . . . ?
Eu3 O43 C163 C148 168.4(6) . . . . ?
Eu3 N3 C271 C242 -168.7(7) . . . . ?
Ti1 Ti4 O22 Ti3 0.2(5) . . . . ?
Ti1 Ti4 O32 Eu4 142.7(4) . . . . ?
Ti1 O4 C1 O5 -47.4(12) . . . . ?
Ti1 O4 C1 C172 134.0(6) . . . . ?
Ti1 O12 C108 O126 10.3(11) . . . . ?
Ti1 O12 C108 C170 -167.9(5) . . . . ?
Ti1 O56 C184 O49 -25.5(10) . . . . ?
Ti1 O56 C184 C46 154.2(5) . . . . ?
Ti4 Ti1 O32 Eu4 -142.5(4) . . . . ?
Ti4 Ti1 O7 Ti5 0.5(5) . . . . ?
Ti4 Ti1 O39 Eu2 137.3(4) . . . . ?
Ti4 O24 C308 O14 1.5(11) . . . . ?
Ti4 O24 C308 C292 -179.8(5) . . . . ?
Ti4 O40 C92 O25 28.2(13) . . . . ?
Ti4 O40 C92 C152 -154.7(5) . . . . ?
Ti6 Ti8 O13 Ti7 0.6(6) . . . . ?
Ti6 Ti8 O37 Eu1 143.4(4) . . . . ?
Ti6 O15 C116 O18 -47.2(12) . . . . ?
Ti6 O15 C116 C234 130.5(7) . . . . ?
Ti6 O31 C182 O38 3.4(12) . . . . ?
Ti6 O31 C182 C21 -176.7(5) . . . . ?
Ti6 O19 C36 C4 -168.6(6) . . . . ?
Ti6 O19 C36 O41 11.6(14) . . . . ?
Ti8 Ti6 O35 Ti2 2.9(6) . . . . ?
Ti8 Ti6 O37 Eu1 -143.3(5) . . . . ?
Ti8 Ti6 O3 Eu3 140.1(4) . . . . ?
Ti8 O8 C44 C48 -154.6(6) . . . . ?
Ti8 O8 C44 O86 26.4(12) . . . . ?
Ti8 O44 C5 C64 -140.4(6) . . . . ?
Ti8 O44 C5 O11 37.8(13) . . . . ?
Ti2 Ti7 O48 Eu3 141.9(5) . . . . ?
Ti2 Ti7 O13 Ti8 -1.2(6) . . . . ?
Ti2 O30 C183 O42 7.8(13) . . . . ?
Ti2 O30 C183 C139 -168.9(6) . . . . ?
Ti2 O2 C40 O26 -38.5(12) . . . . ?
Ti2 O2 C40 C185 142.0(6) . . . . ?
Ti2 O47 C157 O36 -25.1(10) . . . . ?
Ti2 O47 C157 C272 153.3(5) . . . . ?
Ti5 Ti3 O22 Ti4 -0.5(5) . . . . ?
Ti5 Ti3 O46 Eu2 142.1(4) . . . . ?
Ti5 O6 C118 O17 15.1(11) . . . . ?
Ti5 O6 C118 C98 -166.6(5) . . . . ?
Ti5 O28 C136 O34 -20.5(13) . . . . ?
Ti5 O28 C136 C156 159.7(6) . . . . ?
Ti5 O9 C74 C38 -177.6(5) . . . . ?
Ti5 O9 C74 O23 1.9(11) . . . . ?
Ti3 Ti5 O46 Eu2 -142.1(4) . . . . ?
Ti3 Ti5 O7 Ti1 -0.8(5) . . . . ?
Ti3 O10 C154 O33 24.3(11) . . . . ?
Ti3 O10 C154 C280 -153.8(5) . . . . ?
Ti3 O17 C118 O6 -14.5(11) . . . . ?
Ti3 O17 C118 C98 167.2(5) . . . . ?
Ti3 O45 C291 O20 44.3(11) . . . . ?
Ti3 O45 C291 C138 -132.2(6) . . . . ?
Ti7 Ti2 O48 Eu3 -142.1(5) . . . . ?
Ti7 Ti2 O35 Ti6 -3.4(6) . . . . ?
Ti7 O42 C183 O30 -8.0(13) . . . . ?
Ti7 O42 C183 C139 168.7(6) . . . . ?
Ti7 O27 C163 O43 48.9(12) . . . . ?
Ti7 O27 C163 C148 -128.9(7) . . . . ?
Ti7 O29 C192 O21 -0.5(12) . . . . ?
Ti7 O29 C192 C142 178.3(5) . . . . ?
O1 Ti2 O48 Eu3 -131.0(3) . . . . ?
O1 Ti2 O48 Ti7 11.1(3) . . . . ?
O1 Ti2 O35 Ti6 38.8(6) . . . . ?
O1 Ti7 O48 Eu3 130.9(4) . . . . ?
O1 Ti7 O48 Ti2 -11.0(2) . . . . ?
O1 Ti7 O13 Ti8 -43.1(6) . . . . ?
O4 Ti1 O32 Eu4 57.3(3) . . . . ?
O4 Ti1 O32 Ti4 -160.2(3) . . . . ?
O4 Ti1 O7 Ti5 -128.5(5) . . . . ?
O4 Ti1 O39 Eu2 165.4(9) . . . . ?
O4 Ti1 O39 Ti4 28.1(11) . . . . ?
O4 C1 O5 Eu4 5.6(12) . . . . ?
O4 C1 C172 C82 -9.0(12) . . . . ?
O4 C1 C172 C195 174.1(8) . . . . ?
O6 Ti5 O46 Eu2 140.2(3) . . . . ?
O6 Ti5 O46 Ti3 -77.7(2) . . . . ?
O8 Ti8 O13 Ti7 -136.5(6) . . . . ?
O8 C44 C48 C144 175.1(8) . . . . ?
O8 C44 C48 C165 -3.2(13) . . . . ?
O8 C44 O86 Eu3 -10.4(18) . . . . ?
O10 Ti3 O22 Ti4 -139.0(5) . . . . ?
O10 C154 C280 C106 168.7(7) . . . . ?
O10 C154 C280 C207 -11.1(11) . . . . ?
O12 Ti1 O32 Eu4 139.1(3) . . . . ?
O12 Ti1 O32 Ti4 -78.3(2) . . . . ?
O12 Ti1 O7 Ti5 -174.3(10) . . . . ?
O12 Ti1 O39 Eu2 -144.6(3) . . . . ?
O12 Ti1 O39 Ti4 78.1(2) . . . . ?
O12 C108 O126 Ti4 -11.4(11) . . . . ?
O12 C108 C170 C286 14.7(11) . . . . ?
O12 C108 C170 C147 -162.9(8) . . . . ?
O16 Ti5 O46 Eu2 -130.9(3) . . . . ?
O16 Ti5 O46 Ti3 11.2(2) . . . . ?
O16 Ti5 O7 Ti1 40.8(5) . . . . ?
O16 Ti3 O22 Ti4 -42.3(5) . . . . ?
O16 Ti3 O46 Eu2 130.9(3) . . . . ?
O16 Ti3 O46 Ti5 -11.2(2) . . . . ?
O18 C116 C234 C137 -19.7(13) . . . . ?
O18 C116 C234 C299 156.2(9) . . . . ?
O22 Ti4 O32 Eu4 33.8(3) . . . . ?
O22 Ti4 O32 Ti1 -109.0(2) . . . . ?
O22 Ti3 O46 Eu2 33.4(3) . . . . ?
O22 Ti3 O46 Ti5 -108.7(3) . . . . ?
N1 C66 C310 N14 -11.1(11) . . . . ?
N1 C66 C310 C231 166.9(8) . . . . ?
N1 C66 C267 C306 0.0(13) . . . . ?
N1 C146 C223 C306 1.5(13) . . . . ?
N1 C146 C223 C17 -172.8(8) . . . . ?
O24 Ti4 O22 Ti3 -135.7(5) . . . . ?
O24 Ti4 O32 Eu4 -167.1(11) . . . . ?
O24 Ti4 O32 Ti1 50.1(13) . . . . ?
O26 C40 C185 C196 171.8(8) . . . . ?
O26 C40 C185 C57 -2.6(12) . . . . ?
O28 Ti5 O46 Eu2 59.5(3) . . . . ?
O28 Ti5 O46 Ti3 -158.4(3) . . . . ?
O28 Ti5 O7 Ti1 -130.6(5) . . . . ?
O28 C136 C156 C58 -16.5(12) . . . . ?
O28 C136 C156 C225 160.8(8) . . . . ?
O30 Ti2 O48 Eu3 139.5(3) . . . . ?
O30 Ti2 O48 Ti7 -78.4(3) . . . . ?
O30 Ti2 O35 Ti6 -176.4(11) . . . . ?
O30 C183 C139 C50 -166.8(9) . . . . ?
O30 C183 C139 C222 11.8(13) . . . . ?
O32 Ti1 O7 Ti5 -40.4(5) . . . . ?
O32 Ti1 O39 Eu2 126.1(3) . . . . ?
O32 Ti1 O39 Ti4 -11.2(2) . . . . ?
O32 Ti4 O22 Ti3 40.7(5) . . . . ?
C1 C172 C195 C273 175.0(9) . . . . ?
O34 C136 C156 C58 163.6(9) . . . . ?
O34 C136 C156 C225 -19.0(12) . . . . ?
O38 C182 C21 C282 -16.6(12) . . . . ?
O38 C182 C21 C131 164.0(8) . . . . ?
O40 Ti4 O22 Ti3 130.3(5) . . . . ?
O40 Ti4 O32 Eu4 -57.8(3) . . . . ?
O40 Ti4 O32 Ti1 159.5(3) . . . . ?
O40 C92 C152 C16 -157.8(8) . . . . ?
O40 C92 C152 C115 20.6(11) . . . . ?
O42 Ti7 O48 Eu3 -141.0(3) . . . . ?
O42 Ti7 O48 Ti2 77.1(3) . . . . ?
O42 Ti7 O13 Ti8 -177.3(11) . . . . ?
O42 C183 C139 C50 16.3(13) . . . . ?
O42 C183 C139 C222 -165.1(9) . . . . ?
O44 Ti8 O13 Ti7 130.7(6) . . . . ?
O44 Ti8 O37 Eu1 -57.7(3) . . . . ?
O44 Ti8 O37 Ti6 158.8(3) . . . . ?
N4 C96 C173 C293 1.7(14) . . . . ?
N4 C96 C245 N8 -8.8(13) . . . . ?
N4 C96 C245 C246 171.4(10) . . . . ?
N4 C176 C214 C285 -174.6(9) . . . . ?
N4 C176 C214 C293 0.8(13) . . . . ?
O46 Ti5 O7 Ti1 -40.9(5) . . . . ?
O46 Ti3 O22 Ti4 40.3(5) . . . . ?
O48 Ti2 O35 Ti6 -44.1(6) . . . . ?
O48 Ti7 O13 Ti8 39.9(6) . . . . ?
O25 C92 C152 C16 19.5(12) . . . . ?
O25 C92 C152 C115 -162.1(8) . . . . ?
O13 Ti8 O37 Eu1 34.6(4) . . . . ?
O13 Ti8 O37 Ti6 -108.9(3) . . . . ?
O13 Ti7 O48 Eu3 32.8(4) . . . . ?
O13 Ti7 O48 Ti2 -109.1(3) . . . . ?
O27 Ti7 O48 Eu3 -59.3(3) . . . . ?
O27 Ti7 O48 Ti2 158.8(3) . . . . ?
O27 Ti7 O13 Ti8 127.7(6) . . . . ?
C4 C36 O41 Ti8 167.3(6) . . . . ?
C4 C149 C151 C77 -0.9(19) . . . . ?
O7 Ti1 O32 Eu4 -33.5(3) . . . . ?
O7 Ti1 O32 Ti4 109.0(2) . . . . ?
O7 Ti1 O39 Eu2 29.3(3) . . . . ?
O7 Ti1 O39 Ti4 -107.9(2) . . . . ?
O7 Ti5 O46 Eu2 -33.2(3) . . . . ?
O7 Ti5 O46 Ti3 108.9(2) . . . . ?
O29 Ti7 O48 Eu3 -156.2(13) . . . . ?
O29 Ti7 O48 Ti2 61.9(16) . . . . ?
O29 Ti7 O13 Ti8 -138.6(6) . . . . ?
O15 Ti6 O35 Ti2 -126.2(6) . . . . ?
O15 Ti6 O37 Eu1 58.2(3) . . . . ?
O15 Ti6 O37 Ti8 -158.4(3) . . . . ?
O15 Ti6 O3 Eu3 171.2(8) . . . . ?
O15 Ti6 O3 Ti8 31.1(11) . . . . ?
O15 C116 C234 C137 162.5(8) . . . . ?
O15 C116 C234 C299 -21.6(12) . . . . ?
C6 C34 C166 C140 0.2(14) . . . . ?
C6 C34 C166 C191 175.3(9) . . . . ?
C6 C98 C118 O6 -17.3(12) . . . . ?
C6 C98 C118 O17 161.1(8) . . . . ?
O31 Ti6 O35 Ti2 139.9(6) . . . . ?
O31 Ti6 O37 Eu1 160.8(12) . . . . ?
O31 Ti6 O37 Ti8 -55.9(14) . . . . ?
O31 Ti6 O3 Eu3 -61.6(3) . . . . ?
O31 Ti6 O3 Ti8 158.4(2) . . . . ?
O31 C182 C21 C282 163.5(8) . . . . ?
O31 C182 C21 C131 -15.9(12) . . . . ?
O2 Ti2 O48 Eu3 58.7(3) . . . . ?
O2 Ti2 O48 Ti7 -159.3(3) . . . . ?
O2 Ti2 O35 Ti6 -132.6(6) . . . . ?
O2 C40 C185 C196 -8.8(12) . . . . ?
O2 C40 C185 C57 176.9(8) . . . . ?
O33 C154 C280 C106 -9.6(10) . . . . ?
O33 C154 C280 C207 170.6(7) . . . . ?
O17 Ti3 O22 Ti4 176.2(10) . . . . ?
O17 Ti3 O46 Eu2 -139.3(3) . . . . ?
O17 Ti3 O46 Ti5 78.7(2) . . . . ?
O35 Ti6 O37 Eu1 -34.4(4) . . . . ?
O35 Ti6 O37 Ti8 108.9(3) . . . . ?
O35 Ti6 O3 Eu3 31.1(3) . . . . ?
O35 Ti6 O3 Ti8 -109.0(3) . . . . ?
O35 Ti2 O48 Eu3 -32.9(3) . . . . ?
O35 Ti2 O48 Ti7 109.2(3) . . . . ?
C8 C38 C54 C200 -1.2(13) . . . . ?
C8 C38 C74 O9 165.7(7) . . . . ?
C8 C38 C74 O23 -13.8(11) . . . . ?
C8 C124 C109 C200 -1.9(14) . . . . ?
C8 C124 C109 C232 177.2(9) . . . . ?
O9 Ti5 O46 Eu2 169.1(10) . . . . ?
O9 Ti5 O46 Ti3 -48.8(12) . . . . ?
O9 Ti5 O7 Ti1 135.1(5) . . . . ?
O9 C74 O23 Eu4 -36.0(13) . . . . ?
O37 Ti6 O35 Ti2 -37.1(6) . . . . ?
O37 Ti6 O3 Eu3 128.9(3) . . . . ?
O37 Ti6 O3 Ti8 -11.2(2) . . . . ?
O37 Ti8 O13 Ti7 41.4(6) . . . . ?
O19 Ti6 O35 Ti2 179(88) . . . . ?
O19 Ti6 O37 Eu1 139.7(3) . . . . ?
O19 Ti6 O37 Ti8 -77.0(3) . . . . ?
O19 Ti6 O3 Eu3 -141.9(3) . . . . ?
O19 Ti6 O3 Ti8 78.0(3) . . . . ?
O19 C36 O41 Ti8 -13.0(14) . . . . ?
O39 Ti1 O32 Eu4 -131.2(3) . . . . ?
O39 Ti1 O32 Ti4 11.3(2) . . . . ?
O39 Ti1 O7 Ti5 42.3(5) . . . . ?
O39 Ti4 O22 Ti3 -41.0(5) . . . . ?
O39 Ti4 O32 Eu4 131.5(3) . . . . ?
O39 Ti4 O32 Ti1 -11.2(2) . . . . ?
C10 C64 C250 C158 -2.7(14) . . . . ?
C10 C64 C5 O44 -175.7(8) . . . . ?
C10 C64 C5 O11 5.8(12) . . . . ?
C12 C60 C273 C195 3.5(17) . . . . ?
C12 C60 C281 C101 175.8(11) . . . . ?
C12 C60 C281 C127 -65.1(15) . . . . ?
C12 C60 C281 C313 56.1(16) . . . . ?
C12 C82 C172 C1 -173.4(9) . . . . ?
C12 C82 C172 C195 3.4(15) . . . . ?
C14 N8 C245 C96 178.8(8) . . . . ?
C14 N8 C245 C246 -1.4(15) . . . . ?
C14 C3 C247 C246 2(2) . . . . ?
C16 C152 C115 C7 1.6(13) . . . . ?
C16 C168 C294 C274 -177.0(8) . . . . ?
C16 C168 C294 C7 3.6(13) . . . . ?
C18 C106 C280 C154 178.4(7) . . . . ?
C18 C106 C280 C207 -1.8(12) . . . . ?
O5 C1 C172 C82 172.3(8) . . . . ?
O5 C1 C172 C195 -4.6(12) . . . . ?
C20 C248 C91 C292 2.6(15) . . . . ?
C20 C302 C63 C292 2.3(14) . . . . ?
C22 C148 C163 O27 -165.0(8) . . . . ?
C22 C148 C163 O43 17.0(13) . . . . ?
C26 N15 C37 C219 -1.5(17) . . . . ?
C28 C68 C216 C188 -175.1(10) . . . . ?
C28 C68 C216 C210 -50.8(15) . . . . ?
C28 C68 C216 C71 65.7(14) . . . . ?
C28 C68 C161 C196 -2.8(16) . . . . ?
C30 C70 C272 C224 -2.6(12) . . . . ?
C30 C70 C272 C157 177.4(8) . . . . ?
C30 C164 C41 C224 0.2(13) . . . . ?
C34 C6 C98 C80 4.1(14) . . . . ?
C34 C6 C98 C118 -176.9(9) . . . . ?
C34 C166 C191 C47 4.3(13) . . . . ?
C34 C166 C191 C215 -113.9(10) . . . . ?
C34 C166 C191 C275 126.6(10) . . . . ?
C36 C4 C177 C194 -176.8(11) . . . . ?
C36 C4 C149 C151 178.0(11) . . . . ?
O41 Ti8 O13 Ti7 -174.5(11) . . . . ?
O41 Ti8 O37 Eu1 -139.2(3) . . . . ?
O41 Ti8 O37 Ti6 77.4(3) . . . . ?
C38 C8 C124 C109 -0.2(14) . . . . ?
C38 C54 C200 C109 -1.0(14) . . . . ?
C38 C74 O23 Eu4 143.5(7) . . . . ?
C40 C185 C57 C28 171.9(9) . . . . ?
C42 C90 C142 C192 -178.1(9) . . . . ?
C42 C90 C142 C169 0.4(15) . . . . ?
C42 C167 C197 C169 3.8(14) . . . . ?
C44 C48 C144 C130 -178.7(8) . . . . ?
C44 C48 C165 C235 179.6(8) . . . . ?
C46 C72 C220 C24 2.1(13) . . . . ?
C46 C228 C125 C24 3.4(13) . . . . ?
C48 C44 O86 Eu3 170.6(8) . . . . ?
C48 C165 C235 C208 -0.8(14) . . . . ?
C52 C58 C156 C136 175.4(9) . . . . ?
C52 C58 C156 C225 -1.9(14) . . . . ?
C52 C178 C198 C110 119.8(10) . . . . ?
C52 C178 C198 C284 -121.0(10) . . . . ?
C52 C178 C198 C81 -1.7(13) . . . . ?
C52 C178 C298 C225 -1.6(13) . . . . ?
C54 C38 C74 O9 -13.1(11) . . . . ?
C54 C38 C74 O23 167.4(8) . . . . ?
C54 C200 C109 C124 2.5(14) . . . . ?
C54 C200 C109 C232 -176.6(9) . . . . ?
O56 Ti1 O7 Ti5 139.5(5) . . . . ?
O56 Ti1 O39 Eu2 -59.8(3) . . . . ?
O56 Ti1 O39 Ti4 162.9(2) . . . . ?
N8 C14 C3 C247 0.7(19) . . . . ?
C58 C52 C178 C198 -174.8(9) . . . . ?
C58 C52 C178 C298 3.2(15) . . . . ?
C58 C156 C225 C298 3.4(13) . . . . ?
C60 C12 C82 C172 -1.5(17) . . . . ?
C62 C78 C138 C159 2.1(14) . . . . ?
C62 C78 C138 C291 -175.5(9) . . . . ?
C62 C263 C297 C159 1.7(15) . . . . ?
N10 C180 C107 C162 -172.0(9) . . . . ?
N10 C180 C107 N3 10.8(12) . . . . ?
N10 C79 C97 C84 -3.8(15) . . . . ?
C64 C10 C243 C95 -0.4(14) . . . . ?
C66 N1 C146 C223 -4.0(12) . . . . ?
C66 C310 C231 C33 -177.4(8) . . . . ?
C68 C28 C57 C185 -0.1(16) . . . . ?
C70 C30 C164 C88 179.3(9) . . . . ?
C70 C30 C164 C41 -1.2(13) . . . . ?
C70 C272 C157 O36 -172.9(7) . . . . ?
C70 C272 C157 O47 8.6(11) . . . . ?
C72 C46 C184 O49 -166.4(7) . . . . ?
C72 C46 C184 O56 13.9(11) . . . . ?
C72 C46 C228 C125 0.2(12) . . . . ?
C74 C38 C54 C200 177.7(8) . . . . ?
C76 C148 C163 O27 20.7(13) . . . . ?
C76 C148 C163 O43 -157.3(9) . . . . ?
C78 C62 C263 C238 179.4(10) . . . . ?
C78 C62 C263 C297 -1.7(16) . . . . ?
C78 C138 C159 C297 -2.1(13) . . . . ?
C78 C138 C291 O20 6.2(12) . . . . ?
C78 C138 C291 O45 -177.0(8) . . . . ?
C80 C98 C118 O6 161.7(7) . . . . ?
C80 C98 C118 O17 -19.9(11) . . . . ?
C80 C140 C166 C34 0.5(13) . . . . ?
C80 C140 C166 C191 -174.8(8) . . . . ?
C82 C12 C60 C273 -2.0(18) . . . . ?
C82 C12 C60 C281 177.7(11) . . . . ?
C82 C172 C195 C273 -1.9(14) . . . . ?
C84 C132 C180 N10 -4.6(16) . . . . ?
C84 C132 C180 C107 175.9(10) . . . . ?
O86 C44 C48 C144 -5.9(12) . . . . ?
O86 C44 C48 C165 175.9(8) . . . . ?
C88 C164 C41 C224 179.7(8) . . . . ?
C90 C42 C167 C204 175.1(10) . . . . ?
C90 C42 C167 C197 -7.6(16) . . . . ?
C90 C142 C192 O29 15.4(13) . . . . ?
C90 C142 C192 O21 -165.7(9) . . . . ?
C90 C142 C169 C197 -4.0(14) . . . . ?
C92 C152 C115 C7 -176.8(8) . . . . ?
N14 C212 C268 C33 1.4(14) . . . . ?
N14 C310 C231 C33 0.6(14) . . . . ?
C96 N4 C176 C214 -2.4(12) . . . . ?
C96 C173 C293 C214 -3.2(13) . . . . ?
C96 C173 C293 C278 177.2(9) . . . . ?
O45 Ti3 O22 Ti4 127.9(5) . . . . ?
O45 Ti3 O46 Eu2 -58.1(3) . . . . ?
O45 Ti3 O46 Ti5 159.9(3) . . . . ?
N15 C26 C103 N11 1.2(13) . . . . ?
N15 C26 C103 C99 -180.0(8) . . . . ?
N15 C26 C141 C249 -6(2) . . . . ?
C98 C6 C34 C166 -2.5(16) . . . . ?
C98 C80 C140 C166 1.2(13) . . . . ?
C100 C174 C230 C258 56.0(11) . . . . ?
C100 C174 C230 C2 -125.9(10) . . . . ?
C104 C50 C139 C222 0.2(16) . . . . ?
C104 C50 C139 C183 178.8(10) . . . . ?
C104 C94 C175 C187 177.7(15) . . . . ?
C104 C94 C175 C265 -63.2(18) . . . . ?
C104 C94 C175 C143 53.4(16) . . . . ?
C104 C94 C227 C222 2(2) . . . . ?
C106 C18 C241 C226 -177.4(8) . . . . ?
C106 C18 C241 C290 1.4(12) . . . . ?
C106 C280 C207 C290 2.8(12) . . . . ?
C108 C170 C286 C258 -177.7(8) . . . . ?
C108 C170 C147 C2 174.7(8) . . . . ?
C112 C226 C241 C18 173.9(8) . . . . ?
C112 C226 C241 C290 -4.8(13) . . . . ?
C114 C23 C285 C214 40.6(14) . . . . ?
C114 C23 C285 C45 146.4(11) . . . . ?
C114 C23 C155 C278 -39.2(12) . . . . ?
C114 C23 C155 C45 -147.8(9) . . . . ?
C116 C234 C137 C217 174.6(8) . . . . ?
C116 C234 C299 C300 -174.7(9) . . . . ?
C124 C8 C38 C54 1.8(12) . . . . ?
C124 C8 C38 C74 -177.0(8) . . . . ?
O126 Ti4 O32 Eu4 -139.9(3) . . . . ?
O126 Ti4 O32 Ti1 77.4(2) . . . . ?
O126 C108 C170 C286 -163.5(7) . . . . ?
O126 C108 C170 C147 18.8(12) . . . . ?
C128 C204 C167 C42 -123.3(11) . . . . ?
C128 C204 C167 C197 59.4(13) . . . . ?
C130 C208 C235 C165 -0.6(14) . . . . ?
C130 C208 C15 C122 -62.7(13) . . . . ?
C130 C208 C15 C61 53.5(14) . . . . ?
C130 C208 C15 C67 173.7(10) . . . . ?
C132 C84 C97 C79 1.2(15) . . . . ?
C132 C180 C107 C162 7.6(15) . . . . ?
C132 C180 C107 N3 -169.7(9) . . . . ?
C136 C156 C225 C298 -174.0(8) . . . . ?
C138 C159 C297 C263 0.2(14) . . . . ?
C140 C80 C98 C6 -3.5(12) . . . . ?
C140 C80 C98 C118 177.5(8) . . . . ?
C140 C166 C191 C47 179.4(9) . . . . ?
C140 C166 C191 C215 61.1(11) . . . . ?
C140 C166 C191 C275 -58.4(11) . . . . ?
C142 C169 C197 C167 1.9(14) . . . . ?
C144 C48 C165 C235 1.3(13) . . . . ?
C144 C130 C208 C235 1.6(14) . . . . ?
C144 C130 C208 C15 -178.3(8) . . . . ?
C146 N1 C66 C310 -179.7(7) . . . . ?
C146 N1 C66 C267 3.3(12) . . . . ?
C146 C223 C17 C266 -139.0(9) . . . . ?
C146 C223 C17 C289 128.8(10) . . . . ?
C148 C22 C244 C160 -1.3(16) . . . . ?
C148 C76 C87 C160 2.0(19) . . . . ?
C150 C232 C109 C124 63.1(12) . . . . ?
C150 C232 C109 C200 -117.8(10) . . . . ?
C152 C16 C168 C294 0.4(13) . . . . ?
C154 C280 C207 C290 -177.4(7) . . . . ?
C158 C95 C27 C120 112.8(11) . . . . ?
C158 C95 C27 C133 -6.6(14) . . . . ?
C158 C95 C27 C283 -125.5(11) . . . . ?
C158 C95 C243 C10 -2.2(13) . . . . ?
C162 C93 C309 C277 -175.0(9) . . . . ?
C162 C107 N3 Eu3 166.7(7) . . . . ?
C162 C107 N3 C271 -2.5(13) . . . . ?
C164 C30 C70 C272 2.5(13) . . . . ?
C168 C16 C152 C92 175.4(8) . . . . ?
C168 C16 C152 C115 -3.1(13) . . . . ?
C168 C294 C7 C115 -5.1(13) . . . . ?
C170 C108 O126 Ti4 166.7(5) . . . . ?
C172 C1 O5 Eu4 -175.8(5) . . . . ?
C172 C195 C273 C60 -1.6(16) . . . . ?
C174 C230 C258 C286 173.2(8) . . . . ?
C174 C230 C2 C147 -176.1(9) . . . . ?
C176 N4 C96 C173 1.1(13) . . . . ?
C176 N4 C96 C245 -179.4(8) . . . . ?
C176 C214 C285 C45 128.6(10) . . . . ?
C176 C214 C285 C23 -138.8(9) . . . . ?
C176 C214 C293 C278 -178.4(8) . . . . ?
C176 C214 C293 C173 2.0(13) . . . . ?
C178 C52 C58 C156 -1.4(16) . . . . ?
C178 C298 C225 C156 -1.7(13) . . . . ?
C180 N10 C79 C97 2.0(14) . . . . ?
C180 C107 N3 Eu3 -16.1(11) . . . . ?
C180 C107 N3 C271 174.8(8) . . . . ?
C182 C21 C131 C303 176.3(9) . . . . ?
C184 C46 C72 C220 176.8(8) . . . . ?
C184 C46 C228 C125 -179.5(7) . . . . ?
C186 C276 C13 C288 64.1(15) . . . . ?
C186 C276 C13 C25 -173.3(12) . . . . ?
C186 C276 C13 C153 -55.4(15) . . . . ?
C186 C276 C303 C131 2.5(17) . . . . ?
C186 C282 C21 C182 -175.9(8) . . . . ?
C186 C282 C21 C131 3.5(13) . . . . ?
O47 Ti2 O35 Ti6 135.4(6) . . . . ?
C192 C142 C169 C197 174.5(8) . . . . ?
C196 C185 C57 C28 -2.7(14) . . . . ?
C198 C178 C298 C225 176.4(8) . . . . ?
C202 C274 C294 C168 -59.4(11) . . . . ?
C202 C274 C294 C7 120.0(9) . . . . ?
C204 C167 C197 C169 -178.8(9) . . . . ?
C206 C171 C287 C102 146.8(11) . . . . ?
C206 C171 C287 C264 -84.9(10) . . . . ?
C206 C171 C287 C277 27.3(8) . . . . ?
C206 C277 C287 C102 -149.1(10) . . . . ?
C206 C277 C287 C264 83.5(10) . . . . ?
C206 C277 C287 C171 -27.7(7) . . . . ?
C206 C277 C309 C93 45.8(11) . . . . ?
C208 C130 C144 C48 -1.1(14) . . . . ?
C212 N14 C310 C66 178.8(7) . . . . ?
C212 N14 C310 C231 0.8(12) . . . . ?
C212 C268 C33 C231 0.1(14) . . . . ?
O3 Ti6 O35 Ti2 44.2(6) . . . . ?
O3 Ti6 O37 Eu1 -131.8(3) . . . . ?
O3 Ti6 O37 Ti8 11.5(2) . . . . ?
O3 Ti8 O13 Ti7 -40.5(6) . . . . ?
O3 Ti8 O37 Eu1 132.0(3) . . . . ?
O3 Ti8 O37 Ti6 -11.4(2) . . . . ?
C216 C68 C161 C196 174.5(10) . . . . ?
C220 C24 C85 C32 -114.9(11) . . . . ?
C220 C24 C85 C304 124.5(12) . . . . ?
C220 C24 C85 C19 7.3(13) . . . . ?
C220 C24 C125 C228 -4.1(13) . . . . ?
C224 C272 C157 O36 7.1(11) . . . . ?
C224 C272 C157 O47 -171.4(7) . . . . ?
C228 C46 C72 C220 -2.9(12) . . . . ?
C228 C46 C184 O49 13.3(10) . . . . ?
C228 C46 C184 O56 -166.4(7) . . . . ?
C230 C258 C286 C170 4.1(13) . . . . ?
C230 C2 C147 C170 1.9(15) . . . . ?
C236 C88 C164 C30 12.7(14) . . . . ?
C236 C88 C164 C41 -166.8(10) . . . . ?
C238 C263 C297 C159 -179.4(10) . . . . ?
C242 C171 C287 C102 42.2(13) . . . . ?
C242 C171 C287 C264 170.5(8) . . . . ?
C242 C171 C287 C277 -77.2(8) . . . . ?
C242 C93 C309 C277 2.6(13) . . . . ?
C244 C22 C148 C76 0.7(15) . . . . ?
C244 C22 C148 C163 -173.6(9) . . . . ?
C244 C160 C87 C76 -2.5(19) . . . . ?
C244 C160 C201 C31 97.3(14) . . . . ?
C244 C160 C201 C261 -30(2) . . . . ?
C244 C160 C201 C269 -144.2(12) . . . . ?
C248 C20 C302 C63 1.4(14) . . . . ?
C248 C20 C312 C218 -122.4(10) . . . . ?
C248 C20 C312 C240 -3.2(14) . . . . ?
C248 C20 C312 C113 117.7(10) . . . . ?
C250 C64 C5 O44 7.0(12) . . . . ?
C250 C64 C5 O11 -171.4(8) . . . . ?
C250 C158 C95 C27 -175.3(9) . . . . ?
C250 C158 C95 C243 2.4(14) . . . . ?
C252 C174 C230 C258 177.3(9) . . . . ?
C252 C174 C230 C2 -4.6(13) . . . . ?
C258 C230 C2 C147 2.1(14) . . . . ?
C260 C274 C294 C168 179.1(8) . . . . ?
C260 C274 C294 C7 -1.5(13) . . . . ?
C262 C238 C263 C62 117.1(14) . . . . ?
C262 C238 C263 C297 -61.8(16) . . . . ?
C266 C229 C129 C306 -50.6(11) . . . . ?
C266 C229 C289 C17 29.0(7) . . . . ?
C266 C17 C289 C229 -28.9(8) . . . . ?
C270 C204 C167 C42 119.6(11) . . . . ?
C270 C204 C167 C197 -57.7(12) . . . . ?
C272 C224 C41 C164 -0.5(13) . . . . ?
C274 C294 C7 C115 175.5(8) . . . . ?
C276 C186 C282 C21 -0.9(15) . . . . ?
C282 C186 C276 C13 177.3(10) . . . . ?
C282 C186 C276 C303 -2.1(15) . . . . ?
C282 C21 C131 C303 -3.1(14) . . . . ?
C286 C170 C147 C2 -3.0(13) . . . . ?
C294 C7 C115 C152 2.6(14) . . . . ?
C296 C199 C55 C300 -35.3(14) . . . . ?
C296 C199 C55 C217 147.5(10) . . . . ?
C298 C178 C198 C110 -58.1(11) . . . . ?
C298 C178 C198 C284 61.0(11) . . . . ?
C298 C178 C198 C81 -179.7(9) . . . . ?
C302 C20 C248 C91 -3.8(14) . . . . ?
C302 C20 C312 C218 58.9(12) . . . . ?
C302 C20 C312 C240 178.2(10) . . . . ?
C302 C20 C312 C113 -60.9(11) . . . . ?
C306 C223 C17 C266 46.8(12) . . . . ?
C306 C223 C17 C289 -45.4(11) . . . . ?
C308 C292 C91 C248 -176.6(8) . . . . ?
C308 C292 C63 C302 174.3(8) . . . . ?
C310 C66 C267 C306 -176.9(8) . . . . ?
C310 N14 C212 C268 -1.8(12) . . . . ?
C310 C231 C33 C268 -1.0(14) . . . . ?
C312 C20 C248 C91 177.5(9) . . . . ?
C312 C20 C302 C63 -179.9(9) . . . . ?
C39 C174 C230 C258 -61.6(11) . . . . ?
C39 C174 C230 C2 116.5(10) . . . . ?
C79 N10 C180 C132 2.1(14) . . . . ?
C79 N10 C180 C107 -178.3(8) . . . . ?
C159 C138 C291 O20 -171.3(8) . . . . ?
C159 C138 C291 O45 5.5(11) . . . . ?
C5 C64 C250 C158 174.6(8) . . . . ?
C161 C68 C216 C188 7.8(16) . . . . ?
C161 C68 C216 C210 132.1(12) . . . . ?
C161 C68 C216 C71 -111.4(12) . . . . ?
C161 C196 C185 C40 -171.9(9) . . . . ?
C161 C196 C185 C57 2.7(14) . . . . ?
C41 C224 C272 C70 1.7(12) . . . . ?
C41 C224 C272 C157 -178.3(8) . . . . ?
C165 C48 C144 C130 -0.4(13) . . . . ?
C83 C99 C103 C26 -178.7(9) . . . . ?
C83 C99 C103 N11 0.1(14) . . . . ?
C83 C73 C301 C9 -50.0(11) . . . . ?
C83 C73 C301 C305 44.4(10) . . . . ?
C167 C42 C90 C142 5.6(17) . . . . ?
C21 C131 C303 C276 0.2(17) . . . . ?
C169 C142 C192 O29 -163.1(8) . . . . ?
C169 C142 C192 O21 15.8(12) . . . . ?
C85 C24 C220 C72 -179.1(9) . . . . ?
C85 C24 C125 C228 176.3(8) . . . . ?
C171 C206 C277 C287 28.0(8) . . . . ?
C171 C206 C277 C309 -85.0(9) . . . . ?
C171 C242 C93 C162 176.2(9) . . . . ?
C171 C242 C93 C309 -1.6(13) . . . . ?
C171 C242 C271 N3 -178.7(9) . . . . ?
C43 C238 C263 C62 -112.1(15) . . . . ?
C43 C238 C263 C297 69.0(15) . . . . ?
C173 C96 C245 N8 170.7(9) . . . . ?
C173 C96 C245 C246 -9.1(16) . . . . ?
C87 C76 C148 C22 -1.0(16) . . . . ?
C87 C76 C148 C163 173.4(10) . . . . ?
C87 C160 C244 C22 2.2(18) . . . . ?
C87 C160 C201 C31 -84.9(16) . . . . ?
C87 C160 C201 C261 147.9(15) . . . . ?
C87 C160 C201 C269 33.7(18) . . . . ?
C175 C94 C104 C50 -176.3(12) . . . . ?
C175 C94 C227 C222 177.2(13) . . . . ?
C11 C23 C285 C214 170.7(9) . . . . ?
C11 C23 C285 C45 -83.5(11) . . . . ?
C11 C23 C155 C278 -168.4(9) . . . . ?
C11 C23 C155 C45 83.0(10) . . . . ?
C177 C4 C36 O19 164.1(10) . . . . ?
C177 C4 C36 O41 -16.1(15) . . . . ?
C177 C4 C149 C151 2.1(17) . . . . ?
C177 C194 C77 C145 179.7(13) . . . . ?
C177 C194 C77 C151 3(2) . . . . ?
C91 C292 C308 O14 -172.3(8) . . . . ?
C91 C292 C308 O24 8.8(11) . . . . ?
C91 C292 C63 C302 -3.6(13) . . . . ?
C185 C196 C161 C68 0.1(16) . . . . ?
C93 C162 C107 C180 -177.2(9) . . . . ?
C93 C162 C107 N3 -0.1(14) . . . . ?
C93 C242 C171 C206 -46.1(11) . . . . ?
C93 C242 C171 C287 44.9(11) . . . . ?
C93 C242 C271 N3 4.1(14) . . . . ?
C95 C158 C250 C64 0.1(15) . . . . ?
C3 C14 N8 Eu2 -175.4(9) . . . . ?
C3 C14 N8 C245 -1.1(15) . . . . ?
C97 C84 C132 C180 2.8(17) . . . . ?
N11 C221 C123 C83 1.8(13) . . . . ?
N11 C221 C123 C213 -178.6(8) . . . . ?
C99 C83 C123 C213 176.9(8) . . . . ?
C99 C83 C123 C221 -3.5(13) . . . . ?
C99 C83 C73 C301 -175.5(9) . . . . ?
C201 C160 C244 C22 -179.9(12) . . . . ?
C201 C160 C87 C76 179.6(13) . . . . ?
C203 C145 C77 C194 121.6(15) . . . . ?
C203 C145 C77 C151 -61.4(16) . . . . ?
C103 C26 N15 Eu4 13.6(12) . . . . ?
C103 C26 N15 C37 -175.9(9) . . . . ?
C103 C26 C141 C249 175.3(13) . . . . ?
C103 N11 C221 C123 0.9(12) . . . . ?
C207 C290 C241 C18 -0.4(13) . . . . ?
C207 C290 C241 C226 178.3(8) . . . . ?
C13 C276 C303 C131 -177.0(11) . . . . ?
C209 C232 C109 C124 -178.5(10) . . . . ?
C209 C232 C109 C200 0.6(14) . . . . ?
C211 C88 C164 C30 124.9(12) . . . . ?
C211 C88 C164 C41 -54.5(13) . . . . ?
C53 C199 C55 C300 83.2(13) . . . . ?
C53 C199 C55 C217 -94.0(12) . . . . ?
C213 C9 C301 C73 81.5(9) . . . . ?
C213 C9 C301 C305 -28.3(7) . . . . ?
C107 C162 C93 C242 4.6(14) . . . . ?
C107 C162 C93 C309 -177.9(9) . . . . ?
C107 N3 C271 C242 0.4(13) . . . . ?
C27 C95 C243 C10 175.6(9) . . . . ?
C219 C249 C141 C26 3(2) . . . . ?
C55 C300 C299 C234 -0.2(16) . . . . ?
C55 C217 C137 C234 0.3(15) . . . . ?
C221 N11 C103 C26 176.9(8) . . . . ?
C221 N11 C103 C99 -1.9(12) . . . . ?
C223 C306 C129 C229 4.4(12) . . . . ?
C223 C306 C267 C66 -2.5(13) . . . . ?
C223 C17 C289 C229 81.7(8) . . . . ?
C227 C94 C104 C50 -1(2) . . . . ?
C227 C94 C175 C187 3(2) . . . . ?
C227 C94 C175 C265 121.8(15) . . . . ?
C227 C94 C175 C143 -121.6(15) . . . . ?
C227 C222 C139 C50 0.9(16) . . . . ?
C227 C222 C139 C183 -177.7(10) . . . . ?
C57 C28 C68 C216 -174.4(10) . . . . ?
C57 C28 C68 C161 2.8(16) . . . . ?
C229 C266 C17 C223 -77.9(9) . . . . ?
C229 C266 C17 C289 28.4(8) . . . . ?
C29 C145 C77 C194 -121.7(15) . . . . ?
C29 C145 C77 C151 55(2) . . . . ?
C235 C208 C15 C122 117.5(11) . . . . ?
C235 C208 C15 C61 -126.3(13) . . . . ?
C235 C208 C15 C67 -6.1(14) . . . . ?
C15 C208 C235 C165 179.2(9) . . . . ?
C241 C18 C106 C280 -0.3(12) . . . . ?
C241 C290 C207 C280 -1.7(13) . . . . ?
C121 C274 C294 C168 60.9(10) . . . . ?
C121 C274 C294 C7 -119.7(9) . . . . ?
C243 C10 C64 C250 2.9(13) . . . . ?
C243 C10 C64 C5 -174.5(8) . . . . ?
C243 C95 C27 C120 -64.8(12) . . . . ?
C243 C95 C27 C133 175.8(9) . . . . ?
C243 C95 C27 C283 56.9(13) . . . . ?
C245 C96 C173 C293 -177.9(9) . . . . ?
C245 C246 C247 C3 -5(2) . . . . ?
C123 C83 C99 C103 2.6(13) . . . . ?
C123 C83 C73 C301 2.5(12) . . . . ?
C123 C213 C9 C253 39.8(12) . . . . ?
C123 C213 C9 C75 169.8(8) . . . . ?
C123 C213 C9 C301 -77.1(8) . . . . ?
C123 C213 C305 C301 81.5(8) . . . . ?
C247 C246 C245 N8 4.3(19) . . . . ?
C247 C246 C245 C96 -175.8(12) . . . . ?
C249 C219 C37 N15 -1(2) . . . . ?
C125 C24 C220 C72 1.3(13) . . . . ?
C125 C24 C85 C32 64.7(12) . . . . ?
C125 C24 C85 C304 -55.9(13) . . . . ?
C125 C24 C85 C19 -173.1(9) . . . . ?
C251 C266 C229 C129 -37.6(11) . . . . ?
C251 C266 C229 C289 -147.1(9) . . . . ?
C251 C266 C17 C223 40.4(13) . . . . ?
C251 C266 C17 C289 146.8(10) . . . . ?
C63 C292 C308 O14 9.8(11) . . . . ?
C63 C292 C308 O24 -169.0(7) . . . . ?
C63 C292 C91 C248 1.2(13) . . . . ?
C253 C9 C301 C73 -37.7(12) . . . . ?
C253 C9 C301 C305 -147.5(9) . . . . ?
C255 C232 C109 C124 -56.0(13) . . . . ?
C255 C232 C109 C200 123.1(11) . . . . ?
C2 C230 C258 C286 -5.0(13) . . . . ?
C257 C204 C167 C42 0.8(15) . . . . ?
C257 C204 C167 C197 -176.4(10) . . . . ?
C129 C306 C223 C146 -177.5(8) . . . . ?
C129 C306 C223 C17 -3.0(13) . . . . ?
C129 C306 C267 C66 176.8(8) . . . . ?
C129 C229 C289 C17 -82.2(9) . . . . ?
C259 C226 C241 C18 53.6(13) . . . . ?
C259 C226 C241 C290 -125.0(12) . . . . ?
C65 C238 C263 C62 4.9(16) . . . . ?
C65 C238 C263 C297 -174.0(11) . . . . ?
C263 C62 C78 C138 -0.2(16) . . . . ?
C267 C66 C310 N14 165.9(8) . . . . ?
C267 C66 C310 C231 -16.0(13) . . . . ?
C267 C306 C223 C146 1.8(13) . . . . ?
C267 C306 C223 C17 176.4(8) . . . . ?
C267 C306 C129 C229 -174.9(9) . . . . ?
C135 C199 C55 C300 -159.7(12) . . . . ?
C135 C199 C55 C217 23.1(16) . . . . ?
C271 C242 C171 C206 136.7(10) . . . . ?
C271 C242 C171 C287 -132.3(10) . . . . ?
C271 C242 C93 C162 -6.3(13) . . . . ?
C271 C242 C93 C309 176.0(9) . . . . ?
C17 C266 C229 C129 81.0(9) . . . . ?
C17 C266 C229 C289 -28.6(7) . . . . ?
C273 C60 C281 C101 -4.6(17) . . . . ?
C273 C60 C281 C127 114.6(14) . . . . ?
C273 C60 C281 C313 -124.2(13) . . . . ?
C137 C234 C299 C300 1.3(15) . . . . ?
C137 C217 C55 C300 0.9(14) . . . . ?
C137 C217 C55 C199 178.2(9) . . . . ?
C277 C206 C171 C242 82.8(9) . . . . ?
C277 C206 C171 C287 -27.1(8) . . . . ?
C139 C50 C104 C94 -0.1(19) . . . . ?
C139 C222 C227 C94 -2.1(19) . . . . ?
C279 C266 C229 C129 -168.2(9) . . . . ?
C279 C266 C229 C289 82.2(10) . . . . ?
C279 C266 C17 C223 168.3(8) . . . . ?
C279 C266 C17 C289 -85.4(10) . . . . ?
C281 C60 C273 C195 -176.1(10) . . . . ?
C141 C26 N15 Eu4 -165.4(10) . . . . ?
C141 C26 N15 C37 5.0(16) . . . . ?
C141 C26 C103 N11 -179.8(11) . . . . ?
C141 C26 C103 C99 -1.0(16) . . . . ?
C285 C214 C293 C278 -2.6(12) . . . . ?
C285 C214 C293 C173 177.7(8) . . . . ?
C285 C45 C155 C278 -83.5(10) . . . . ?
C285 C45 C155 C23 28.9(8) . . . . ?
C285 C23 C155 C278 80.5(9) . . . . ?
C285 C23 C155 C45 -28.2(8) . . . . ?
C287 C277 C309 C93 -50.0(12) . . . . ?
C9 C213 C123 C83 45.4(10) . . . . ?
C9 C213 C123 C221 -134.3(9) . . . . ?
C9 C213 C305 C301 -28.7(8) . . . . ?
C9 C301 C305 C213 29.2(7) . . . . ?
C289 C229 C129 C306 43.4(11) . . . . ?
C291 C138 C159 C297 175.5(8) . . . . ?
C73 C83 C99 C103 -179.3(8) . . . . ?
C73 C83 C123 C213 -1.3(12) . . . . ?
C73 C83 C123 C221 178.4(8) . . . . ?
C73 C301 C305 C213 -83.3(9) . . . . ?
C293 C214 C285 C45 -46.9(11) . . . . ?
C293 C214 C285 C23 45.8(12) . . . . ?
C293 C278 C155 C45 44.2(11) . . . . ?
C293 C278 C155 C23 -50.3(11) . . . . ?
C147 C170 C286 C258 0.0(13) . . . . ?
C295 C226 C241 C18 -65.7(12) . . . . ?
C295 C226 C241 C290 115.6(11) . . . . ?
C37 C219 C249 C141 0(2) . . . . ?
C149 C4 C36 O19 -11.7(15) . . . . ?
C149 C4 C36 O41 168.0(10) . . . . ?
C149 C4 C177 C194 -0.9(18) . . . . ?
C149 C151 C77 C194 -2(2) . . . . ?
C149 C151 C77 C145 -178.6(13) . . . . ?
C299 C234 C137 C217 -1.4(14) . . . . ?
C299 C300 C55 C199 -178.3(10) . . . . ?
C299 C300 C55 C217 -0.9(16) . . . . ?
C75 C9 C301 C73 -166.8(9) . . . . ?
C75 C9 C301 C305 83.4(10) . . . . ?
C303 C276 C13 C288 -116.5(13) . . . . ?
C303 C276 C13 C25 6.1(18) . . . . ?
C303 C276 C13 C153 124.0(13) . . . . ?
C305 C213 C123 C83 -46.2(10) . . . . ?
C305 C213 C123 C221 134.2(9) . . . . ?
C305 C213 C9 C253 145.4(11) . . . . ?
C305 C213 C9 C75 -84.7(10) . . . . ?
C305 C213 C9 C301 28.5(8) . . . . ?
C307 C88 C164 C30 -112.4(13) . . . . ?
C307 C88 C164 C41 68.1(14) . . . . ?
C77 C194 C177 C4 -1(2) . . . . ?
C309 C277 C287 C102 -39.7(13) . . . . ?
C309 C277 C287 C264 -167.1(9) . . . . ?
C309 C277 C287 C171 81.7(9) . . . . ?
C155 C278 C293 C214 3.7(13) . . . . ?
C155 C278 C293 C173 -176.7(9) . . . . ?
C155 C45 C285 C214 82.9(9) . . . . ?
C155 C45 C285 C23 -28.1(9) . . . . ?
C155 C23 C285 C214 -77.1(9) . . . . ?
C155 C23 C285 C45 28.8(9) . . . . ?
C311 C145 C77 C194 0(2) . . . . ?
C311 C145 C77 C151 176.9(16) . . . . ?

loop_
_platon_squeeze_void_nr
_platon_squeeze_void_average_x
_platon_squeeze_void_average_y
_platon_squeeze_void_average_z
_platon_squeeze_void_volume
_platon_squeeze_void_count_electrons
_platon_squeeze_void_content
1 -0.175 0.467 0.017 185 29 '2 MeCN'
2 0.057 1.020 0.167 221 43 '2 MeCN'
3 0.004 0.878 0.437 14 0 ' '
4 -0.087 0.525 0.642 207 41 '1.5 MeCN'
5 0.238 0.729 0.985 7 0 ' '
6 0.487 0.474 0.343 220 45 '2 MeCN'
7 0.642 -0.038 0.864 207 42 '1.5 MeCN'
8 0.713 0.025 0.495 178 28 '1 MeCN,1 H2O'
9 0.538 0.615 0.078 11 0 ' '

loop_
_twin_individual_id
_twin_individual_mass_fraction_refined
1 0.946(3)
2 0.054(3)
